data_2104365
loop_
_publ_author_name
'Malcherek, Thomas'
'Schl\"uter, Jochen'

_publ_section_title
;
 Structures of the pseudo-trigonal polymorphs of Cu~2~(OH)~3~Cl
;
_journal_coeditor_code HW5003
_journal_issue 3
_journal_name_full 'Acta Crystallographica Section B'
_journal_page_first 334
_journal_page_last 341
_journal_paper_doi 10.1107/S0108768109013901
_journal_volume 65
_journal_year 2009
_chemical_formula_sum 'Cl Cu2 H3 O3'
_chemical_formula_weight 213.6
_chemical_name_systematic ' ?'
_space_group_IT_number 2
_symmetry_cell_setting triclinic
_symmetry_space_group_name_Hall '-P 1'
_symmetry_space_group_name_H-M 'P -1'
_cell_angle_alpha 95.858(6)
_cell_angle_beta 96.290(7)
_cell_angle_gamma 96.507(2)
_cell_formula_units_Z 8
_cell_length_a 9.1646(9)
_cell_length_b 9.2029(8)
_cell_length_c 9.2102(8)
_cell_measurement_reflns_used 47586
_cell_measurement_temperature 294
_cell_measurement_theta_max 35
_cell_measurement_theta_min 2
_cell_volume 761.97(12)
_computing_publication_material 'Jana2000 (Petricek, Dusek & Palatinus, 2000)'
_computing_structure_refinement 'Jana2000 (Petricek, Dusek & Palatinus, 2000)'
_diffrn_ambient_temperature 294
_diffrn_measured_fraction_theta_full 0.99
_diffrn_measurement_device_type 'Nonius KappaCCD'
_diffrn_measurement_method '\f scans, and \w scans with \k offsets'
_diffrn_radiation_monochromator graphite
_diffrn_radiation_source 'fine-focus sealed X-ray tube'
_diffrn_radiation_type 'Mo K\a'
_diffrn_radiation_wavelength 0.71073
_diffrn_reflns_av_R_equivalents 0.0446
_diffrn_reflns_av_sigmaI/netI 0.0190
_diffrn_reflns_limit_h_max 14
_diffrn_reflns_limit_h_min -14
_diffrn_reflns_limit_k_max 14
_diffrn_reflns_limit_k_min -14
_diffrn_reflns_limit_l_max 14
_diffrn_reflns_limit_l_min -14
_diffrn_reflns_number 47586
_diffrn_reflns_theta_full 35
_diffrn_reflns_theta_max 35
_diffrn_reflns_theta_min 2.24
_exptl_absorpt_coefficient_mu 11.693
_exptl_absorpt_correction_T_max 0.708
_exptl_absorpt_correction_T_min 0.148
_exptl_absorpt_correction_type gaussian
_exptl_absorpt_process_details '(Jana2000; Petricek, Dusek & Palatinus, 2000)'
_exptl_crystal_colour green
_exptl_crystal_density_diffrn 3.7221
_exptl_crystal_description tabular
_exptl_crystal_F_000 816
_exptl_crystal_size_max 0.19
_exptl_crystal_size_mid 0.12
_exptl_crystal_size_min 0.03
_refine_diff_density_max 0.80
_refine_diff_density_min -1.49
_refine_ls_extinction_method none
_refine_ls_goodness_of_fit_ref 1.33
_refine_ls_hydrogen_treatment mixed
_refine_ls_number_constraints 1
_refine_ls_number_parameters 262
_refine_ls_number_reflns 6622
_refine_ls_number_restraints 24
_refine_ls_R_factor_all 0.0595
_refine_ls_R_factor_gt 0.0414
_refine_ls_shift/su_max -0.0020
_refine_ls_shift/su_mean 0.0004
_refine_ls_structure_factor_coef Fsqd
_refine_ls_weighting_details w=1/(\s^2^(I)+0.01I^2^)
_refine_ls_weighting_scheme sigma
_refine_ls_wR_factor_gt 0.1632
_refine_ls_wR_factor_ref 0.1907
_reflns_number_gt 4581
_reflns_number_total 6622
_reflns_threshold_expression I>3\s(I)
_cod_data_source_file hw5003.cif
_cod_data_source_block I
_cod_depositor_comments
;
The following automatic conversions were performed:
'_exptl_absorpt_correction_type' value 'Gaussian' changed to 'gaussian'
according to '/home/saulius/struct/CIF-dictionaries/cif_core.dic'
dictionary named 'cif_core.dic' version 2.4.1 from 2010-06-29.

Automatic conversion script
Id: cif_fix_enum 1527 2010-12-29 10:47:43Z saulius 

The following automatic conversions were performed:

'_exptl_absorpt_correction_type' value 'Gaussian' changed to
'gaussian' according to
/home/saulius/struct/CIF-dictionaries/cif_core.dic dictionary named
'cif_core.dic' version 2.4.1 from 2010-06-29.

Automatic conversion script
Id: cif_fix_values 1715 2011-07-08 13:25:40Z adriana 
;
_cod_original_formula_sum 'H3 Cl1 Cu2 O3'
_cod_database_code 2104365

loop_
_symmetry_equiv_pos_site_id
_symmetry_equiv_pos_as_xyz
1 x,y,z
2 -x,-y,-z

loop_
_atom_site_type_symbol
_atom_site_label
_atom_site_fract_x
_atom_site_fract_y
_atom_site_fract_z
_atom_site_U_iso_or_equiv
_atom_site_adp_type
_atom_site_calc_flag
_atom_site_refinement_flags
_atom_site_occupancy
_atom_site_disorder_assembly
_atom_site_disorder_group
Cu Cu1a 0.5 0.5 0.5 0.0106(3) Uani d . 1 . .
Cu Cu2a 0.5 0 0 0.0157(4) Uani d . 1 . .
Cu Cu2b 0 0 0.5 0.0109(3) Uani d . 1 . .
Cu Cu2c 0 0.5 0 0.0139(4) Uani d . 1 . .
Cu Cu3a 0.74935(8) 0.24039(8) 1.00270(8) 0.0141(3) Uani d . 1 . .
Cu Cu3b 0.25112(13) 0.00186(9) 0.73928(8) 0.0131(2) Uani d . 1 . .
Cu Cu3c 1.00059(9) 0.75035(15) 0.24784(8) 0.0132(3) Uani d . 1 . .
Cu Cu4a 0.49964(9) 0.24961(15) 0.25234(9) 0.0129(3) Uani d . 1 . .
Cu Cu4b 0.24664(8) 0.26012(8) 0.49839(6) 0.0142(3) Uani d . 1 . .
Cu Cu4c 0.25123(12) 0.50173(9) 0.23909(8) 0.0133(2) Uani d . 1 . .
Cl Cl1a 0.19369(17) 0.19294(19) 0.19482(18) 0.0178(5) Uani d . 1 . .
Cl Cl2a 0.80723(17) 0.30762(19) 0.3036(2) 0.0181(5) Uani d . 1 . .
Cl Cl2b 0.30698(16) 0.30354(18) 0.80826(17) 0.0170(5) Uani d . 1 . .
Cl Cl2c 0.30599(16) 0.80371(18) 0.30886(19) 0.0170(5) Uani d . 1 . .
O O1a 0.5493(5) 0.0500(6) 0.2625(5) 0.0176(13) Uani d . 1 . .
O O1b 0.0450(6) 0.2530(7) 0.5510(5) 0.0193(14) Uani d . 1 . .
O O1c 0.2277(5) 0.5463(6) 0.0337(5) 0.0203(14) Uani d . 1 . .
O O2a 0.9511(6) 0.2456(7) 0.9534(6) 0.0213(14) Uani d . 1 . .
O O2b 0.2778(5) 0.9716(5) 0.9505(5) 0.0125(11) Uani d . 1 . .
O O2c 0.9614(5) 0.9606(6) 0.2782(6) 0.0166(13) Uani d . 1 . .
O O3a 0.5387(6) 0.2200(6) 0.0402(6) 0.0166(13) Uani d . 1 . .
O O3b 0.2221(5) 0.0445(5) 0.5317(5) 0.0162(12) Uani d . 1 . .
O O3c 0.0393(5) 0.5395(6) 0.2168(5) 0.0119(11) Uani d . 1 . .
O O4a 0.4536(5) 0.4515(6) 0.2475(6) 0.0192(14) Uani d . 1 . .
O O4b 0.4577(6) 0.2804(6) 0.4622(6) 0.0162(13) Uani d . 1 . .
O O4c 0.2722(5) 0.4698(5) 0.4500(5) 0.0125(11) Uani d . 1 . .
H H4b 0.510(8) 0.214(7) 0.524(7) 0.048(10) Uiso d . 1 . .
H H4a 0.537(6) 0.531(7) 0.285(6) 0.048(10) Uiso d . 1 . .
H H4c 0.231(9) 0.549(6) 0.502(7) 0.048(10) Uiso d . 1 . .
H H3a 0.462(8) 0.266(9) -0.013(7) 0.048(10) Uiso d . 1 . .
H H1a 0.497(6) -0.021(6) 0.320(6) 0.048(10) Uiso d . 1 . .
H H2b 0.246(11) 1.069(6) 0.996(7) 0.048(10) Uiso d . 1 . .
H H2a 1.040(7) 0.211(10) 1.001(7) 0.048(10) Uiso d . 1 . .
H H3c -0.036(6) 0.458(6) 0.203(7) 0.048(10) Uiso d . 1 . .
H H1c 0.246(10) 0.440(4) 0.006(6) 0.048(10) Uiso d . 1 . .
H H3b 0.285(7) -0.012(6) 0.471(7) 0.048(10) Uiso d . 1 . .
H H2c 1.062(5) 1.020(7) 0.286(7) 0.048(10) Uiso d . 1 . .
H H1b -0.012(8) 0.315(6) 0.494(7) 0.048(10) Uiso d . 1 . .

loop_
_atom_site_aniso_label
_atom_site_aniso_U_11
_atom_site_aniso_U_22
_atom_site_aniso_U_33
_atom_site_aniso_U_12
_atom_site_aniso_U_13
_atom_site_aniso_U_23
_atom_site_aniso_type_symbol
Cu1a 0.0098(5) 0.0099(6) 0.0137(6) 0.0058(4) 0.0023(5) 0.0032(4) Cu
Cu2a 0.0139(5) 0.0138(7) 0.0176(7) 0.0007(5) -0.0025(7) -0.0005(5) Cu
Cu2b 0.0075(4) 0.0153(6) 0.0117(6) 0.0060(4) 0.0013(4) 0.0048(4) Cu
Cu2c 0.0110(5) 0.0133(6) 0.0146(7) -0.0037(5) -0.0030(5) -0.0015(4) Cu
Cu3a 0.0134(4) 0.0163(4) 0.0145(5) 0.0052(3) 0.0032(3) 0.0055(3) Cu
Cu3b 0.0100(3) 0.0168(5) 0.0123(3) 0.0040(3) -0.0028(3) 0.0028(3) Cu
Cu3c 0.0141(3) 0.0171(5) 0.0096(4) 0.0048(3) 0.0038(3) 0.0021(2) Cu
Cu4a 0.0135(3) 0.0148(5) 0.0111(5) 0.0036(3) 0.0028(3) 0.0018(2) Cu
Cu4b 0.0128(4) 0.0157(4) 0.0171(5) 0.0091(3) 0.0040(3) 0.0062(3) Cu
Cu4c 0.0113(3) 0.0171(5) 0.0119(3) 0.0053(3) -0.0020(3) 0.0038(3) Cu
Cl1a 0.0164(7) 0.0174(9) 0.0188(9) 0.0032(6) -0.0014(6) 0.0010(5) Cl
Cl2a 0.0166(6) 0.0187(9) 0.0187(10) 0.0040(7) -0.0007(6) 0.0017(5) Cl
Cl2b 0.0153(6) 0.0161(8) 0.0191(9) 0.0047(6) -0.0023(6) 0.0021(5) Cl
Cl2c 0.0150(6) 0.0162(8) 0.0195(9) 0.0044(7) -0.0015(6) 0.0018(5) Cl
O1a 0.0124(18) 0.019(2) 0.027(3) 0.0091(17) 0.0129(17) 0.0110(19) O
O1b 0.016(2) 0.033(3) 0.0117(18) 0.012(2) -0.0005(16) 0.0102(18) O
O1c 0.018(2) 0.019(2) 0.023(2) 0.0064(17) 0.0027(17) -0.0040(17) O
O2a 0.019(2) 0.030(3) 0.019(2) 0.005(2) 0.0052(19) 0.0135(19) O
O2b 0.0125(16) 0.013(2) 0.0147(18) 0.0060(14) 0.0054(14) 0.0073(13) O
O2c 0.0063(17) 0.018(2) 0.027(2) 0.0013(15) 0.0057(16) 0.0022(18) O
O3a 0.021(2) 0.016(2) 0.0147(19) 0.0105(17) 0.0007(16) 0.0069(16) O
O3b 0.0122(18) 0.014(2) 0.022(2) 0.0008(15) 0.0038(16) 0.0014(15) O
O3c 0.0060(15) 0.020(2) 0.0100(19) 0.0021(15) -0.0003(13) 0.0054(16) O
O4a 0.0059(17) 0.018(2) 0.035(3) 0.0039(15) 0.0041(16) 0.007(2) O
O4b 0.0135(19) 0.021(2) 0.0149(19) 0.0032(16) 0.0009(16) 0.0071(16) O
O4c 0.0206(19) 0.0066(18) 0.0125(17) 0.0063(14) 0.0020(14) 0.0063(12) O

loop_
_atom_type_symbol
_atom_type_scat_dispersion_real
_atom_type_scat_dispersion_imag
_atom_type_scat_source
Cu 0.320 1.265 'International Tables Vol C Tables  4.2.6.8 and 6.1.1.4'
Ni 0.339 1.112 'International Tables Vol C Tables  4.2.6.8 and 6.1.1.4'
O 0.011 0.006 'International Tables Vol C Tables  4.2.6.8 and 6.1.1.4'
H 0.000 0.000 'International Tables Vol C Tables  4.2.6.8 and 6.1.1.4'
Cl 0.148 0.159 'International Tables Vol C Tables  4.2.6.8 and 6.1.1.4'

loop_
_geom_angle_atom_site_label_1
_geom_angle_atom_site_label_2
_geom_angle_atom_site_label_3
_geom_angle_site_symmetry_1
_geom_angle_site_symmetry_2
_geom_angle_site_symmetry_3
_geom_angle
_geom_angle_publ_flag
Cu4a Cu1a Cu4a . . 2_666 180 yes
Cu4a Cu1a Cu4b . . . 68.30(2) yes
Cu4a Cu1a Cu4b . . 2_666 111.70(2) yes
Cu4a Cu1a Cu4c . . . 67.20(2) yes
Cu4a Cu1a Cu4c . . 2_666 112.80(2) yes
Cu4a Cu1a O4a . . . 39.50(14) yes
Cu4a Cu1a O4a . . 2_666 140.50(14) yes
Cu4a Cu1a O4b . . . 40.12(15) yes
Cu4a Cu1a O4b . . 2_666 139.88(15) yes
Cu4a Cu1a O4c . . . 85.86(12) yes
Cu4a Cu1a O4c . . 2_666 94.14(12) yes
Cu4a Cu1a H4b . . . 52.2(14) yes
Cu4a Cu1a H4b . . 2_666 127.8(14) yes
Cu4a Cu1a H4a . . . 55.6(16) yes
Cu4a Cu1a H4a . . 2_666 124.4(16) yes
Cu4a Cu1a H4c . . . 106.5(12) yes
Cu4a Cu1a H4c . . 2_666 73.5(12) yes
Cu4a Cu1a Cu4a 2_666 . . 180 yes
Cu4a Cu1a Cu4b 2_666 . . 111.70(2) yes
Cu4a Cu1a Cu4b 2_666 . 2_666 68.30(2) yes
Cu4a Cu1a Cu4c 2_666 . . 112.80(2) yes
Cu4a Cu1a Cu4c 2_666 . 2_666 67.20(2) yes
Cu4a Cu1a O4a 2_666 . . 140.50(14) yes
Cu4a Cu1a O4a 2_666 . 2_666 39.50(14) yes
Cu4a Cu1a O4b 2_666 . . 139.88(15) yes
Cu4a Cu1a O4b 2_666 . 2_666 40.12(15) yes
Cu4a Cu1a O4c 2_666 . . 94.14(12) yes
Cu4a Cu1a O4c 2_666 . 2_666 85.86(12) yes
Cu4a Cu1a H4b 2_666 . . 127.8(14) yes
Cu4a Cu1a H4b 2_666 . 2_666 52.2(14) yes
Cu4a Cu1a H4a 2_666 . . 124.4(16) yes
Cu4a Cu1a H4a 2_666 . 2_666 55.6(16) yes
Cu4a Cu1a H4c 2_666 . . 73.5(12) yes
Cu4a Cu1a H4c 2_666 . 2_666 106.5(12) yes
Cu4b Cu1a Cu4b . . 2_666 180 yes
Cu4b Cu1a Cu4c . . . 67.75(2) yes
Cu4b Cu1a Cu4c . . 2_666 112.25(2) yes
Cu4b Cu1a O4a . . . 84.49(13) yes
Cu4b Cu1a O4a . . 2_666 95.51(13) yes
Cu4b Cu1a O4b . . . 40.80(15) yes
Cu4b Cu1a O4b . . 2_666 139.20(15) yes
Cu4b Cu1a O4c . . . 41.83(13) yes
Cu4b Cu1a O4c . . 2_666 138.18(13) yes
Cu4b Cu1a H4b . . . 51.5(15) yes
Cu4b Cu1a H4b . . 2_666 128.5(15) yes
Cu4b Cu1a H4a . . . 110.3(15) yes
Cu4b Cu1a H4a . . 2_666 69.7(15) yes
Cu4b Cu1a H4c . . . 56.7(12) yes
Cu4b Cu1a H4c . . 2_666 123.3(12) yes
Cu4b Cu1a Cu4b 2_666 . . 180 yes
Cu4b Cu1a Cu4c 2_666 . . 112.25(2) yes
Cu4b Cu1a Cu4c 2_666 . 2_666 67.75(2) yes
Cu4b Cu1a O4a 2_666 . . 95.51(13) yes
Cu4b Cu1a O4a 2_666 . 2_666 84.49(13) yes
Cu4b Cu1a O4b 2_666 . . 139.20(15) yes
Cu4b Cu1a O4b 2_666 . 2_666 40.80(15) yes
Cu4b Cu1a O4c 2_666 . . 138.18(13) yes
Cu4b Cu1a O4c 2_666 . 2_666 41.83(13) yes
Cu4b Cu1a H4b 2_666 . . 128.5(15) yes
Cu4b Cu1a H4b 2_666 . 2_666 51.5(15) yes
Cu4b Cu1a H4a 2_666 . . 69.7(15) yes
Cu4b Cu1a H4a 2_666 . 2_666 110.3(15) yes
Cu4b Cu1a H4c 2_666 . . 123.3(12) yes
Cu4b Cu1a H4c 2_666 . 2_666 56.7(12) yes
Cu4c Cu1a Cu4c . . 2_666 180 yes
Cu4c Cu1a O4a . . . 38.59(13) yes
Cu4c Cu1a O4a . . 2_666 141.41(13) yes
Cu4c Cu1a O4b . . . 85.58(14) yes
Cu4c Cu1a O4b . . 2_666 94.42(14) yes
Cu4c Cu1a O4c . . . 38.54(13) yes
Cu4c Cu1a O4c . . 2_666 141.46(13) yes
Cu4c Cu1a H4b . . . 104.1(13) yes
Cu4c Cu1a H4b . . 2_666 75.9(13) yes
Cu4c Cu1a H4a . . . 55.2(16) yes
Cu4c Cu1a H4a . . 2_666 124.8(16) yes
Cu4c Cu1a H4c . . . 49.8(14) yes
Cu4c Cu1a H4c . . 2_666 130.2(14) yes
Cu4c Cu1a Cu4c 2_666 . . 180 yes
Cu4c Cu1a O4a 2_666 . . 141.41(13) yes
Cu4c Cu1a O4a 2_666 . 2_666 38.59(13) yes
Cu4c Cu1a O4b 2_666 . . 94.42(14) yes
Cu4c Cu1a O4b 2_666 . 2_666 85.58(14) yes
Cu4c Cu1a O4c 2_666 . . 141.46(13) yes
Cu4c Cu1a O4c 2_666 . 2_666 38.54(13) yes
Cu4c Cu1a H4b 2_666 . . 75.9(13) yes
Cu4c Cu1a H4b 2_666 . 2_666 104.1(13) yes
Cu4c Cu1a H4a 2_666 . . 124.8(16) yes
Cu4c Cu1a H4a 2_666 . 2_666 55.2(16) yes
Cu4c Cu1a H4c 2_666 . . 130.2(14) yes
Cu4c Cu1a H4c 2_666 . 2_666 49.8(14) yes
O4a Cu1a O4a . . 2_666 180 yes
O4a Cu1a O4b . . . 75.6(2) yes
O4a Cu1a O4b . . 2_666 104.4(2) yes
O4a Cu1a O4c . . . 73.87(17) yes
O4a Cu1a O4c . . 2_666 106.13(17) yes
O4a Cu1a H4b . . . 90.8(14) yes
O4a Cu1a H4b . . 2_666 89.2(14) yes
O4a Cu1a H4a . . . 25.8(15) yes
O4a Cu1a H4a . . 2_666 154.2(15) yes
O4a Cu1a H4c . . . 88.3(13) yes
O4a Cu1a H4c . . 2_666 91.7(13) yes
O4a Cu1a O4a 2_666 . . 180 yes
O4a Cu1a O4b 2_666 . . 104.4(2) yes
O4a Cu1a O4b 2_666 . 2_666 75.6(2) yes
O4a Cu1a O4c 2_666 . . 106.13(17) yes
O4a Cu1a O4c 2_666 . 2_666 73.87(17) yes
O4a Cu1a H4b 2_666 . . 89.2(14) yes
O4a Cu1a H4b 2_666 . 2_666 90.8(14) yes
O4a Cu1a H4a 2_666 . . 154.2(15) yes
O4a Cu1a H4a 2_666 . 2_666 25.8(15) yes
O4a Cu1a H4c 2_666 . . 91.7(13) yes
O4a Cu1a H4c 2_666 . 2_666 88.3(13) yes
O4b Cu1a O4b . . 2_666 180 yes
O4b Cu1a O4c . . . 78.34(19) yes
O4b Cu1a O4c . . 2_666 101.66(19) yes
O4b Cu1a H4b . . . 18.5(13) yes
O4b Cu1a H4b . . 2_666 161.5(13) yes
O4b Cu1a H4a . . . 95.5(16) yes
O4b Cu1a H4a . . 2_666 84.5(16) yes
O4b Cu1a H4c . . . 96.5(12) yes
O4b Cu1a H4c . . 2_666 83.5(12) yes
O4b Cu1a O4b 2_666 . . 180 yes
O4b Cu1a O4c 2_666 . . 101.66(19) yes
O4b Cu1a O4c 2_666 . 2_666 78.34(19) yes
O4b Cu1a H4b 2_666 . . 161.5(13) yes
O4b Cu1a H4b 2_666 . 2_666 18.5(13) yes
O4b Cu1a H4a 2_666 . . 84.5(16) yes
O4b Cu1a H4a 2_666 . 2_666 95.5(16) yes
O4b Cu1a H4c 2_666 . . 83.5(12) yes
O4b Cu1a H4c 2_666 . 2_666 96.5(12) yes
O4c Cu1a O4c . . 2_666 180 yes
O4c Cu1a H4b . . . 92.6(15) yes
O4c Cu1a H4b . . 2_666 87.4(15) yes
O4c Cu1a H4a . . . 93.7(16) yes
O4c Cu1a H4a . . 2_666 86.3(16) yes
O4c Cu1a H4c . . . 20.9(12) yes
O4c Cu1a H4c . . 2_666 159.1(12) yes
O4c Cu1a O4c 2_666 . . 180 yes
O4c Cu1a H4b 2_666 . . 87.4(15) yes
O4c Cu1a H4b 2_666 . 2_666 92.6(15) yes
O4c Cu1a H4a 2_666 . . 86.3(16) yes
O4c Cu1a H4a 2_666 . 2_666 93.7(16) yes
O4c Cu1a H4c 2_666 . . 159.1(12) yes
O4c Cu1a H4c 2_666 . 2_666 20.9(12) yes
H4b Cu1a H4b . . 2_666 180 yes
H4b Cu1a H4a . . . 107(2) yes
H4b Cu1a H4a . . 2_666 73(2) yes
H4b Cu1a H4c . . . 108(2) yes
H4b Cu1a H4c . . 2_666 72(2) yes
H4b Cu1a H4b 2_666 . . 180 yes
H4b Cu1a H4a 2_666 . . 73(2) yes
H4b Cu1a H4a 2_666 . 2_666 107(2) yes
H4b Cu1a H4c 2_666 . . 72(2) yes
H4b Cu1a H4c 2_666 . 2_666 108(2) yes
H4a Cu1a H4a . . 2_666 180 yes
H4a Cu1a H4c . . . 102(2) yes
H4a Cu1a H4c . . 2_666 78(2) yes
H4a Cu1a H4a 2_666 . . 180 yes
H4a Cu1a H4c 2_666 . . 78(2) yes
H4a Cu1a H4c 2_666 . 2_666 102(2) yes
H4c Cu1a H4c . . 2_666 180 yes
H4c Cu1a H4c 2_666 . . 180 yes
Cu3a Cu2a Cu3a 1_554 . 2_656 180 yes
Cu3a Cu2a Cu3b 1_554 . 1_554 112.08(2) yes
Cu3a Cu2a Cu3b 1_554 . 2_656 67.92(2) yes
Cu3a Cu2a Cu4a 1_554 . . 68.30(2) yes
Cu3a Cu2a Cu4a 1_554 . 2_655 111.70(2) yes
Cu3a Cu2a O1a 1_554 . . 84.20(11) yes
Cu3a Cu2a O1a 1_554 . 2_655 95.80(11) yes
Cu3a Cu2a O2b 1_554 . 1_544 137.36(14) yes
Cu3a Cu2a O2b 1_554 . 2_666 42.64(14) yes
Cu3a Cu2a O3a 1_554 . . 41.31(16) yes
Cu3a Cu2a O3a 1_554 . 2_655 138.69(16) yes
Cu3a Cu2a H3a 1_554 . . 57.0(16) yes
Cu3a Cu2a H3a 1_554 . 2_655 123.0(16) yes
Cu3a Cu2a H1a 1_554 . . 101.4(10) yes
Cu3a Cu2a H1a 1_554 . 2_655 78.6(10) yes
Cu3a Cu2a H2b 1_554 . 1_544 118.0(13) yes
Cu3a Cu2a H2b 1_554 . 2_666 62.0(13) yes
Cu3a Cu2a Cu3a 2_656 . 1_554 180 yes
Cu3a Cu2a Cu3b 2_656 . 1_554 67.92(2) yes
Cu3a Cu2a Cu3b 2_656 . 2_656 112.08(2) yes
Cu3a Cu2a Cu4a 2_656 . . 111.70(2) yes
Cu3a Cu2a Cu4a 2_656 . 2_655 68.30(2) yes
Cu3a Cu2a O1a 2_656 . . 95.80(11) yes
Cu3a Cu2a O1a 2_656 . 2_655 84.20(11) yes
Cu3a Cu2a O2b 2_656 . 1_544 42.64(14) yes
Cu3a Cu2a O2b 2_656 . 2_666 137.36(14) yes
Cu3a Cu2a O3a 2_656 . . 138.69(16) yes
Cu3a Cu2a O3a 2_656 . 2_655 41.31(16) yes
Cu3a Cu2a H3a 2_656 . . 123.0(16) yes
Cu3a Cu2a H3a 2_656 . 2_655 57.0(16) yes
Cu3a Cu2a H1a 2_656 . . 78.6(10) yes
Cu3a Cu2a H1a 2_656 . 2_655 101.4(10) yes
Cu3a Cu2a H2b 2_656 . 1_544 62.0(13) yes
Cu3a Cu2a H2b 2_656 . 2_666 118.0(13) yes
Cu3b Cu2a Cu3b 1_554 . 2_656 180 yes
Cu3b Cu2a Cu4a 1_554 . . 113.10(2) yes
Cu3b Cu2a Cu4a 1_554 . 2_655 66.90(2) yes
Cu3b Cu2a O1a 1_554 . . 141.61(12) yes
Cu3b Cu2a O1a 1_554 . 2_655 38.39(12) yes
Cu3b Cu2a O2b 1_554 . 1_544 38.26(13) yes
Cu3b Cu2a O2b 1_554 . 2_666 141.74(13) yes
Cu3b Cu2a O3a 1_554 . . 94.20(15) yes
Cu3b Cu2a O3a 1_554 . 2_655 85.80(15) yes
Cu3b Cu2a H3a 1_554 . . 73.5(14) yes
Cu3b Cu2a H3a 1_554 . 2_655 106.5(14) yes
Cu3b Cu2a H1a 1_554 . . 133.3(11) yes
Cu3b Cu2a H1a 1_554 . 2_655 46.7(11) yes
Cu3b Cu2a H2b 1_554 . 1_544 48.7(14) yes
Cu3b Cu2a H2b 1_554 . 2_666 131.3(14) yes
Cu3b Cu2a Cu3b 2_656 . 1_554 180 yes
Cu3b Cu2a Cu4a 2_656 . . 66.90(2) yes
Cu3b Cu2a Cu4a 2_656 . 2_655 113.10(2) yes
Cu3b Cu2a O1a 2_656 . . 38.39(12) yes
Cu3b Cu2a O1a 2_656 . 2_655 141.61(12) yes
Cu3b Cu2a O2b 2_656 . 1_544 141.74(13) yes
Cu3b Cu2a O2b 2_656 . 2_666 38.26(13) yes
Cu3b Cu2a O3a 2_656 . . 85.80(15) yes
Cu3b Cu2a O3a 2_656 . 2_655 94.20(15) yes
Cu3b Cu2a H3a 2_656 . . 106.5(14) yes
Cu3b Cu2a H3a 2_656 . 2_655 73.5(14) yes
Cu3b Cu2a H1a 2_656 . . 46.7(11) yes
Cu3b Cu2a H1a 2_656 . 2_655 133.3(11) yes
Cu3b Cu2a H2b 2_656 . 1_544 131.3(14) yes
Cu3b Cu2a H2b 2_656 . 2_666 48.7(14) yes
Cu4a Cu2a Cu4a . . 2_655 180 yes
Cu4a Cu2a O1a . . . 39.04(13) yes
Cu4a Cu2a O1a . . 2_655 140.96(13) yes
Cu4a Cu2a O2b . . 1_544 94.00(13) yes
Cu4a Cu2a O2b . . 2_666 86.00(13) yes
Cu4a Cu2a O3a . . . 39.92(15) yes
Cu4a Cu2a O3a . . 2_655 140.08(15) yes
Cu4a Cu2a H3a . . . 50.4(15) yes
Cu4a Cu2a H3a . . 2_655 129.6(15) yes
Cu4a Cu2a H1a . . . 51.1(10) yes
Cu4a Cu2a H1a . . 2_655 128.9(10) yes
Cu4a Cu2a H2b . . 1_544 71.6(12) yes
Cu4a Cu2a H2b . . 2_666 108.4(12) yes
Cu4a Cu2a Cu4a 2_655 . . 180 yes
Cu4a Cu2a O1a 2_655 . . 140.96(13) yes
Cu4a Cu2a O1a 2_655 . 2_655 39.04(13) yes
Cu4a Cu2a O2b 2_655 . 1_544 86.00(13) yes
Cu4a Cu2a O2b 2_655 . 2_666 94.00(13) yes
Cu4a Cu2a O3a 2_655 . . 140.08(15) yes
Cu4a Cu2a O3a 2_655 . 2_655 39.92(15) yes
Cu4a Cu2a H3a 2_655 . . 129.6(15) yes
Cu4a Cu2a H3a 2_655 . 2_655 50.4(15) yes
Cu4a Cu2a H1a 2_655 . . 128.9(10) yes
Cu4a Cu2a H1a 2_655 . 2_655 51.1(10) yes
Cu4a Cu2a H2b 2_655 . 1_544 108.4(12) yes
Cu4a Cu2a H2b 2_655 . 2_666 71.6(12) yes
O1a Cu2a O1a . . 2_655 180 yes
O1a Cu2a O2b . . 1_544 106.50(17) yes
O1a Cu2a O2b . . 2_666 73.50(17) yes
O1a Cu2a O3a . . . 75.11(19) yes
O1a Cu2a O3a . . 2_655 104.89(19) yes
O1a Cu2a H3a . . . 89.3(14) yes
O1a Cu2a H3a . . 2_655 90.7(14) yes
O1a Cu2a H1a . . . 17.5(10) yes
O1a Cu2a H1a . . 2_655 162.5(10) yes
O1a Cu2a H2b . . 1_544 92.9(14) yes
O1a Cu2a H2b . . 2_666 87.1(14) yes
O1a Cu2a O1a 2_655 . . 180 yes
O1a Cu2a O2b 2_655 . 1_544 73.50(17) yes
O1a Cu2a O2b 2_655 . 2_666 106.50(17) yes
O1a Cu2a O3a 2_655 . . 104.89(19) yes
O1a Cu2a O3a 2_655 . 2_655 75.11(19) yes
O1a Cu2a H3a 2_655 . . 90.7(14) yes
O1a Cu2a H3a 2_655 . 2_655 89.3(14) yes
O1a Cu2a H1a 2_655 . . 162.5(10) yes
O1a Cu2a H1a 2_655 . 2_655 17.5(10) yes
O1a Cu2a H2b 2_655 . 1_544 87.1(14) yes
O1a Cu2a H2b 2_655 . 2_666 92.9(14) yes
O2b Cu2a O2b 1_544 . 2_666 180 yes
O2b Cu2a O3a 1_544 . . 100.5(2) yes
O2b Cu2a O3a 1_544 . 2_655 79.5(2) yes
O2b Cu2a H3a 1_544 . . 81.5(16) yes
O2b Cu2a H3a 1_544 . 2_655 98.5(16) yes
O2b Cu2a H1a 1_544 . . 95.3(11) yes
O2b Cu2a H1a 1_544 . 2_655 84.7(11) yes
O2b Cu2a H2b 1_544 . 1_544 23.9(12) yes
O2b Cu2a H2b 1_544 . 2_666 156.1(12) yes
O2b Cu2a O2b 2_666 . 1_544 180 yes
O2b Cu2a O3a 2_666 . . 79.5(2) yes
O2b Cu2a O3a 2_666 . 2_655 100.5(2) yes
O2b Cu2a H3a 2_666 . . 98.5(16) yes
O2b Cu2a H3a 2_666 . 2_655 81.5(16) yes
O2b Cu2a H1a 2_666 . . 84.7(11) yes
O2b Cu2a H1a 2_666 . 2_655 95.3(11) yes
O2b Cu2a H2b 2_666 . 1_544 156.1(12) yes
O2b Cu2a H2b 2_666 . 2_666 23.9(12) yes
O3a Cu2a O3a . . 2_655 180 yes
O3a Cu2a H3a . . . 21.1(15) yes
O3a Cu2a H3a . . 2_655 158.9(15) yes
O3a Cu2a H1a . . . 90.1(10) yes
O3a Cu2a H1a . . 2_655 89.9(10) yes
O3a Cu2a H2b . . 1_544 78.1(12) yes
O3a Cu2a H2b . . 2_666 101.9(12) yes
O3a Cu2a O3a 2_655 . . 180 yes
O3a Cu2a H3a 2_655 . . 158.9(15) yes
O3a Cu2a H3a 2_655 . 2_655 21.1(15) yes
O3a Cu2a H1a 2_655 . . 89.9(10) yes
O3a Cu2a H1a 2_655 . 2_655 90.1(10) yes
O3a Cu2a H2b 2_655 . 1_544 101.9(12) yes
O3a Cu2a H2b 2_655 . 2_666 78.1(12) yes
H3a Cu2a H3a . . 2_655 180 yes
H3a Cu2a H1a . . . 100.9(18) yes
H3a Cu2a H1a . . 2_655 79.1(18) yes
H3a Cu2a H2b . . 1_544 61(2) yes
H3a Cu2a H2b . . 2_666 119(2) yes
H3a Cu2a H3a 2_655 . . 180 yes
H3a Cu2a H1a 2_655 . . 79.1(18) yes
H3a Cu2a H1a 2_655 . 2_655 100.9(18) yes
H3a Cu2a H2b 2_655 . 1_544 119(2) yes
H3a Cu2a H2b 2_655 . 2_666 61(2) yes
H1a Cu2a H1a . . 2_655 180 yes
H1a Cu2a H2b . . 1_544 87.3(18) yes
H1a Cu2a H2b . . 2_666 92.7(18) yes
H1a Cu2a H1a 2_655 . . 180 yes
H1a Cu2a H2b 2_655 . 1_544 92.7(18) yes
H1a Cu2a H2b 2_655 . 2_666 87.3(18) yes
H2b Cu2a H2b 1_544 . 2_666 180 yes
H2b Cu2a H2b 2_666 . 1_544 180 yes
Cu3b Cu2b Cu3b . . 2_556 180 yes
Cu3b Cu2b Cu3c . . 1_445 111.71(2) yes
Cu3b Cu2b Cu3c . . 2_666 68.29(2) yes
Cu3b Cu2b Cu4b . . . 67.94(2) yes
Cu3b Cu2b Cu4b . . 2_556 112.06(2) yes
Cu3b Cu2b O1b . . . 84.43(13) yes
Cu3b Cu2b O1b . . 2_556 95.57(13) yes
Cu3b Cu2b O2c . . 1_445 138.36(14) yes
Cu3b Cu2b O2c . . 2_666 41.64(14) yes
Cu3b Cu2b O3b . . . 40.97(14) yes
Cu3b Cu2b O3b . . 2_556 139.03(14) yes
Cu3b Cu2b H3b . . . 52.2(14) yes
Cu3b Cu2b H3b . . 2_556 127.8(14) yes
Cu3b Cu2b H2c . . 1_445 115.5(12) yes
Cu3b Cu2b H2c . . 2_666 64.5(12) yes
Cu3b Cu2b H1b . . . 101.2(12) yes
Cu3b Cu2b H1b . . 2_556 78.8(12) yes
Cu3b Cu2b Cu3b 2_556 . . 180 yes
Cu3b Cu2b Cu3c 2_556 . 1_445 68.29(2) yes
Cu3b Cu2b Cu3c 2_556 . 2_666 111.71(2) yes
Cu3b Cu2b Cu4b 2_556 . . 112.06(2) yes
Cu3b Cu2b Cu4b 2_556 . 2_556 67.94(2) yes
Cu3b Cu2b O1b 2_556 . . 95.57(13) yes
Cu3b Cu2b O1b 2_556 . 2_556 84.43(13) yes
Cu3b Cu2b O2c 2_556 . 1_445 41.64(14) yes
Cu3b Cu2b O2c 2_556 . 2_666 138.36(14) yes
Cu3b Cu2b O3b 2_556 . . 139.03(14) yes
Cu3b Cu2b O3b 2_556 . 2_556 40.97(14) yes
Cu3b Cu2b H3b 2_556 . . 127.8(14) yes
Cu3b Cu2b H3b 2_556 . 2_556 52.2(14) yes
Cu3b Cu2b H2c 2_556 . 1_445 64.5(12) yes
Cu3b Cu2b H2c 2_556 . 2_666 115.5(12) yes
Cu3b Cu2b H1b 2_556 . . 78.8(12) yes
Cu3b Cu2b H1b 2_556 . 2_556 101.2(12) yes
Cu3c Cu2b Cu3c 1_445 . 2_666 180 yes
Cu3c Cu2b Cu4b 1_445 . . 112.82(2) yes
Cu3c Cu2b Cu4b 1_445 . 2_556 67.18(2) yes
Cu3c Cu2b O1b 1_445 . . 141.13(13) yes
Cu3c Cu2b O1b 1_445 . 2_556 38.87(13) yes
Cu3c Cu2b O2c 1_445 . 1_445 39.55(16) yes
Cu3c Cu2b O2c 1_445 . 2_666 140.45(16) yes
Cu3c Cu2b O3b 1_445 . . 93.63(14) yes
Cu3c Cu2b O3b 1_445 . 2_556 86.37(14) yes
Cu3c Cu2b H3b 1_445 . . 75.0(12) yes
Cu3c Cu2b H3b 1_445 . 2_556 105.0(12) yes
Cu3c Cu2b H2c 1_445 . 1_445 52.3(16) yes
Cu3c Cu2b H2c 1_445 . 2_666 127.7(16) yes
Cu3c Cu2b H1b 1_445 . . 130.9(12) yes
Cu3c Cu2b H1b 1_445 . 2_556 49.1(12) yes
Cu3c Cu2b Cu3c 2_666 . 1_445 180 yes
Cu3c Cu2b Cu4b 2_666 . . 67.18(2) yes
Cu3c Cu2b Cu4b 2_666 . 2_556 112.82(2) yes
Cu3c Cu2b O1b 2_666 . . 38.87(13) yes
Cu3c Cu2b O1b 2_666 . 2_556 141.13(13) yes
Cu3c Cu2b O2c 2_666 . 1_445 140.45(16) yes
Cu3c Cu2b O2c 2_666 . 2_666 39.55(16) yes
Cu3c Cu2b O3b 2_666 . . 86.37(14) yes
Cu3c Cu2b O3b 2_666 . 2_556 93.63(14) yes
Cu3c Cu2b H3b 2_666 . . 105.0(12) yes
Cu3c Cu2b H3b 2_666 . 2_556 75.0(12) yes
Cu3c Cu2b H2c 2_666 . 1_445 127.7(16) yes
Cu3c Cu2b H2c 2_666 . 2_666 52.3(16) yes
Cu3c Cu2b H1b 2_666 . . 49.1(12) yes
Cu3c Cu2b H1b 2_666 . 2_556 130.9(12) yes
Cu4b Cu2b Cu4b . . 2_556 180 yes
Cu4b Cu2b O1b . . . 39.03(14) yes
Cu4b Cu2b O1b . . 2_556 140.97(14) yes
Cu4b Cu2b O2c . . 1_445 94.05(14) yes
Cu4b Cu2b O2c . . 2_666 85.95(14) yes
Cu4b Cu2b O3b . . . 40.08(14) yes
Cu4b Cu2b O3b . . 2_556 139.92(14) yes
Cu4b Cu2b H3b . . . 51.9(12) yes
Cu4b Cu2b H3b . . 2_556 128.1(12) yes
Cu4b Cu2b H2c . . 1_445 67.6(14) yes
Cu4b Cu2b H2c . . 2_666 112.4(14) yes
Cu4b Cu2b H1b . . . 48.5(14) yes
Cu4b Cu2b H1b . . 2_556 131.5(14) yes
Cu4b Cu2b Cu4b 2_556 . . 180 yes
Cu4b Cu2b O1b 2_556 . . 140.97(14) yes
Cu4b Cu2b O1b 2_556 . 2_556 39.03(14) yes
Cu4b Cu2b O2c 2_556 . 1_445 85.95(14) yes
Cu4b Cu2b O2c 2_556 . 2_666 94.05(14) yes
Cu4b Cu2b O3b 2_556 . . 139.92(14) yes
Cu4b Cu2b O3b 2_556 . 2_556 40.08(14) yes
Cu4b Cu2b H3b 2_556 . . 128.1(12) yes
Cu4b Cu2b H3b 2_556 . 2_556 51.9(12) yes
Cu4b Cu2b H2c 2_556 . 1_445 112.4(14) yes
Cu4b Cu2b H2c 2_556 . 2_666 67.6(14) yes
Cu4b Cu2b H1b 2_556 . . 131.5(14) yes
Cu4b Cu2b H1b 2_556 . 2_556 48.5(14) yes
O1b Cu2b O1b . . 2_556 180 yes
O1b Cu2b O2c . . 1_445 105.2(2) yes
O1b Cu2b O2c . . 2_666 74.8(2) yes
O1b Cu2b O3b . . . 75.5(2) yes
O1b Cu2b O3b . . 2_556 104.5(2) yes
O1b Cu2b H3b . . . 90.3(12) yes
O1b Cu2b H3b . . 2_556 89.7(12) yes
O1b Cu2b H2c . . 1_445 88.9(16) yes
O1b Cu2b H2c . . 2_666 91.1(16) yes
O1b Cu2b H1b . . . 16.7(12) yes
O1b Cu2b H1b . . 2_556 163.3(12) yes
O1b Cu2b O1b 2_556 . . 180 yes
O1b Cu2b O2c 2_556 . 1_445 74.8(2) yes
O1b Cu2b O2c 2_556 . 2_666 105.2(2) yes
O1b Cu2b O3b 2_556 . . 104.5(2) yes
O1b Cu2b O3b 2_556 . 2_556 75.5(2) yes
O1b Cu2b H3b 2_556 . . 89.7(12) yes
O1b Cu2b H3b 2_556 . 2_556 90.3(12) yes
O1b Cu2b H2c 2_556 . 1_445 91.1(16) yes
O1b Cu2b H2c 2_556 . 2_666 88.9(16) yes
O1b Cu2b H1b 2_556 . . 163.3(12) yes
O1b Cu2b H1b 2_556 . 2_556 16.7(12) yes
O2c Cu2b O2c 1_445 . 2_666 180 yes
O2c Cu2b O3b 1_445 . . 101.35(19) yes
O2c Cu2b O3b 1_445 . 2_556 78.65(19) yes
O2c Cu2b H3b 1_445 . . 86.8(13) yes
O2c Cu2b H3b 1_445 . 2_556 93.2(13) yes
O2c Cu2b H2c 1_445 . 1_445 28.0(12) yes
O2c Cu2b H2c 1_445 . 2_666 152.0(12) yes
O2c Cu2b H1b 1_445 . . 92.1(12) yes
O2c Cu2b H1b 1_445 . 2_556 87.9(12) yes
O2c Cu2b O2c 2_666 . 1_445 180 yes
O2c Cu2b O3b 2_666 . . 78.65(19) yes
O2c Cu2b O3b 2_666 . 2_556 101.35(19) yes
O2c Cu2b H3b 2_666 . . 93.2(13) yes
O2c Cu2b H3b 2_666 . 2_556 86.8(13) yes
O2c Cu2b H2c 2_666 . 1_445 152.0(12) yes
O2c Cu2b H2c 2_666 . 2_666 28.0(12) yes
O2c Cu2b H1b 2_666 . . 87.9(12) yes
O2c Cu2b H1b 2_666 . 2_556 92.1(12) yes
O3b Cu2b O3b . . 2_556 180 yes
O3b Cu2b H3b . . . 18.6(12) yes
O3b Cu2b H3b . . 2_556 161.4(12) yes
O3b Cu2b H2c . . 1_445 75.3(12) yes
O3b Cu2b H2c . . 2_666 104.7(12) yes
O3b Cu2b H1b . . . 88.0(14) yes
O3b Cu2b H1b . . 2_556 92.0(14) yes
O3b Cu2b O3b 2_556 . . 180 yes
O3b Cu2b H3b 2_556 . . 161.4(12) yes
O3b Cu2b H3b 2_556 . 2_556 18.6(12) yes
O3b Cu2b H2c 2_556 . 1_445 104.7(12) yes
O3b Cu2b H2c 2_556 . 2_666 75.3(12) yes
O3b Cu2b H1b 2_556 . . 92.0(14) yes
O3b Cu2b H1b 2_556 . 2_556 88.0(14) yes
H3b Cu2b H3b . . 2_556 180 yes
H3b Cu2b H2c . . 1_445 63.8(19) yes
H3b Cu2b H2c . . 2_666 116.2(19) yes
H3b Cu2b H1b . . . 100.1(19) yes
H3b Cu2b H1b . . 2_556 79.9(19) yes
H3b Cu2b H3b 2_556 . . 180 yes
H3b Cu2b H2c 2_556 . 1_445 116.2(19) yes
H3b Cu2b H2c 2_556 . 2_666 63.8(19) yes
H3b Cu2b H1b 2_556 . . 79.9(19) yes
H3b Cu2b H1b 2_556 . 2_556 100.1(19) yes
H2c Cu2b H2c 1_445 . 2_666 180 yes
H2c Cu2b H1b 1_445 . . 81(2) yes
H2c Cu2b H1b 1_445 . 2_556 99(2) yes
H2c Cu2b H2c 2_666 . 1_445 180 yes
H2c Cu2b H1b 2_666 . . 99(2) yes
H2c Cu2b H1b 2_666 . 2_556 81(2) yes
H1b Cu2b H1b . . 2_556 180 yes
H1b Cu2b H1b 2_556 . . 180 yes
Cu3a Cu2c Cu3a 1_454 . 2_666 180 yes
Cu3a Cu2c Cu3c 1_454 . 1_455 112.88(2) yes
Cu3a Cu2c Cu3c 1_454 . 2_665 67.12(2) yes
Cu3a Cu2c Cu4c 1_454 . . 112.28(2) yes
Cu3a Cu2c Cu4c 1_454 . 2_565 67.72(2) yes
Cu3a Cu2c O1c 1_454 . . 140.54(15) yes
Cu3a Cu2c O1c 1_454 . 2_565 39.46(15) yes
Cu3a Cu2c O2a 1_454 . 1_454 38.48(15) yes
Cu3a Cu2c O2a 1_454 . 2_666 141.52(15) yes
Cu3a Cu2c O3c 1_454 . . 94.31(13) yes
Cu3a Cu2c O3c 1_454 . 2_565 85.69(13) yes
Cu3a Cu2c H2a 1_454 . 1_454 54.7(13) yes
Cu3a Cu2c H2a 1_454 . 2_666 125.3(13) yes
Cu3a Cu2c H3c 1_454 . . 66.7(14) yes
Cu3a Cu2c H3c 1_454 . 2_565 113.3(14) yes
Cu3a Cu2c H1c 1_454 . . 117.0(11) yes
Cu3a Cu2c H1c 1_454 . 2_565 63.0(11) yes
Cu3a Cu2c Cu3a 2_666 . 1_454 180 yes
Cu3a Cu2c Cu3c 2_666 . 1_455 67.12(2) yes
Cu3a Cu2c Cu3c 2_666 . 2_665 112.88(2) yes
Cu3a Cu2c Cu4c 2_666 . . 67.72(2) yes
Cu3a Cu2c Cu4c 2_666 . 2_565 112.28(2) yes
Cu3a Cu2c O1c 2_666 . . 39.46(15) yes
Cu3a Cu2c O1c 2_666 . 2_565 140.54(15) yes
Cu3a Cu2c O2a 2_666 . 1_454 141.52(15) yes
Cu3a Cu2c O2a 2_666 . 2_666 38.48(15) yes
Cu3a Cu2c O3c 2_666 . . 85.69(13) yes
Cu3a Cu2c O3c 2_666 . 2_565 94.31(13) yes
Cu3a Cu2c H2a 2_666 . 1_454 125.3(13) yes
Cu3a Cu2c H2a 2_666 . 2_666 54.7(13) yes
Cu3a Cu2c H3c 2_666 . . 113.3(14) yes
Cu3a Cu2c H3c 2_666 . 2_565 66.7(14) yes
Cu3a Cu2c H1c 2_666 . . 63.0(11) yes
Cu3a Cu2c H1c 2_666 . 2_565 117.0(11) yes
Cu3c Cu2c Cu3c 1_455 . 2_665 180 yes
Cu3c Cu2c Cu4c 1_455 . . 68.54(2) yes
Cu3c Cu2c Cu4c 1_455 . 2_565 111.46(2) yes
Cu3c Cu2c O1c 1_455 . . 85.83(14) yes
Cu3c Cu2c O1c 1_455 . 2_565 94.17(14) yes
Cu3c Cu2c O2a 1_455 . 1_454 140.49(14) yes
Cu3c Cu2c O2a 1_455 . 2_666 39.51(14) yes
Cu3c Cu2c O3c 1_455 . . 39.98(15) yes
Cu3c Cu2c O3c 1_455 . 2_565 140.02(15) yes
Cu3c Cu2c H2a 1_455 . 1_454 132.6(13) yes
Cu3c Cu2c H2a 1_455 . 2_666 47.4(13) yes
Cu3c Cu2c H3c 1_455 . . 58.8(14) yes
Cu3c Cu2c H3c 1_455 . 2_565 121.2(14) yes
Cu3c Cu2c H1c 1_455 . . 107.2(12) yes
Cu3c Cu2c H1c 1_455 . 2_565 72.8(12) yes
Cu3c Cu2c Cu3c 2_665 . 1_455 180 yes
Cu3c Cu2c Cu4c 2_665 . . 111.46(2) yes
Cu3c Cu2c Cu4c 2_665 . 2_565 68.54(2) yes
Cu3c Cu2c O1c 2_665 . . 94.17(14) yes
Cu3c Cu2c O1c 2_665 . 2_565 85.83(14) yes
Cu3c Cu2c O2a 2_665 . 1_454 39.51(14) yes
Cu3c Cu2c O2a 2_665 . 2_666 140.49(14) yes
Cu3c Cu2c O3c 2_665 . . 140.02(15) yes
Cu3c Cu2c O3c 2_665 . 2_565 39.98(15) yes
Cu3c Cu2c H2a 2_665 . 1_454 47.4(13) yes
Cu3c Cu2c H2a 2_665 . 2_666 132.6(13) yes
Cu3c Cu2c H3c 2_665 . . 121.2(14) yes
Cu3c Cu2c H3c 2_665 . 2_565 58.8(14) yes
Cu3c Cu2c H1c 2_665 . . 72.8(12) yes
Cu3c Cu2c H1c 2_665 . 2_565 107.2(12) yes
Cu4c Cu2c Cu4c . . 2_565 180 yes
Cu4c Cu2c O1c . . . 40.70(15) yes
Cu4c Cu2c O1c . . 2_565 139.30(15) yes
Cu4c Cu2c O2a . . 1_454 95.42(14) yes
Cu4c Cu2c O2a . . 2_666 84.58(14) yes
Cu4c Cu2c O3c . . . 41.36(13) yes
Cu4c Cu2c O3c . . 2_565 138.64(13) yes
Cu4c Cu2c H2a . . 1_454 75.7(12) yes
Cu4c Cu2c H2a . . 2_666 104.3(12) yes
Cu4c Cu2c H3c . . . 58.5(16) yes
Cu4c Cu2c H3c . . 2_565 121.5(16) yes
Cu4c Cu2c H1c . . . 45.4(14) yes
Cu4c Cu2c H1c . . 2_565 134.6(14) yes
Cu4c Cu2c Cu4c 2_565 . . 180 yes
Cu4c Cu2c O1c 2_565 . . 139.30(15) yes
Cu4c Cu2c O1c 2_565 . 2_565 40.70(15) yes
Cu4c Cu2c O2a 2_565 . 1_454 84.58(14) yes
Cu4c Cu2c O2a 2_565 . 2_666 95.42(14) yes
Cu4c Cu2c O3c 2_565 . . 138.64(13) yes
Cu4c Cu2c O3c 2_565 . 2_565 41.36(13) yes
Cu4c Cu2c H2a 2_565 . 1_454 104.3(12) yes
Cu4c Cu2c H2a 2_565 . 2_666 75.7(12) yes
Cu4c Cu2c H3c 2_565 . . 121.5(16) yes
Cu4c Cu2c H3c 2_565 . 2_565 58.5(16) yes
Cu4c Cu2c H1c 2_565 . . 134.6(14) yes
Cu4c Cu2c H1c 2_565 . 2_565 45.4(14) yes
O1c Cu2c O1c . . 2_565 180 yes
O1c Cu2c O2a . . 1_454 105.5(2) yes
O1c Cu2c O2a . . 2_666 74.5(2) yes
O1c Cu2c O3c . . . 77.92(19) yes
O1c Cu2c O3c . . 2_565 102.08(19) yes
O1c Cu2c H2a . . 1_454 86.7(13) yes
O1c Cu2c H2a . . 2_666 93.3(13) yes
O1c Cu2c H3c . . . 99.1(16) yes
O1c Cu2c H3c . . 2_565 80.9(16) yes
O1c Cu2c H1c . . . 25.3(10) yes
O1c Cu2c H1c . . 2_565 154.7(10) yes
O1c Cu2c O1c 2_565 . . 180 yes
O1c Cu2c O2a 2_565 . 1_454 74.5(2) yes
O1c Cu2c O2a 2_565 . 2_666 105.5(2) yes
O1c Cu2c O3c 2_565 . . 102.08(19) yes
O1c Cu2c O3c 2_565 . 2_565 77.92(19) yes
O1c Cu2c H2a 2_565 . 1_454 93.3(13) yes
O1c Cu2c H2a 2_565 . 2_666 86.7(13) yes
O1c Cu2c H3c 2_565 . . 80.9(16) yes
O1c Cu2c H3c 2_565 . 2_565 99.1(16) yes
O1c Cu2c H1c 2_565 . . 154.7(10) yes
O1c Cu2c H1c 2_565 . 2_565 25.3(10) yes
O2a Cu2c O2a 1_454 . 2_666 180 yes
O2a Cu2c O3c 1_454 . . 104.5(2) yes
O2a Cu2c O3c 1_454 . 2_565 75.5(2) yes
O2a Cu2c H2a 1_454 . 1_454 20.5(12) yes
O2a Cu2c H2a 1_454 . 2_666 159.5(12) yes
O2a Cu2c H3c 1_454 . . 81.8(14) yes
O2a Cu2c H3c 1_454 . 2_565 98.2(14) yes
O2a Cu2c H1c 1_454 . . 80.4(11) yes
O2a Cu2c H1c 1_454 . 2_565 99.6(11) yes
O2a Cu2c O2a 2_666 . 1_454 180 yes
O2a Cu2c O3c 2_666 . . 75.5(2) yes
O2a Cu2c O3c 2_666 . 2_565 104.5(2) yes
O2a Cu2c H2a 2_666 . 1_454 159.5(12) yes
O2a Cu2c H2a 2_666 . 2_666 20.5(12) yes
O2a Cu2c H3c 2_666 . . 98.2(14) yes
O2a Cu2c H3c 2_666 . 2_565 81.8(14) yes
O2a Cu2c H1c 2_666 . . 99.6(11) yes
O2a Cu2c H1c 2_666 . 2_565 80.4(11) yes
O3c Cu2c O3c . . 2_565 180 yes
O3c Cu2c H2a . . 1_454 92.8(13) yes
O3c Cu2c H2a . . 2_666 87.2(13) yes
O3c Cu2c H3c . . . 27.6(14) yes
O3c Cu2c H3c . . 2_565 152.4(14) yes
O3c Cu2c H1c . . . 86.7(14) yes
O3c Cu2c H1c . . 2_565 93.3(14) yes
O3c Cu2c O3c 2_565 . . 180 yes
O3c Cu2c H2a 2_565 . 1_454 87.2(13) yes
O3c Cu2c H2a 2_565 . 2_666 92.8(13) yes
O3c Cu2c H3c 2_565 . . 152.4(14) yes
O3c Cu2c H3c 2_565 . 2_565 27.6(14) yes
O3c Cu2c H1c 2_565 . . 93.3(14) yes
O3c Cu2c H1c 2_565 . 2_565 86.7(14) yes
H2a Cu2c H2a 1_454 . 2_666 180 yes
H2a Cu2c H3c 1_454 . . 76(2) yes
H2a Cu2c H3c 1_454 . 2_565 104(2) yes
H2a Cu2c H1c 1_454 . . 62.3(17) yes
H2a Cu2c H1c 1_454 . 2_565 117.7(17) yes
H2a Cu2c H2a 2_666 . 1_454 180 yes
H2a Cu2c H3c 2_666 . . 104(2) yes
H2a Cu2c H3c 2_666 . 2_565 76(2) yes
H2a Cu2c H1c 2_666 . . 117.7(17) yes
H2a Cu2c H1c 2_666 . 2_565 62.3(17) yes
H3c Cu2c H3c . . 2_565 180 yes
H3c Cu2c H1c . . . 98(2) yes
H3c Cu2c H1c . . 2_565 82(2) yes
H3c Cu2c H3c 2_565 . . 180 yes
H3c Cu2c H1c 2_565 . . 82(2) yes
H3c Cu2c H1c 2_565 . 2_565 98(2) yes
H1c Cu2c H1c . . 2_565 180 yes
H1c Cu2c H1c 2_565 . . 180 yes
Cu2a Cu3a Cu2c 1_556 . 1_656 177.52(3) yes
Cu2a Cu3a Cu3b 1_556 . 2_657 57.94(2) yes
Cu2a Cu3a Cu3c 1_556 . 2_766 124.90(3) yes
Cu2a Cu3a Cu4a 1_556 . 1_556 57.32(2) yes
Cu2a Cu3a Cu4c 1_556 . 2_666 123.39(3) yes
Cu2a Cu3a Cl2a 1_556 . 1_556 97.21(4) yes
Cu2a Cu3a Cl2c 1_556 . 2_666 86.44(4) yes
Cu2a Cu3a O1c 1_556 . 2_666 136.96(14) yes
Cu2a Cu3a O2a 1_556 . . 134.11(19) yes
Cu2a Cu3a O2b 1_556 . 2_667 42.24(13) yes
Cu2a Cu3a O3a 1_556 . 1_556 41.68(15) yes
Cu2a Cu3a H3a 1_556 . 1_556 52.7(18) yes
Cu2a Cu3a H2b 1_556 . 2_667 50(2) yes
Cu2a Cu3a H2a 1_556 . . 127.1(19) yes
Cu2a Cu3a H3c 1_556 . 1_656 142.6(12) yes
Cu2a Cu3a H1c 1_556 . 2_666 131.7(18) yes
Cu2c Cu3a Cu3b 1_656 . 2_657 124.13(3) yes
Cu2c Cu3a Cu3c 1_656 . 2_766 55.71(2) yes
Cu2c Cu3a Cu4a 1_656 . 1_556 121.98(3) yes
Cu2c Cu3a Cu4c 1_656 . 2_666 54.45(2) yes
Cu2c Cu3a Cl2a 1_656 . 1_556 83.65(4) yes
Cu2c Cu3a Cl2c 1_656 . 2_666 92.59(4) yes
Cu2c Cu3a O1c 1_656 . 2_666 40.59(14) yes
Cu2c Cu3a O2a 1_656 . . 47.78(19) yes
Cu2c Cu3a O2b 1_656 . 2_667 140.23(13) yes
Cu2c Cu3a O3a 1_656 . 1_556 136.33(15) yes
Cu2c Cu3a H3a 1_656 . 1_556 124.9(18) yes
Cu2c Cu3a H2b 1_656 . 2_667 132(2) yes
Cu2c Cu3a H2a 1_656 . . 55.2(19) yes
Cu2c Cu3a H3c 1_656 . 1_656 38.3(12) yes
Cu2c Cu3a H1c 1_656 . 2_666 46.0(19) yes
Cu3b Cu3a Cu3c 2_657 . 2_766 122.22(4) yes
Cu3b Cu3a Cu4a 2_657 . 1_556 60.23(3) yes
Cu3b Cu3a Cu4c 2_657 . 2_666 176.67(3) yes
Cu3b Cu3a Cl2a 2_657 . 1_556 52.94(4) yes
Cu3b Cu3a Cl2c 2_657 . 2_666 131.76(4) yes
Cu3b Cu3a O1c 2_657 . 2_666 146.13(14) yes
Cu3b Cu3a O2a 2_657 . . 101.46(19) yes
Cu3b Cu3a O2b 2_657 . 2_667 31.28(12) yes
Cu3b Cu3a O3a 2_657 . 1_556 78.25(16) yes
Cu3b Cu3a H3a 2_657 . 1_556 95.9(17) yes
Cu3b Cu3a H2b 2_657 . 2_667 43.5(12) yes
Cu3b Cu3a H2a 2_657 . . 86.3(17) yes
Cu3b Cu3a H3c 2_657 . 1_656 90.9(11) yes
Cu3b Cu3a H1c 2_657 . 2_666 138.0(12) yes
Cu3c Cu3a Cu4a 2_766 . 1_556 177.14(4) yes
Cu3c Cu3a Cu4c 2_766 . 2_666 60.02(3) yes
Cu3c Cu3a Cl2a 2_766 . 1_556 127.37(4) yes
Cu3c Cu3a Cl2c 2_766 . 2_666 51.47(3) yes
Cu3c Cu3a O1c 2_766 . 2_666 77.35(15) yes
Cu3c Cu3a O2a 2_766 . . 28.69(16) yes
Cu3c Cu3a O2b 2_766 . 2_667 105.44(14) yes
Cu3c Cu3a O3a 2_766 . 1_556 148.16(15) yes
Cu3c Cu3a H3a 2_766 . 1_556 133.7(14) yes
Cu3c Cu3a H2b 2_766 . 2_667 90.6(17) yes
Cu3c Cu3a H2a 2_766 . . 43.1(14) yes
Cu3c Cu3a H3c 2_766 . 1_656 87.9(12) yes
Cu3c Cu3a H1c 2_766 . 2_666 87.2(16) yes
Cu4a Cu3a Cu4c 1_556 . 2_666 117.46(4) yes
Cu4a Cu3a Cl2a 1_556 . 1_556 52.34(4) yes
Cu4a Cu3a Cl2c 1_556 . 2_666 128.53(4) yes
Cu4a Cu3a O1c 1_556 . 2_666 99.80(15) yes
Cu4a Cu3a O2a 1_556 . . 151.68(16) yes
Cu4a Cu3a O2b 1_556 . 2_667 77.42(14) yes
Cu4a Cu3a O3a 1_556 . 1_556 31.83(14) yes
Cu4a Cu3a H3a 1_556 . 1_556 45.5(14) yes
Cu4a Cu3a H2b 1_556 . 2_667 92.2(17) yes
Cu4a Cu3a H2a 1_556 . . 137.8(13) yes
Cu4a Cu3a H3c 1_556 . 1_656 90.6(12) yes
Cu4a Cu3a H1c 1_556 . 2_666 90.0(16) yes
Cu4c Cu3a Cl2a 2_666 . 1_556 123.87(5) yes
Cu4c Cu3a Cl2c 2_666 . 2_666 51.44(4) yes
Cu4c Cu3a O1c 2_666 . 2_666 30.64(14) yes
Cu4c Cu3a O2a 2_666 . . 79.70(19) yes
Cu4c Cu3a O2b 2_666 . 2_667 151.91(13) yes
Cu4c Cu3a O3a 2_666 . 1_556 100.87(16) yes
Cu4c Cu3a H3a 2_666 . 1_556 83.3(17) yes
Cu4c Cu3a H2b 2_666 . 2_667 139.8(12) yes
Cu4c Cu3a H2a 2_666 . . 94.6(17) yes
Cu4c Cu3a H3c 2_666 . 1_656 86.7(11) yes
Cu4c Cu3a H1c 2_666 . 2_666 38.7(12) yes
Cl2a Cu3a Cl2c 1_556 . 2_666 175.30(6) yes
Cl2a Cu3a O1c 1_556 . 2_666 93.24(14) yes
Cl2a Cu3a O2a 1_556 . . 99.64(16) yes
Cl2a Cu3a O2b 1_556 . 2_667 84.22(13) yes
Cl2a Cu3a O3a 1_556 . 1_556 84.14(15) yes
Cl2a Cu3a H3a 1_556 . 1_556 95.7(14) yes
Cl2a Cu3a H2b 1_556 . 2_667 95.4(12) yes
Cl2a Cu3a H2a 1_556 . . 87.7(13) yes
Cl2a Cu3a H3c 1_556 . 1_656 45.4(12) yes
Cl2a Cu3a H1c 1_556 . 2_666 85.8(11) yes
Cl2c Cu3a O1c 2_666 . 2_666 82.07(14) yes
Cl2c Cu3a O2a 2_666 . . 79.75(16) yes
Cl2c Cu3a O2b 2_666 . 2_667 100.48(13) yes
Cl2c Cu3a O3a 2_666 . 1_556 96.74(15) yes
Cl2c Cu3a H3a 2_666 . 1_556 84.2(14) yes
Cl2c Cu3a H2b 2_666 . 2_667 89.2(12) yes
Cl2c Cu3a H2a 2_666 . . 92.5(13) yes
Cl2c Cu3a H3c 2_666 . 1_656 130.8(12) yes
Cl2c Cu3a H1c 2_666 . 2_666 89.6(11) yes
O1c Cu3a O2a 2_666 . . 84.2(2) yes
O1c Cu3a O2b 2_666 . 2_667 177.0(2) yes
O1c Cu3a O3a 2_666 . 1_556 98.8(2) yes
O1c Cu3a H3a 2_666 . 1_556 84.8(18) yes
O1c Cu3a H2b 2_666 . 2_667 167.9(16) yes
O1c Cu3a H2a 2_666 . . 94.9(19) yes
O1c Cu3a H3c 2_666 . 1_656 60.4(11) yes
O1c Cu3a H1c 2_666 . 2_666 10.0(15) yes
O2a Cu3a O2b . . 2_667 97.7(2) yes
O2a Cu3a O3a . . 1_556 175.1(2) yes
O2a Cu3a H3a . . 1_556 161.6(15) yes
O2a Cu3a H2b . . 2_667 86(2) yes
O2a Cu3a H2a . . . 15.6(16) yes
O2a Cu3a H3c . . 1_656 66.9(12) yes
O2a Cu3a H1c . . 2_666 92.0(19) yes
O2b Cu3a O3a 2_667 . 1_556 79.5(2) yes
O2b Cu3a H3a 2_667 . 1_556 93.9(18) yes
O2b Cu3a H2b 2_667 . 2_667 15.1(16) yes
O2b Cu3a H2a 2_667 . . 86.6(19) yes
O2b Cu3a H3c 2_667 . 1_656 118.3(11) yes
O2b Cu3a H1c 2_667 . 2_666 167.1(15) yes
O3a Cu3a H3a 1_556 . 1_556 17.7(16) yes
O3a Cu3a H2b 1_556 . 2_667 91(2) yes
O3a Cu3a H2a 1_556 . . 164.5(17) yes
O3a Cu3a H3c 1_556 . 1_656 118.0(12) yes
O3a Cu3a H1c 1_556 . 2_666 91.4(19) yes
H3a Cu3a H2b 1_556 . 2_667 103(3) yes
H3a Cu3a H2a 1_556 . . 176.6(19) yes
H3a Cu3a H3c 1_556 . 1_656 119.4(19) yes
H3a Cu3a H1c 1_556 . 2_666 79(3) yes
H2b Cu3a H2a 2_667 . . 77(3) yes
H2b Cu3a H3c 2_667 . 1_656 121.5(19) yes
H2b Cu3a H1c 2_667 . 2_666 178(2) yes
H2a Cu3a H3c . . 1_656 63.1(19) yes
H2a Cu3a H1c . . 2_666 101(3) yes
H3c Cu3a H1c 1_656 . 2_666 58.2(18) yes
Cu2a Cu3b Cu2b 1_556 . . 176.91(4) yes
Cu2a Cu3b Cu3a 1_556 . 2_657 54.134(17) yes
Cu2a Cu3b Cu3c 1_556 . 2_666 121.45(3) yes
Cu2a Cu3b Cu4a 1_556 . 2_656 56.12(2) yes
Cu2a Cu3b Cu4b 1_556 . . 124.82(3) yes
Cu2a Cu3b Cl2a 1_556 . 2_656 92.91(4) yes
Cu2a Cu3b Cl2b 1_556 . . 83.64(4) yes
Cu2a Cu3b O1a 1_556 . 2_656 50.00(14) yes
Cu2a Cu3b O2b 1_556 . 1_545 39.01(13) yes
Cu2a Cu3b O2c 1_556 . 2_666 135.23(15) yes
Cu2a Cu3b O3b 1_556 . . 141.43(14) yes
Cu2a Cu3b H3a 1_556 . 1_556 45.2(14) yes
Cu2a Cu3b H1a 1_556 . 2_656 63.3(13) yes
Cu2a Cu3b H2b 1_556 . 1_545 51(2) yes
Cu2a Cu3b H3b 1_556 . . 126.1(14) yes
Cu2a Cu3b H2c 1_556 . 2_666 134.3(13) yes
Cu2b Cu3b Cu3a . . 2_657 123.49(3) yes
Cu2b Cu3b Cu3c . . 2_666 57.13(2) yes
Cu2b Cu3b Cu4a . . 2_656 125.16(3) yes
Cu2b Cu3b Cu4b . . . 57.404(18) yes
Cu2b Cu3b Cl2a . . 2_656 86.37(4) yes
Cu2b Cu3b Cl2b . . . 96.87(4) yes
Cu2b Cu3b O1a . . 2_656 132.65(14) yes
Cu2b Cu3b O2b . . 1_545 137.89(14) yes
Cu2b Cu3b O2c . . 2_666 42.00(15) yes
Cu2b Cu3b O3b . . . 41.65(13) yes
Cu2b Cu3b H3a . . 1_556 135.1(14) yes
Cu2b Cu3b H1a . . 2_656 119.8(13) yes
Cu2b Cu3b H2b . . 1_545 126(2) yes
Cu2b Cu3b H3b . . . 56.9(14) yes
Cu2b Cu3b H2c . . 2_666 42.6(13) yes
Cu3a Cu3b Cu3c 2_657 . 2_666 116.89(4) yes
Cu3a Cu3b Cu4a 2_657 . 2_656 59.86(3) yes
Cu3a Cu3b Cu4b 2_657 . . 176.37(3) yes
Cu3a Cu3b Cl2a 2_657 . 2_656 51.35(4) yes
Cu3a Cu3b Cl2b 2_657 . . 123.51(4) yes
Cu3a Cu3b O1a 2_657 . 2_656 80.34(16) yes
Cu3a Cu3b O2b 2_657 . 1_545 32.13(13) yes
Cu3a Cu3b O2c 2_657 . 2_666 100.48(16) yes
Cu3a Cu3b O3b 2_657 . . 151.06(14) yes
Cu3a Cu3b H3a 2_657 . 1_556 90.5(13) yes
Cu3a Cu3b H1a 2_657 . 2_656 103.0(13) yes
Cu3a Cu3b H2b 2_657 . 1_545 55.4(13) yes
Cu3a Cu3b H3b 2_657 . . 135.5(14) yes
Cu3a Cu3b H2c 2_657 . 2_666 90.5(13) yes
Cu3c Cu3b Cu4a 2_666 . 2_656 176.57(3) yes
Cu3c Cu3b Cu4b 2_666 . . 60.20(3) yes
Cu3c Cu3b Cl2a 2_666 . 2_656 127.56(5) yes
Cu3c Cu3b Cl2b 2_666 . . 52.23(4) yes
Cu3c Cu3b O1a 2_666 . 2_656 152.90(15) yes
Cu3c Cu3b O2b 2_666 . 1_545 99.01(15) yes
Cu3c Cu3b O2c 2_666 . 2_666 31.39(15) yes
Cu3c Cu3b O3b 2_666 . . 78.02(15) yes
Cu3c Cu3b H3a 2_666 . 1_556 82.6(13) yes
Cu3c Cu3b H1a 2_666 . 2_656 132.4(13) yes
Cu3c Cu3b H2b 2_666 . 1_545 76(2) yes
Cu3c Cu3b H3b 2_666 . . 99.7(14) yes
Cu3c Cu3b H2c 2_666 . 2_666 45.1(12) yes
Cu4a Cu3b Cu4b 2_656 . . 122.99(4) yes
Cu4a Cu3b Cl2a 2_656 . 2_656 51.86(4) yes
Cu4a Cu3b Cl2b 2_656 . . 127.96(5) yes
Cu4a Cu3b O1a 2_656 . 2_656 28.27(15) yes
Cu4a Cu3b O2b 2_656 . 1_545 77.61(15) yes
Cu4a Cu3b O2c 2_656 . 2_666 147.99(16) yes
Cu4a Cu3b O3b 2_656 . . 105.38(15) yes
Cu4a Cu3b H3a 2_656 . 1_556 96.1(14) yes
Cu4a Cu3b H1a 2_656 . 2_656 49.6(13) yes
Cu4a Cu3b H2b 2_656 . 1_545 100.9(19) yes
Cu4a Cu3b H3b 2_656 . . 83.7(14) yes
Cu4a Cu3b H2c 2_656 . 2_666 134.2(12) yes
Cu4b Cu3b Cl2a . . 2_656 131.91(5) yes
Cu4b Cu3b Cl2b . . . 53.20(4) yes
Cu4b Cu3b O1a . . 2_656 101.55(16) yes
Cu4b Cu3b O2b . . 1_545 144.56(14) yes
Cu4b Cu3b O2c . . 2_666 77.99(16) yes
Cu4b Cu3b O3b . . . 32.19(14) yes
Cu4b Cu3b H3a . . 1_556 87.0(13) yes
Cu4b Cu3b H1a . . 2_656 78.6(13) yes
Cu4b Cu3b H2b . . 1_545 121.0(13) yes
Cu4b Cu3b H3b . . . 48.2(14) yes
Cu4b Cu3b H2c . . 2_666 88.5(13) yes
Cl2a Cu3b Cl2b 2_656 . . 174.77(6) yes
Cl2a Cu3b O1a 2_656 . 2_656 79.43(15) yes
Cl2a Cu3b O2b 2_656 . 1_545 83.47(14) yes
Cl2a Cu3b O2c 2_656 . 2_666 96.21(16) yes
Cl2a Cu3b O3b 2_656 . . 99.73(14) yes
Cl2a Cu3b H3a 2_656 . 1_556 137.6(14) yes
Cl2a Cu3b H1a 2_656 . 2_656 97.1(12) yes
Cl2a Cu3b H2b 2_656 . 1_545 105.4(13) yes
Cl2a Cu3b H3b 2_656 . . 86.8(13) yes
Cl2a Cu3b H2c 2_656 . 2_666 82.5(12) yes
Cl2b Cu3b O1a . . 2_656 101.16(15) yes
Cl2b Cu3b O2b . . 1_545 91.39(14) yes
Cl2b Cu3b O2c . . 2_666 83.59(16) yes
Cl2b Cu3b O3b . . . 85.39(14) yes
Cl2b Cu3b H3a . . 1_556 38.6(14) yes
Cl2b Cu3b H1a . . 2_656 84.9(12) yes
Cl2b Cu3b H2b . . 1_545 69.3(13) yes
Cl2b Cu3b H3b . . . 98.4(13) yes
Cl2b Cu3b H2c . . 2_666 97.1(12) yes
O1a Cu3b O2b 2_656 . 1_545 85.2(2) yes
O1a Cu3b O2c 2_656 . 2_666 173.8(2) yes
O1a Cu3b O3b 2_656 . . 96.7(2) yes
O1a Cu3b H3a 2_656 . 1_556 76.2(13) yes
O1a Cu3b H1a 2_656 . 2_656 23.1(13) yes
O1a Cu3b H2b 2_656 . 1_545 101(2) yes
O1a Cu3b H3b 2_656 . . 77.2(14) yes
O1a Cu3b H2c 2_656 . 2_666 161.7(12) yes
O2b Cu3b O2c 1_545 . 2_666 98.8(2) yes
O2b Cu3b O3b 1_545 . . 176.5(2) yes
O2b Cu3b H3a 1_545 . 1_556 60.6(13) yes
O2b Cu3b H1a 1_545 . 2_656 102.0(13) yes
O2b Cu3b H2b 1_545 . 1_545 25.2(15) yes
O2b Cu3b H3b 1_545 . . 161.2(15) yes
O2b Cu3b H2c 1_545 . 2_666 95.4(13) yes
O2c Cu3b O3b 2_666 . . 79.6(2) yes
O2c Cu3b H3a 2_666 . 1_556 109.9(13) yes
O2c Cu3b H1a 2_666 . 2_656 156.4(13) yes
O2c Cu3b H2b 2_666 . 1_545 84(2) yes
O2c Cu3b H3b 2_666 . . 98.2(14) yes
O2c Cu3b H2c 2_666 . 2_666 13.8(13) yes
O3b Cu3b H3a . . 1_556 117.0(13) yes
O3b Cu3b H1a . . 2_656 79.0(13) yes
O3b Cu3b H2b . . 1_545 151.3(15) yes
O3b Cu3b H3b . . . 21.7(15) yes
O3b Cu3b H2c . . 2_666 83.7(13) yes
H3a Cu3b H1a 1_556 . 2_656 71.7(17) yes
H3a Cu3b H2b 1_556 . 1_545 48(2) yes
H3a Cu3b H3b 1_556 . . 120.1(18) yes
H3a Cu3b H2c 1_556 . 2_666 120.0(17) yes
H1a Cu3b H2b 2_656 . 1_545 111(3) yes
H1a Cu3b H3b 2_656 . . 63.3(19) yes
H1a Cu3b H2c 2_656 . 2_666 162.4(18) yes
H2b Cu3b H3b 1_545 . . 167.3(19) yes
H2b Cu3b H2c 1_545 . 2_666 86(3) yes
H3b Cu3b H2c . . 2_666 99.2(19) yes
Cu2b Cu3c Cu2c 1_665 . 1_655 179.33(4) yes
Cu2b Cu3c Cu3a 1_665 . 2_766 123.37(4) yes
Cu2b Cu3c Cu3b 1_665 . 2_666 54.58(2) yes
Cu2b Cu3c Cu4b 1_665 . 2_666 56.501(18) yes
Cu2b Cu3c Cu4c 1_665 . 1_655 125.00(3) yes
Cu2b Cu3c Cl2b 1_665 . 2_666 94.22(4) yes
Cu2b Cu3c Cl2c 1_665 . 1_655 85.12(4) yes
Cu2b Cu3c O1b 1_665 . 2_666 48.10(19) yes
Cu2b Cu3c O2a 1_665 . 2_766 131.7(2) yes
Cu2b Cu3c O2c 1_665 . . 39.96(15) yes
Cu2b Cu3c O3c 1_665 . 1_655 140.19(13) yes
Cu2b Cu3c H2a 1_665 . 2_766 122(2) yes
Cu2b Cu3c H3c 1_665 . 1_655 139.2(13) yes
Cu2b Cu3c H1c 1_665 . 2_665 136.1(15) yes
Cu2b Cu3c H2c 1_665 . . 43.2(15) yes
Cu2b Cu3c H1b 1_665 . 2_666 61.9(13) yes
Cu2c Cu3c Cu3a 1_655 . 2_766 57.176(18) yes
Cu2c Cu3c Cu3b 1_655 . 2_666 125.63(3) yes
Cu2c Cu3c Cu4b 1_655 . 2_666 122.95(4) yes
Cu2c Cu3c Cu4c 1_655 . 1_655 54.78(2) yes
Cu2c Cu3c Cl2b 1_655 . 2_666 85.59(4) yes
Cu2c Cu3c Cl2c 1_655 . 1_655 95.06(4) yes
Cu2c Cu3c O1b 1_655 . 2_666 131.2(2) yes
Cu2c Cu3c O2a 1_655 . 2_766 49.00(19) yes
Cu2c Cu3c O2c 1_655 . . 140.60(15) yes
Cu2c Cu3c O3c 1_655 . 1_655 39.25(13) yes
Cu2c Cu3c H2a 1_655 . 2_766 59(2) yes
Cu2c Cu3c H3c 1_655 . 1_655 40.1(13) yes
Cu2c Cu3c H1c 1_655 . 2_665 43.8(15) yes
Cu2c Cu3c H2c 1_655 . . 137.5(15) yes
Cu2c Cu3c H1b 1_655 . 2_666 117.5(13) yes
Cu3a Cu3c Cu3b 2_766 . 2_666 120.82(4) yes
Cu3a Cu3c Cu4b 2_766 . 2_666 179.33(3) yes
Cu3a Cu3c Cu4c 2_766 . 1_655 59.85(2) yes
Cu3a Cu3c Cl2b 2_766 . 2_666 127.77(4) yes
Cu3a Cu3c Cl2c 2_766 . 1_655 53.24(4) yes
Cu3a Cu3c O1b 2_766 . 2_666 150.76(16) yes
Cu3a Cu3c O2a 2_766 . 2_766 28.59(17) yes
Cu3a Cu3c O2c 2_766 . . 102.69(16) yes
Cu3a Cu3c O3c 2_766 . 1_655 77.31(14) yes
Cu3a Cu3c H2a 2_766 . 2_766 52.1(16) yes
Cu3a Cu3c H3c 2_766 . 1_655 89.7(13) yes
Cu3a Cu3c H1c 2_766 . 2_665 89.1(15) yes
Cu3a Cu3c H2c 2_766 . . 85.4(13) yes
Cu3a Cu3c H1b 2_766 . 2_666 133.1(16) yes
Cu3b Cu3c Cu4b 2_666 . 2_666 59.73(2) yes
Cu3b Cu3c Cu4c 2_666 . 1_655 179.31(3) yes
Cu3b Cu3c Cl2b 2_666 . 2_666 51.52(4) yes
Cu3b Cu3c Cl2c 2_666 . 1_655 128.40(6) yes
Cu3b Cu3c O1b 2_666 . 2_666 79.13(19) yes
Cu3b Cu3c O2a 2_666 . 2_766 101.2(2) yes
Cu3b Cu3c O2c 2_666 . . 31.45(13) yes
Cu3b Cu3c O3c 2_666 . 1_655 148.40(13) yes
Cu3b Cu3c H2a 2_666 . 2_766 78.9(19) yes
Cu3b Cu3c H3c 2_666 . 1_655 131.2(12) yes
Cu3b Cu3c H1c 2_666 . 2_665 84.6(13) yes
Cu3b Cu3c H2c 2_666 . . 54.7(11) yes
Cu3b Cu3c H1b 2_666 . 2_666 99.9(16) yes
Cu4b Cu3c Cu4c 2_666 . 1_655 119.60(4) yes
Cu4b Cu3c Cl2b 2_666 . 2_666 52.84(4) yes
Cu4b Cu3c Cl2c 2_666 . 1_655 126.16(4) yes
Cu4b Cu3c O1b 2_666 . 2_666 28.59(16) yes
Cu4b Cu3c O2a 2_666 . 2_766 152.06(17) yes
Cu4b Cu3c O2c 2_666 . . 77.61(15) yes
Cu4b Cu3c O3c 2_666 . 1_655 102.39(14) yes
Cu4b Cu3c H2a 2_666 . 2_766 128.6(16) yes
Cu4b Cu3c H3c 2_666 . 1_655 90.1(13) yes
Cu4b Cu3c H1c 2_666 . 2_665 91.3(15) yes
Cu4b Cu3c H2c 2_666 . . 94.7(14) yes
Cu4b Cu3c H1b 2_666 . 2_666 46.3(16) yes
Cu4c Cu3c Cl2b 1_655 . 2_666 128.36(6) yes
Cu4c Cu3c Cl2c 1_655 . 1_655 51.71(4) yes
Cu4c Cu3c O1b 1_655 . 2_666 100.18(19) yes
Cu4c Cu3c O2a 1_655 . 2_766 79.5(2) yes
Cu4c Cu3c O2c 1_655 . . 148.70(14) yes
Cu4c Cu3c O3c 1_655 . 1_655 31.45(12) yes
Cu4c Cu3c H2a 1_655 . 2_766 102(2) yes
Cu4c Cu3c H3c 1_655 . 1_655 48.6(12) yes
Cu4c Cu3c H1c 1_655 . 2_665 95.7(13) yes
Cu4c Cu3c H2c 1_655 . . 125.5(11) yes
Cu4c Cu3c H1b 1_655 . 2_666 79.4(16) yes
Cl2b Cu3c Cl2c 2_666 . 1_655 178.99(6) yes
Cl2b Cu3c O1b 2_666 . 2_666 81.06(16) yes
Cl2b Cu3c O2a 2_666 . 2_766 99.61(17) yes
Cl2b Cu3c O2c 2_666 . . 82.94(14) yes
Cl2b Cu3c O3c 2_666 . 1_655 96.91(13) yes
Cl2b Cu3c H2a 2_666 . 2_766 78.3(15) yes
Cl2b Cu3c H3c 2_666 . 1_655 79.9(12) yes
Cl2b Cu3c H1c 2_666 . 2_665 42.9(15) yes
Cl2b Cu3c H2c 2_666 . . 106.0(11) yes
Cl2b Cu3c H1b 2_666 . 2_666 94.9(16) yes
Cl2c Cu3c O1b 1_655 . 2_666 97.92(16) yes
Cl2c Cu3c O2a 1_655 . 2_766 81.40(17) yes
Cl2c Cu3c O2c 1_655 . . 97.02(14) yes
Cl2c Cu3c O3c 1_655 . 1_655 83.13(13) yes
Cl2c Cu3c H2a 1_655 . 2_766 102.7(15) yes
Cl2c Cu3c H3c 1_655 . 1_655 100.1(12) yes
Cl2c Cu3c H1c 1_655 . 2_665 137.9(15) yes
Cl2c Cu3c H2c 1_655 . . 74.1(11) yes
Cl2c Cu3c H1b 1_655 . 2_666 84.1(16) yes
O1b Cu3c O2a 2_666 . 2_766 179.3(2) yes
O1b Cu3c O2c 2_666 . . 83.8(3) yes
O1b Cu3c O3c 2_666 . 1_655 96.3(2) yes
O1b Cu3c H2a 2_666 . 2_766 156.2(17) yes
O1b Cu3c H3c 2_666 . 1_655 91.3(13) yes
O1b Cu3c H1c 2_666 . 2_665 115.5(13) yes
O1b Cu3c H2c 2_666 . . 91.3(15) yes
O1b Cu3c H1b 2_666 . 2_666 20.8(16) yes
O2a Cu3c O2c 2_766 . . 96.2(3) yes
O2a Cu3c O3c 2_766 . 1_655 83.7(2) yes
O2a Cu3c H2a 2_766 . 2_766 24.3(17) yes
O2a Cu3c H3c 2_766 . 1_655 88.9(13) yes
O2a Cu3c H1c 2_766 . 2_665 65.1(13) yes
O2a Cu3c H2c 2_766 . . 88.5(15) yes
O2a Cu3c H1b 2_766 . 2_666 158.8(16) yes
O2c Cu3c O3c . . 1_655 179.81(18) yes
O2c Cu3c H2a . . 2_766 82(2) yes
O2c Cu3c H3c . . 1_655 162.6(12) yes
O2c Cu3c H1c . . 2_665 110.7(11) yes
O2c Cu3c H2c . . . 23.4(11) yes
O2c Cu3c H1b . . 2_666 101.0(14) yes
O3c Cu3c H2a 1_655 . 2_766 98(2) yes
O3c Cu3c H3c 1_655 . 1_655 17.2(12) yes
O3c Cu3c H1c 1_655 . 2_665 69.1(11) yes
O3c Cu3c H2c 1_655 . . 156.8(11) yes
O3c Cu3c H1b 1_655 . 2_666 79.1(14) yes
H2a Cu3c H3c 2_766 . 1_655 97(2) yes
H2a Cu3c H1c 2_766 . 2_665 53(2) yes
H2a Cu3c H2c 2_766 . . 83(3) yes
H2a Cu3c H1b 2_766 . 2_666 172(2) yes
H3c Cu3c H1c 1_655 . 2_665 56.7(15) yes
H3c Cu3c H2c 1_655 . . 173.9(17) yes
H3c Cu3c H1b 1_655 . 2_666 78.4(18) yes
H1c Cu3c H2c 2_665 . . 126.6(16) yes
H1c Cu3c H1b 2_665 . 2_666 119.0(17) yes
H2c Cu3c H1b . . 2_666 102(2) yes
Cu1a Cu4a Cu2a . . . 179.30(4) yes
Cu1a Cu4a Cu3a . . 1_554 125.11(4) yes
Cu1a Cu4a Cu3b . . 2_656 123.35(3) yes
Cu1a Cu4a Cu4b . . . 55.056(18) yes
Cu1a Cu4a Cu4c . . . 57.19(2) yes
Cu1a Cu4a Cl1a . . . 94.98(4) yes
Cu1a Cu4a Cl2a . . . 85.71(4) yes
Cu1a Cu4a O1a . . . 129.90(14) yes
Cu1a Cu4a O3a . . . 139.80(16) yes
Cu1a Cu4a O4a . . . 48.61(16) yes
Cu1a Cu4a O4b . . . 39.91(16) yes
Cu1a Cu4a H4b . . . 56.0(14) yes
Cu1a Cu4a H4a . . . 42.4(13) yes
Cu1a Cu4a H4c . . 2_666 46.2(13) yes
Cu1a Cu4a H3a . . . 126.7(19) yes
Cu1a Cu4a H1a . . . 118.7(12) yes
Cu1a Cu4a H2b . . 1_544 134.5(15) yes
Cu2a Cu4a Cu3a . . 1_554 54.382(18) yes
Cu2a Cu4a Cu3b . . 2_656 56.99(2) yes
Cu2a Cu4a Cu4b . . . 125.44(3) yes
Cu2a Cu4a Cu4c . . . 122.47(3) yes
Cu2a Cu4a Cl1a . . . 85.14(4) yes
Cu2a Cu4a Cl2a . . . 94.15(5) yes
Cu2a Cu4a O1a . . . 50.72(14) yes
Cu2a Cu4a O3a . . . 39.50(15) yes
Cu2a Cu4a O4a . . . 130.76(16) yes
Cu2a Cu4a O4b . . . 140.79(16) yes
Cu2a Cu4a H4b . . . 124.7(14) yes
Cu2a Cu4a H4a . . . 136.9(13) yes
Cu2a Cu4a H4c . . 2_666 133.8(13) yes
Cu2a Cu4a H3a . . . 52.7(19) yes
Cu2a Cu4a H1a . . . 62.0(12) yes
Cu2a Cu4a H2b . . 1_544 45.4(15) yes
Cu3a Cu4a Cu3b 1_554 . 2_656 59.91(3) yes
Cu3a Cu4a Cu4b 1_554 . . 179.24(3) yes
Cu3a Cu4a Cu4c 1_554 . . 119.34(4) yes
Cu3a Cu4a Cl1a 1_554 . . 127.28(4) yes
Cu3a Cu4a Cl2a 1_554 . . 51.51(4) yes
Cu3a Cu4a O1a 1_554 . . 80.30(15) yes
Cu3a Cu4a O3a 1_554 . . 31.26(15) yes
Cu3a Cu4a O4a 1_554 . . 100.05(16) yes
Cu3a Cu4a O4b 1_554 . . 149.54(15) yes
Cu3a Cu4a H4b 1_554 . . 134.2(16) yes
Cu3a Cu4a H4a 1_554 . . 91.1(14) yes
Cu3a Cu4a H4c 1_554 . 2_666 88.3(12) yes
Cu3a Cu4a H3a 1_554 . . 50.8(17) yes
Cu3a Cu4a H1a 1_554 . . 98.8(13) yes
Cu3a Cu4a H2b 1_554 . 1_544 88.7(15) yes
Cu3b Cu4a Cu4b 2_656 . . 120.72(4) yes
Cu3b Cu4a Cu4c 2_656 . . 179.21(3) yes
Cu3b Cu4a Cl1a 2_656 . . 127.55(6) yes
Cu3b Cu4a Cl2a 2_656 . . 52.63(4) yes
Cu3b Cu4a O1a 2_656 . . 28.15(14) yes
Cu3b Cu4a O3a 2_656 . . 77.60(16) yes
Cu3b Cu4a O4a 2_656 . . 151.03(15) yes
Cu3b Cu4a O4b 2_656 . . 103.29(17) yes
Cu3b Cu4a H4b 2_656 . . 81.7(16) yes
Cu3b Cu4a H4a 2_656 . . 131.4(13) yes
Cu3b Cu4a H4c 2_656 . 2_666 82.0(12) yes
Cu3b Cu4a H3a 2_656 . . 99.9(19) yes
Cu3b Cu4a H1a 2_656 . . 44.8(13) yes
Cu3b Cu4a H2b 2_656 . 1_544 98.9(13) yes
Cu4b Cu4a Cu4c . . . 60.02(3) yes
Cu4b Cu4a Cl1a . . . 52.06(4) yes
Cu4b Cu4a Cl2a . . . 129.15(5) yes
Cu4b Cu4a O1a . . . 100.14(15) yes
Cu4b Cu4a O3a . . . 148.06(15) yes
Cu4b Cu4a O4a . . . 79.53(16) yes
Cu4b Cu4a O4b . . . 31.14(14) yes
Cu4b Cu4a H4b . . . 46.6(16) yes
Cu4b Cu4a H4a . . . 88.7(14) yes
Cu4b Cu4a H4c . . 2_666 92.2(12) yes
Cu4b Cu4a H3a . . . 128.4(17) yes
Cu4b Cu4a H1a . . . 81.6(13) yes
Cu4b Cu4a H2b . . 1_544 90.8(15) yes
Cu4c Cu4a Cl1a . . . 52.55(4) yes
Cu4c Cu4a Cl2a . . . 127.25(6) yes
Cu4c Cu4a O1a . . . 152.15(14) yes
Cu4c Cu4a O3a . . . 101.62(17) yes
Cu4c Cu4a O4a . . . 28.70(14) yes
Cu4c Cu4a O4b . . . 77.49(16) yes
Cu4c Cu4a H4b . . . 99.0(16) yes
Cu4c Cu4a H4a . . . 48.5(13) yes
Cu4c Cu4a H4c . . 2_666 98.2(12) yes
Cu4c Cu4a H3a . . . 79.4(19) yes
Cu4c Cu4a H1a . . . 135.7(13) yes
Cu4c Cu4a H2b . . 1_544 80.8(13) yes
Cl1a Cu4a Cl2a . . . 178.72(6) yes
Cl1a Cu4a O1a . . . 100.25(14) yes
Cl1a Cu4a O3a . . . 96.04(16) yes
Cl1a Cu4a O4a . . . 80.84(14) yes
Cl1a Cu4a O4b . . . 83.18(15) yes
Cl1a Cu4a H4b . . . 95.1(15) yes
Cl1a Cu4a H4a . . . 101.1(13) yes
Cl1a Cu4a H4c . . 2_666 140.7(13) yes
Cl1a Cu4a H3a . . . 78.7(17) yes
Cl1a Cu4a H1a . . . 87.3(12) yes
Cl1a Cu4a H2b . . 1_544 41.1(16) yes
Cl2a Cu4a O1a . . . 80.08(14) yes
Cl2a Cu4a O3a . . . 82.75(16) yes
Cl2a Cu4a O4a . . . 98.86(15) yes
Cl2a Cu4a O4b . . . 98.03(15) yes
Cl2a Cu4a H4b . . . 86.1(15) yes
Cl2a Cu4a H4a . . . 78.7(13) yes
Cl2a Cu4a H4c . . 2_666 40.2(13) yes
Cl2a Cu4a H3a . . . 100.0(17) yes
Cl2a Cu4a H1a . . . 93.3(12) yes
Cl2a Cu4a H2b . . 1_544 137.9(16) yes
O1a Cu4a O3a . . . 85.6(2) yes
O1a Cu4a O4a . . . 178.3(2) yes
O1a Cu4a O4b . . . 95.0(2) yes
O1a Cu4a H4b . . . 75.2(15) yes
O1a Cu4a H4a . . . 158.0(13) yes
O1a Cu4a H4c . . 2_666 102.1(11) yes
O1a Cu4a H3a . . . 103.1(19) yes
O1a Cu4a H1a . . . 18.6(13) yes
O1a Cu4a H2b . . 1_544 80.2(11) yes
O3a Cu4a O4a . . . 95.5(2) yes
O3a Cu4a O4b . . . 179.1(2) yes
O3a Cu4a H4b . . . 159.3(16) yes
O3a Cu4a H4a . . . 97.5(13) yes
O3a Cu4a H4c . . 2_666 117.5(12) yes
O3a Cu4a H3a . . . 22.8(19) yes
O3a Cu4a H1a . . . 100.3(12) yes
O3a Cu4a H2b . . 1_544 59.0(14) yes
O4a Cu4a O4b . . . 83.9(2) yes
O4a Cu4a H4b . . . 103.5(14) yes
O4a Cu4a H4a . . . 20.7(13) yes
O4a Cu4a H4c . . 2_666 76.3(11) yes
O4a Cu4a H3a . . . 78.3(19) yes
O4a Cu4a H1a . . . 161.1(13) yes
O4a Cu4a H2b . . 1_544 101.4(11) yes
O4b Cu4a H4b . . . 21.6(16) yes
O4b Cu4a H4a . . . 82.1(13) yes
O4b Cu4a H4c . . 2_666 63.1(12) yes
O4b Cu4a H3a . . . 156.3(19) yes
O4b Cu4a H1a . . . 80.2(12) yes
O4b Cu4a H2b . . 1_544 120.4(15) yes
H4b Cu4a H4a . . . 97.4(19) yes
H4b Cu4a H4c . . 2_666 60.6(18) yes
H4b Cu4a H3a . . . 173(2) yes
H4b Cu4a H1a . . . 62.8(18) yes
H4b Cu4a H2b . . 1_544 123.6(18) yes
H4a Cu4a H4c . . 2_666 57.1(16) yes
H4a Cu4a H3a . . . 86(2) yes
H4a Cu4a H1a . . . 159.4(17) yes
H4a Cu4a H2b . . 1_544 120.1(16) yes
H4c Cu4a H3a 2_666 . . 126(2) yes
H4c Cu4a H1a 2_666 . . 104.9(15) yes
H4c Cu4a H2b 2_666 . 1_544 175.8(16) yes
H3a Cu4a H1a . . . 114(2) yes
H3a Cu4a H2b . . 1_544 50(2) yes
H1a Cu4a H2b . . 1_544 78.4(15) yes
Cu1a Cu4b Cu2b . . . 176.50(3) yes
Cu1a Cu4b Cu3b . . . 122.73(3) yes
Cu1a Cu4b Cu3c . . 2_666 125.23(3) yes
Cu1a Cu4b Cu4a . . . 56.64(2) yes
Cu1a Cu4b Cu4c . . . 57.71(2) yes
Cu1a Cu4b Cl1a . . . 96.21(4) yes
Cu1a Cu4b Cl2b . . . 86.00(3) yes
Cu1a Cu4b O1b . . . 135.10(19) yes
Cu1a Cu4b O3b . . . 136.83(13) yes
Cu1a Cu4b O4b . . . 41.07(16) yes
Cu1a Cu4b O4c . . . 43.13(14) yes
Cu1a Cu4b H4b . . . 57.3(14) yes
Cu1a Cu4b H4a . . 2_666 40.6(12) yes
Cu1a Cu4b H4c . . . 52.9(17) yes
Cu1a Cu4b H3b . . . 121.5(14) yes
Cu1a Cu4b H2c . . 1_445 139.2(12) yes
Cu1a Cu4b H1b . . . 121.5(13) yes
Cu2b Cu4b Cu3b . . . 54.66(2) yes
Cu2b Cu4b Cu3c . . 2_666 56.32(2) yes
Cu2b Cu4b Cu4a . . . 121.61(3) yes
Cu2b Cu4b Cu4c . . . 124.70(2) yes
Cu2b Cu4b Cl1a . . . 84.20(4) yes
Cu2b Cu4b Cl2b . . . 93.33(4) yes
Cu2b Cu4b O1b . . . 47.97(19) yes
Cu2b Cu4b O3b . . . 39.68(13) yes
Cu2b Cu4b O4b . . . 135.71(16) yes
Cu2b Cu4b O4c . . . 140.32(14) yes
Cu2b Cu4b H4b . . . 119.2(14) yes
Cu2b Cu4b H4a . . 2_666 138.8(12) yes
Cu2b Cu4b H4c . . . 130.5(17) yes
Cu2b Cu4b H3b . . . 55.2(14) yes
Cu2b Cu4b H2c . . 1_445 40.7(12) yes
Cu2b Cu4b H1b . . . 62.0(14) yes
Cu3b Cu4b Cu3c . . 2_666 60.07(3) yes
Cu3b Cu4b Cu4a . . . 116.25(3) yes
Cu3b Cu4b Cu4c . . . 175.91(3) yes
Cu3b Cu4b Cl1a . . . 123.91(4) yes
Cu3b Cu4b Cl2b . . . 51.47(4) yes
Cu3b Cu4b O1b . . . 79.33(19) yes
Cu3b Cu4b O3b . . . 31.41(13) yes
Cu3b Cu4b O4b . . . 99.97(16) yes
Cu3b Cu4b O4c . . . 152.53(12) yes
Cu3b Cu4b H4b . . . 77.3(15) yes
Cu3b Cu4b H4a . . 2_666 89.8(12) yes
Cu3b Cu4b H4c . . . 138.6(13) yes
Cu3b Cu4b H3b . . . 47.2(15) yes
Cu3b Cu4b H2c . . 1_445 85.3(12) yes
Cu3b Cu4b H1b . . . 100.8(15) yes
Cu3c Cu4b Cu4a 2_666 . . 176.28(4) yes
Cu3c Cu4b Cu4c 2_666 . . 123.46(4) yes
Cu3c Cu4b Cl1a 2_666 . . 128.95(4) yes
Cu3c Cu4b Cl2b 2_666 . . 51.84(3) yes
Cu3c Cu4b O1b 2_666 . . 28.42(15) yes
Cu3c Cu4b O3b 2_666 . . 77.42(14) yes
Cu3c Cu4b O4b 2_666 . . 147.19(15) yes
Cu3c Cu4b O4c 2_666 . . 105.90(14) yes
Cu3c Cu4b H4b 2_666 . . 129.3(15) yes
Cu3c Cu4b H4a 2_666 . 2_666 89.7(12) yes
Cu3c Cu4b H4c 2_666 . . 88.5(16) yes
Cu3c Cu4b H3b 2_666 . . 98.7(15) yes
Cu3c Cu4b H2c 2_666 . 1_445 93.6(11) yes
Cu3c Cu4b H1b 2_666 . . 46.8(15) yes
Cu4a Cu4b Cu4c . . . 60.20(3) yes
Cu4a Cu4b Cl1a . . . 51.98(4) yes
Cu4a Cu4b Cl2b . . . 126.85(4) yes
Cu4a Cu4b O1b . . . 153.25(15) yes
Cu4a Cu4b O3b . . . 99.08(14) yes
Cu4a Cu4b O4b . . . 31.49(14) yes
Cu4a Cu4b O4c . . . 77.65(14) yes
Cu4a Cu4b H4b . . . 48.2(15) yes
Cu4a Cu4b H4a . . 2_666 90.8(12) yes
Cu4a Cu4b H4c . . . 95.0(16) yes
Cu4a Cu4b H3b . . . 77.8(15) yes
Cu4a Cu4b H2c . . 1_445 85.4(11) yes
Cu4a Cu4b H1b . . . 135.9(15) yes
Cu4c Cu4b Cl1a . . . 52.62(4) yes
Cu4c Cu4b Cl2b . . . 131.91(4) yes
Cu4c Cu4b O1b . . . 103.16(18) yes
Cu4c Cu4b O3b . . . 145.09(14) yes
Cu4c Cu4b O4b . . . 77.86(16) yes
Cu4c Cu4b O4c . . . 30.90(12) yes
Cu4c Cu4b H4b . . . 100.5(15) yes
Cu4c Cu4b H4a . . 2_666 92.2(12) yes
Cu4c Cu4b H4c . . . 45.3(13) yes
Cu4c Cu4b H3b . . . 128.8(15) yes
Cu4c Cu4b H2c . . 1_445 92.3(12) yes
Cu4c Cu4b H1b . . . 81.7(15) yes
Cl1a Cu4b Cl2b . . . 175.05(6) yes
Cl1a Cu4b O1b . . . 101.44(15) yes
Cl1a Cu4b O3b . . . 92.50(14) yes
Cl1a Cu4b O4b . . . 83.46(15) yes
Cl1a Cu4b O4c . . . 83.51(13) yes
Cl1a Cu4b H4b . . . 96.5(15) yes
Cl1a Cu4b H4a . . 2_666 136.8(12) yes
Cl1a Cu4b H4c . . . 96.3(13) yes
Cl1a Cu4b H3b . . . 79.2(14) yes
Cl1a Cu4b H2c . . 1_445 44.0(12) yes
Cl1a Cu4b H1b . . . 88.2(14) yes
Cl2b Cu4b O1b . . . 79.90(15) yes
Cl2b Cu4b O3b . . . 82.89(14) yes
Cl2b Cu4b O4b . . . 95.42(15) yes
Cl2b Cu4b O4c . . . 101.06(13) yes
Cl2b Cu4b H4b . . . 80.9(15) yes
Cl2b Cu4b H4a . . 2_666 45.5(12) yes
Cl2b Cu4b H4c . . . 88.5(13) yes
Cl2b Cu4b H3b . . . 95.9(14) yes
Cl2b Cu4b H2c . . 1_445 132.9(12) yes
Cl2b Cu4b H1b . . . 94.5(14) yes
O1b Cu4b O3b . . . 83.5(2) yes
O1b Cu4b O4b . . . 174.6(2) yes
O1b Cu4b O4c . . . 98.3(2) yes
O1b Cu4b H4b . . . 155.9(16) yes
O1b Cu4b H4a . . 2_666 111.8(12) yes
O1b Cu4b H4c . . . 84.1(17) yes
O1b Cu4b H3b . . . 102.4(14) yes
O1b Cu4b H2c . . 1_445 73.9(10) yes
O1b Cu4b H1b . . . 21.5(15) yes
O3b Cu4b O4b . . . 98.8(2) yes
O3b Cu4b O4c . . . 175.88(19) yes
O3b Cu4b H4b . . . 79.7(14) yes
O3b Cu4b H4a . . 2_666 117.4(12) yes
O3b Cu4b H4c . . . 165.9(16) yes
O3b Cu4b H3b . . . 21.3(15) yes
O3b Cu4b H2c . . 1_445 56.2(12) yes
O3b Cu4b H1b . . . 100.9(14) yes
O4b Cu4b O4c . . . 79.8(2) yes
O4b Cu4b H4b . . . 22.7(16) yes
O4b Cu4b H4a . . 2_666 62.8(12) yes
O4b Cu4b H4c . . . 93.1(17) yes
O4b Cu4b H3b . . . 80.7(14) yes
O4b Cu4b H2c . . 1_445 111.5(10) yes
O4b Cu4b H1b . . . 158.9(15) yes
O4c Cu4b H4b . . . 99.6(15) yes
O4c Cu4b H4a . . 2_666 65.4(12) yes
O4c Cu4b H4c . . . 17.5(15) yes
O4c Cu4b H3b . . . 155.2(15) yes
O4c Cu4b H2c . . 1_445 120.7(12) yes
O4c Cu4b H1b . . . 80.0(14) yes
H4b Cu4b H4a . . 2_666 62.4(18) yes
H4b Cu4b H4c . . . 110(2) yes
H4b Cu4b H3b . . . 65.3(19) yes
H4b Cu4b H2c . . 1_445 109.8(17) yes
H4b Cu4b H1b . . . 175(2) yes
H4a Cu4b H4c 2_666 . . 61.8(19) yes
H4a Cu4b H3b 2_666 . . 117.8(18) yes
H4a Cu4b H2c 2_666 . 1_445 171.7(16) yes
H4a Cu4b H1b 2_666 . . 113.4(18) yes
H4c Cu4b H3b . . . 173(2) yes
H4c Cu4b H2c . . 1_445 125.8(18) yes
H4c Cu4b H1b . . . 69(2) yes
H3b Cu4b H2c . . 1_445 54.2(17) yes
H3b Cu4b H1b . . . 116.7(19) yes
H2c Cu4b H1b 1_445 . . 74.2(16) yes
Cu1a Cu4c Cu2c . . . 176.84(4) yes
Cu1a Cu4c Cu3a . . 2_666 124.43(3) yes
Cu1a Cu4c Cu3c . . 1_455 121.86(3) yes
Cu1a Cu4c Cu4a . . . 55.61(2) yes
Cu1a Cu4c Cu4b . . . 54.544(17) yes
Cu1a Cu4c Cl1a . . . 93.04(4) yes
Cu1a Cu4c Cl2c . . . 83.67(4) yes
Cu1a Cu4c O1c . . . 140.04(15) yes
Cu1a Cu4c O3c . . . 136.43(13) yes
Cu1a Cu4c O4a . . . 47.32(16) yes
Cu1a Cu4c O4c . . . 40.48(14) yes
Cu1a Cu4c H4a . . . 41.6(13) yes
Cu1a Cu4c H4c . . . 52.8(18) yes
Cu1a Cu4c H3c . . . 135.7(13) yes
Cu1a Cu4c H1c . . . 131(2) yes
Cu2c Cu4c Cu3a . . 2_666 57.829(18) yes
Cu2c Cu4c Cu3c . . 1_455 56.67(2) yes
Cu2c Cu4c Cu4a . . . 125.70(3) yes
Cu2c Cu4c Cu4b . . . 123.04(3) yes
Cu2c Cu4c Cl1a . . . 86.29(4) yes
Cu2c Cu4c Cl2c . . . 96.78(4) yes
Cu2c Cu4c O1c . . . 43.09(14) yes
Cu2c Cu4c O3c . . . 40.72(13) yes
Cu2c Cu4c O4a . . . 135.42(16) yes
Cu2c Cu4c O4c . . . 136.36(15) yes
Cu2c Cu4c H4a . . . 141.6(13) yes
Cu2c Cu4c H4c . . . 124.3(18) yes
Cu2c Cu4c H3c . . . 41.1(13) yes
Cu2c Cu4c H1c . . . 52(2) yes
Cu3a Cu4c Cu3c 2_666 . 1_455 60.13(3) yes
Cu3a Cu4c Cu4a 2_666 . . 123.12(4) yes
Cu3a Cu4c Cu4b 2_666 . . 176.29(3) yes
Cu3a Cu4c Cl1a 2_666 . . 131.57(4) yes
Cu3a Cu4c Cl2c 2_666 . . 53.41(4) yes
Cu3a Cu4c O1c 2_666 . . 31.44(15) yes
Cu3a Cu4c O3c 2_666 . . 77.62(15) yes
Cu3a Cu4c O4a 2_666 . . 102.53(17) yes
Cu3a Cu4c O4c 2_666 . . 145.12(13) yes
Cu3a Cu4c H4a 2_666 . . 92.7(14) yes
Cu3a Cu4c H4c 2_666 . . 125.4(13) yes
Cu3a Cu4c H3c 2_666 . . 91.0(13) yes
Cu3a Cu4c H1c 2_666 . . 58.7(12) yes
Cu3c Cu4c Cu4a 1_455 . . 176.47(3) yes
Cu3c Cu4c Cu4b 1_455 . . 116.90(3) yes
Cu3c Cu4c Cl1a 1_455 . . 127.89(5) yes
Cu3c Cu4c Cl2c 1_455 . . 51.90(4) yes
Cu3c Cu4c O1c 1_455 . . 77.95(16) yes
Cu3c Cu4c O3c 1_455 . . 31.55(14) yes
Cu3c Cu4c O4a 1_455 . . 152.20(16) yes
Cu3c Cu4c O4c 1_455 . . 98.86(15) yes
Cu3c Cu4c H4a 1_455 . . 132.6(14) yes
Cu3c Cu4c H4c 1_455 . . 77.5(17) yes
Cu3c Cu4c H3c 1_455 . . 50.2(11) yes
Cu3c Cu4c H1c 1_455 . . 102(2) yes
Cu4a Cu4c Cu4b . . . 59.78(2) yes
Cu4a Cu4c Cl1a . . . 51.63(4) yes
Cu4a Cu4c Cl2c . . . 128.18(5) yes
Cu4a Cu4c O1c . . . 105.57(16) yes
Cu4a Cu4c O3c . . . 147.96(15) yes
Cu4a Cu4c O4a . . . 28.68(16) yes
Cu4a Cu4c O4c . . . 77.64(14) yes
Cu4a Cu4c H4a . . . 47.8(14) yes
Cu4a Cu4c H4c . . . 99.0(17) yes
Cu4a Cu4c H3c . . . 129.2(12) yes
Cu4a Cu4c H1c . . . 81(2) yes
Cu4b Cu4c Cl1a . . . 51.77(4) yes
Cu4b Cu4c Cl2c . . . 123.22(4) yes
Cu4b Cu4c O1c . . . 151.91(15) yes
Cu4b Cu4c O3c . . . 100.84(15) yes
Cu4b Cu4c O4a . . . 79.29(17) yes
Cu4b Cu4c O4c . . . 31.46(12) yes
Cu4b Cu4c H4a . . . 88.1(14) yes
Cu4b Cu4c H4c . . . 50.9(13) yes
Cu4b Cu4c H3c . . . 88.3(13) yes
Cu4b Cu4c H1c . . . 124.9(12) yes
Cl1a Cu4c Cl2c . . . 174.90(6) yes
Cl1a Cu4c O1c . . . 100.15(15) yes
Cl1a Cu4c O3c . . . 96.40(15) yes
Cl1a Cu4c O4a . . . 79.89(16) yes
Cl1a Cu4c O4c . . . 83.22(13) yes
Cl1a Cu4c H4a . . . 99.4(14) yes
Cl1a Cu4c H4c . . . 100.9(13) yes
Cl1a Cu4c H3c . . . 77.7(11) yes
Cl1a Cu4c H1c . . . 73.8(12) yes
Cl2c Cu4c O1c . . . 84.84(15) yes
Cl2c Cu4c O3c . . . 83.42(14) yes
Cl2c Cu4c O4a . . . 100.54(16) yes
Cl2c Cu4c O4c . . . 91.76(13) yes
Cl2c Cu4c H4a . . . 80.7(13) yes
Cl2c Cu4c H4c . . . 74.0(13) yes
Cl2c Cu4c H3c . . . 102.0(11) yes
Cl2c Cu4c H1c . . . 111.3(12) yes
O1c Cu4c O3c . . . 79.6(2) yes
O1c Cu4c O4a . . . 98.1(2) yes
O1c Cu4c O4c . . . 176.3(2) yes
O1c Cu4c H4a . . . 98.8(13) yes
O1c Cu4c H4c . . . 154.3(15) yes
O1c Cu4c H3c . . . 84.1(14) yes
O1c Cu4c H1c . . . 28.2(13) yes
O3c Cu4c O4a . . . 175.2(2) yes
O3c Cu4c O4c . . . 98.7(2) yes
O3c Cu4c H4a . . . 164.1(14) yes
O3c Cu4c H4c . . . 83.6(18) yes
O3c Cu4c H3c . . . 18.8(12) yes
O3c Cu4c H1c . . . 92(2) yes
O4a Cu4c O4c . . . 83.9(2) yes
O4a Cu4c H4a . . . 20.0(13) yes
O4a Cu4c H4c . . . 100.0(18) yes
O4a Cu4c H3c . . . 157.5(12) yes
O4a Cu4c H1c . . . 84(2) yes
O4c Cu4c H4a . . . 82.0(13) yes
O4c Cu4c H4c . . . 22.1(15) yes
O4c Cu4c H3c . . . 95.3(14) yes
O4c Cu4c H1c . . . 155.5(13) yes
H4a Cu4c H4c . . . 92(2) yes
H4a Cu4c H3c . . . 176.3(19) yes
H4a Cu4c H1c . . . 93(3) yes
H4c Cu4c H3c . . . 86(2) yes
H4c Cu4c H1c . . . 173(2) yes
H3c Cu4c H1c . . . 88(3) yes
Cu4a Cl1a Cu4b . . . 75.96(4) yes
Cu4a Cl1a Cu4c . . . 75.81(5) yes
Cu4a Cl1a O2a . . 1_454 137.20(13) yes
Cu4a Cl1a O2b . . 1_544 80.74(9) yes
Cu4a Cl1a O2c . . 1_445 134.12(12) yes
Cu4a Cl1a O4a . . . 38.08(11) yes
Cu4a Cl1a O4b . . . 38.20(10) yes
Cu4a Cl1a O4c . . . 72.47(10) yes
Cu4a Cl1a H3a . . . 46.3(11) yes
Cu4a Cl1a H2b . . 1_544 82(2) yes
Cu4a Cl1a H2a . . 1_454 132.1(18) yes
Cu4a Cl1a H3c . . . 124.1(8) yes
Cu4a Cl1a H1c . . . 80.8(17) yes
Cu4a Cl1a H3b . . . 75.3(10) yes
Cu4a Cl1a H2c . . 1_445 123.4(14) yes
Cu4b Cl1a Cu4c . . . 75.61(4) yes
Cu4b Cl1a O2a . . 1_454 135.10(13) yes
Cu4b Cl1a O2b . . 1_544 139.14(11) yes
Cu4b Cl1a O2c . . 1_445 81.66(10) yes
Cu4b Cl1a O4a . . . 75.20(11) yes
Cu4b Cl1a O4b . . . 37.77(10) yes
Cu4b Cl1a O4c . . . 38.18(9) yes
Cu4b Cl1a H3a . . . 120.4(11) yes
Cu4b Cl1a H2b . . 1_544 148(2) yes
Cu4b Cl1a H2a . . 1_454 143.9(19) yes
Cu4b Cl1a H3c . . . 86.1(10) yes
Cu4b Cl1a H1c . . . 118.1(10) yes
Cu4b Cl1a H3b . . . 47.5(10) yes
Cu4b Cl1a H2c . . 1_445 73.9(15) yes
Cu4c Cl1a O2a . . 1_454 84.44(13) yes
Cu4c Cl1a O2b . . 1_544 129.96(11) yes
Cu4c Cl1a O2c . . 1_445 135.74(12) yes
Cu4c Cl1a O4a . . . 37.98(11) yes
Cu4c Cl1a O4b . . . 72.40(11) yes
Cu4c Cl1a O4c . . . 37.43(9) yes
Cu4c Cl1a H3a . . . 76.8(14) yes
Cu4c Cl1a H2b . . 1_544 121.0(15) yes
Cu4c Cl1a H2a . . 1_454 89(2) yes
Cu4c Cl1a H3c . . . 48.4(9) yes
Cu4c Cl1a H1c . . . 43.1(10) yes
Cu4c Cl1a H3b . . . 120.6(9) yes
Cu4c Cl1a H2c . . 1_445 137.4(16) yes
O2a Cl1a O2b 1_454 . 1_544 83.78(15) yes
O2a Cl1a O2c 1_454 . 1_445 85.68(15) yes
O2a Cl1a O4a 1_454 . . 111.50(16) yes
O2a Cl1a O4b 1_454 . . 156.80(16) yes
O2a Cl1a O4c 1_454 . . 112.19(15) yes
O2a Cl1a H3a 1_454 . . 92.6(12) yes
O2a Cl1a H2b 1_454 . 1_544 76(2) yes
O2a Cl1a H2a 1_454 . 1_454 8.8(19) yes
O2a Cl1a H3c 1_454 . . 51.8(9) yes
O2a Cl1a H1c 1_454 . . 59.5(16) yes
O2a Cl1a H3b 1_454 . . 145.8(10) yes
O2a Cl1a H2c 1_454 . 1_445 96.7(14) yes
O2b Cl1a O2c 1_544 . 1_445 91.44(14) yes
O2b Cl1a O4a 1_544 . . 105.35(14) yes
O2b Cl1a O4b 1_544 . . 111.98(14) yes
O2b Cl1a O4c 1_544 . . 152.61(13) yes
O2b Cl1a H3a 1_544 . . 55.4(13) yes
O2b Cl1a H2b 1_544 . 1_544 10.7(16) yes
O2b Cl1a H2a 1_544 . 1_454 75(2) yes
O2b Cl1a H3c 1_544 . . 134.7(10) yes
O2b Cl1a H1c 1_544 . . 90.1(12) yes
O2b Cl1a H3b 1_544 . . 94.4(10) yes
O2b Cl1a H2c 1_544 . 1_445 92.3(16) yes
O2c Cl1a O4a 1_445 . . 156.84(15) yes
O2c Cl1a O4b 1_445 . . 109.87(14) yes
O2c Cl1a O4c 1_445 . . 111.18(14) yes
O2c Cl1a H3a 1_445 . . 146.8(13) yes
O2c Cl1a H2b 1_445 . 1_544 97.9(19) yes
O2c Cl1a H2a 1_445 . 1_454 88(2) yes
O2c Cl1a H3c 1_445 . . 93.1(9) yes
O2c Cl1a H1c 1_445 . . 144.7(17) yes
O2c Cl1a H3b 1_445 . . 60.2(10) yes
O2c Cl1a H2c 1_445 . 1_445 11.1(14) yes
O4a Cl1a O4b . . . 49.24(14) yes
O4a Cl1a O4c . . . 48.82(13) yes
O4a Cl1a H3a . . . 51.5(12) yes
O4a Cl1a H2b . . 1_544 101(2) yes
O4a Cl1a H2a . . 1_454 112(2) yes
O4a Cl1a H3c . . . 86.3(9) yes
O4a Cl1a H1c . . . 52.9(14) yes
O4a Cl1a H3b . . . 102.0(9) yes
O4a Cl1a H2c . . 1_445 147.8(15) yes
O4b Cl1a O4c . . . 46.82(13) yes
O4b Cl1a H3a . . . 83.6(11) yes
O4b Cl1a H2b . . 1_544 117(2) yes
O4b Cl1a H2a . . 1_454 160(2) yes
O4b Cl1a H3c . . . 108.6(9) yes
O4b Cl1a H1c . . . 102.1(14) yes
O4b Cl1a H3b . . . 53.2(9) yes
O4b Cl1a H2c . . 1_445 99.4(14) yes
O4c Cl1a H3a . . . 100.2(12) yes
O4c Cl1a H2b . . 1_544 150(2) yes
O4c Cl1a H2a . . 1_454 119(2) yes
O4c Cl1a H3c . . . 61.8(9) yes
O4c Cl1a H1c . . . 80.3(9) yes
O4c Cl1a H3b . . . 84.4(10) yes
O4c Cl1a H2c . . 1_445 107.0(16) yes
H3a Cl1a H2b . . 1_544 50(2) yes
H3a Cl1a H2a . . 1_454 86(2) yes
H3a Cl1a H3c . . . 111.7(18) yes
H3a Cl1a H1c . . . 50(2) yes
H3a Cl1a H3b . . . 114.5(17) yes
H3a Cl1a H2c . . 1_445 145(2) yes
H2b Cl1a H2a 1_544 . 1_454 67(3) yes
H2b Cl1a H3c 1_544 . . 125(2) yes
H2b Cl1a H1c 1_544 . . 79.9(18) yes
H2b Cl1a H3b 1_544 . . 105(2) yes
H2b Cl1a H2c 1_544 . 1_445 100(2) yes
H2a Cl1a H3c 1_454 . . 60(2) yes
H2a Cl1a H1c 1_454 . . 59(3) yes
H2a Cl1a H3b 1_454 . . 146(2) yes
H2a Cl1a H2c 1_454 . 1_445 99(2) yes
H3c Cl1a H1c . . . 62.0(19) yes
H3c Cl1a H3b . . . 126.4(15) yes
H3c Cl1a H2c . . 1_445 100.3(17) yes
H1c Cl1a H3b . . . 154.7(18) yes
H1c Cl1a H2c . . 1_445 156(2) yes
H3b Cl1a H2c . . 1_445 49.1(17) yes
Cu3a Cl2a Cu3b 1_554 . 2_656 75.72(5) yes
Cu3a Cl2a Cu4a 1_554 . . 76.15(5) yes
Cu3a Cl2a O1a 1_554 . . 76.35(10) yes
Cu3a Cl2a O1b 1_554 . 1_655 136.99(13) yes
Cu3a Cl2a O2b 1_554 . 2_666 38.42(9) yes
Cu3a Cl2a O3a 1_554 . . 37.78(10) yes
Cu3a Cl2a O3c 1_554 . 1_655 81.87(9) yes
Cu3a Cl2a O4c 1_554 . 2_666 139.11(11) yes
Cu3a Cl2a H4a 1_554 . . 88.3(9) yes
Cu3a Cl2a H4c 1_554 . 2_666 146.4(18) yes
Cu3a Cl2a H3c 1_554 . 1_655 72.4(14) yes
Cu3a Cl2a H1b 1_554 . 1_655 142.2(18) yes
Cu3b Cl2a Cu4a 2_656 . . 75.51(5) yes
Cu3b Cl2a O1a 2_656 . . 37.83(10) yes
Cu3b Cl2a O1b 2_656 . 1_655 84.01(13) yes
Cu3b Cl2a O2b 2_656 . 2_666 37.29(9) yes
Cu3b Cl2a O3a 2_656 . . 72.46(10) yes
Cu3b Cl2a O3c 2_656 . 1_655 135.73(11) yes
Cu3b Cl2a O4c 2_656 . 2_666 129.92(11) yes
Cu3b Cl2a H4a 2_656 . . 123.2(9) yes
Cu3b Cl2a H4c 2_656 . 2_666 126.1(16) yes
Cu3b Cl2a H3c 2_656 . 1_655 129.7(14) yes
Cu3b Cl2a H1b 2_656 . 1_655 95.0(15) yes
Cu4a Cl2a O1a . . . 38.09(10) yes
Cu4a Cl2a O1b . . 1_655 134.61(13) yes
Cu4a Cl2a O2b . . 2_666 72.10(9) yes
Cu4a Cl2a O3a . . . 38.38(10) yes
Cu4a Cl2a O3c . . 1_655 134.80(11) yes
Cu4a Cl2a O4c . . 2_666 80.80(10) yes
Cu4a Cl2a H4a . . . 47.6(9) yes
Cu4a Cl2a H4c . . 2_666 85(2) yes
Cu4a Cl2a H3c . . 1_655 130.5(15) yes
Cu4a Cl2a H1b . . 1_655 137.8(18) yes
O1a Cl2a O1b . . 1_655 109.11(16) yes
O1a Cl2a O2b . . 2_666 49.29(13) yes
O1a Cl2a O3a . . . 50.34(13) yes
O1a Cl2a O3c . . 1_655 158.21(14) yes
O1a Cl2a O4c . . 2_666 104.72(14) yes
O1a Cl2a H4a . . . 85.6(10) yes
O1a Cl2a H4c . . 2_666 105.1(18) yes
O1a Cl2a H3c . . 1_655 148.7(14) yes
O1a Cl2a H1b . . 1_655 118.1(16) yes
O1b Cl2a O2b 1_655 . 2_666 112.86(15) yes
O1b Cl2a O3a 1_655 . . 156.45(16) yes
O1b Cl2a O3c 1_655 . 1_655 87.24(14) yes
O1b Cl2a O4c 1_655 . 2_666 82.29(15) yes
O1b Cl2a H4a 1_655 . . 134.0(9) yes
O1b Cl2a H4c 1_655 . 2_666 75.2(19) yes
O1b Cl2a H3c 1_655 . 1_655 93.7(15) yes
O1b Cl2a H1b 1_655 . 1_655 11.0(15) yes
O2b Cl2a O3a 2_666 . . 46.72(13) yes
O2b Cl2a O3c 2_666 . 1_655 111.65(13) yes
O2b Cl2a O4c 2_666 . 2_666 152.31(13) yes
O2b Cl2a H4a 2_666 . . 109.6(9) yes
O2b Cl2a H4c 2_666 . 2_666 154.2(18) yes
O2b Cl2a H3c 2_666 . 1_655 102.6(14) yes
O2b Cl2a H1b 2_666 . 1_655 123.2(15) yes
O3a Cl2a O3c . . 1_655 110.16(14) yes
O3a Cl2a O4c . . 2_666 111.98(14) yes
O3a Cl2a H4a . . . 63.0(9) yes
O3a Cl2a H4c . . 2_666 118.0(19) yes
O3a Cl2a H3c . . 1_655 102.0(14) yes
O3a Cl2a H1b . . 1_655 167.3(15) yes
O3c Cl2a O4c 1_655 . 2_666 91.37(13) yes
O3c Cl2a H4a 1_655 . . 93.3(10) yes
O3c Cl2a H4c 1_655 . 2_666 92.8(17) yes
O3c Cl2a H3c 1_655 . 1_655 9.5(14) yes
O3c Cl2a H1b 1_655 . 1_655 80.0(16) yes
O4c Cl2a H4a 2_666 . . 51.7(9) yes
O4c Cl2a H4c 2_666 . 2_666 7.3(18) yes
O4c Cl2a H3c 2_666 . 1_655 99.2(14) yes
O4c Cl2a H1b 2_666 . 1_655 74.3(17) yes
H4a Cl2a H4c . . 2_666 59(2) yes
H4a Cl2a H3c . . 1_655 93.9(18) yes
H4a Cl2a H1b . . 1_655 125.5(19) yes
H4c Cl2a H3c 2_666 . 1_655 101(2) yes
H4c Cl2a H1b 2_666 . 1_655 68(3) yes
H3c Cl2a H1b 1_655 . 1_655 87(2) yes
Cu3b Cl2b Cu3c . . 2_666 76.25(5) yes
Cu3b Cl2b Cu4b . . . 75.33(4) yes
Cu3b Cl2b O1b . . . 75.01(13) yes
Cu3b Cl2b O1c . . 1_556 139.01(12) yes
Cu3b Cl2b O2b . . 1_545 35.26(8) yes
Cu3b Cl2b O2c . . 2_666 38.21(10) yes
Cu3b Cl2b O3a . . 1_556 82.26(11) yes
Cu3b Cl2b O3b . . . 37.28(9) yes
Cu3b Cl2b O4a . . 2_666 135.83(12) yes
Cu3b Cl2b H4b . . . 73.4(10) yes
Cu3b Cl2b H4a . . 2_666 129.3(15) yes
Cu3b Cl2b H3a . . 1_556 88(2) yes
Cu3b Cl2b H2b . . 1_545 49.3(11) yes
Cu3b Cl2b H2a . . 1_455 76.8(15) yes
Cu3b Cl2b H3c . . 2_566 124.6(8) yes
Cu3b Cl2b H1c . . 1_556 127.5(14) yes
Cu3c Cl2b Cu4b 2_666 . . 75.33(4) yes
Cu3c Cl2b O1b 2_666 . . 37.72(10) yes
Cu3c Cl2b O1c 2_666 . 1_556 80.91(10) yes
Cu3c Cl2b O2b 2_666 . 1_545 84.63(9) yes
Cu3c Cl2b O2c 2_666 . 2_666 38.07(10) yes
Cu3c Cl2b O3a 2_666 . 1_556 134.55(12) yes
Cu3c Cl2b O3b 2_666 . . 72.10(9) yes
Cu3c Cl2b O4a 2_666 . 2_666 135.51(12) yes
Cu3c Cl2b H4b 2_666 . . 118.0(10) yes
Cu3c Cl2b H4a 2_666 . 2_666 128.4(15) yes
Cu3c Cl2b H3a 2_666 . 1_556 133(2) yes
Cu3c Cl2b H2b 2_666 . 1_545 79.4(18) yes
Cu3c Cl2b H2a 2_666 . 1_455 44.9(11) yes
Cu3c Cl2b H3c 2_666 . 2_566 48.5(8) yes
Cu3c Cl2b H1c 2_666 . 1_556 80(2) yes
Cu4b Cl2b O1b . . . 37.82(10) yes
Cu4b Cl2b O1c . . 1_556 130.46(11) yes
Cu4b Cl2b O2b . . 1_545 110.57(9) yes
Cu4b Cl2b O2c . . 2_666 72.23(10) yes
Cu4b Cl2b O3a . . 1_556 136.34(12) yes
Cu4b Cl2b O3b . . . 38.05(9) yes
Cu4b Cl2b O4a . . 2_666 84.19(11) yes
Cu4b Cl2b H4b . . . 45.3(11) yes
Cu4b Cl2b H4a . . 2_666 71.7(13) yes
Cu4b Cl2b H3a . . 1_556 143(2) yes
Cu4b Cl2b H2b . . 1_545 123.1(11) yes
Cu4b Cl2b H2a . . 1_455 118.3(10) yes
Cu4b Cl2b H3c . . 2_566 86.1(10) yes
Cu4b Cl2b H1c . . 1_556 140.9(18) yes
O1b Cl2b O1c . . 1_556 105.81(15) yes
O1b Cl2b O2b . . 1_545 102.22(14) yes
O1b Cl2b O2c . . 2_666 48.95(15) yes
O1b Cl2b O3a . . 1_556 157.24(16) yes
O1b Cl2b O3b . . . 48.88(15) yes
O1b Cl2b O4a . . 2_666 110.64(16) yes
O1b Cl2b H4b . . . 82.3(11) yes
O1b Cl2b H4a . . 2_666 99.3(14) yes
O1b Cl2b H3a . . 1_556 162(2) yes
O1b Cl2b H2b . . 1_545 105.6(15) yes
O1b Cl2b H2a . . 1_455 82.1(10) yes
O1b Cl2b H3c . . 2_566 59.9(9) yes
O1b Cl2b H1c . . 1_556 111(2) yes
O1c Cl2b O2b 1_556 . 1_545 109.65(13) yes
O1c Cl2b O2c 1_556 . 2_666 111.63(14) yes
O1c Cl2b O3a 1_556 . 1_556 90.39(14) yes
O1c Cl2b O3b 1_556 . . 152.68(13) yes
O1c Cl2b O4a 1_556 . 2_666 83.36(14) yes
O1c Cl2b H4b 1_556 . . 147.5(10) yes
O1c Cl2b H4a 1_556 . 2_666 91.5(15) yes
O1c Cl2b H3a 1_556 . 1_556 83(2) yes
O1c Cl2b H2b 1_556 . 1_545 93.4(13) yes
O1c Cl2b H2a 1_556 . 1_455 63.1(15) yes
O1c Cl2b H3c 1_556 . 2_566 46.7(9) yes
O1c Cl2b H1c 1_556 . 1_556 12.9(13) yes
O2b Cl2b O2c 1_545 . 2_666 54.01(12) yes
O2b Cl2b O3a 1_545 . 1_556 56.46(12) yes
O2b Cl2b O3b 1_545 . . 72.53(12) yes
O2b Cl2b O4a 1_545 . 2_666 139.83(14) yes
O2b Cl2b H4b 1_545 . . 98.8(11) yes
O2b Cl2b H4a 1_545 . 2_666 144.1(16) yes
O2b Cl2b H3a 1_545 . 1_556 60(2) yes
O2b Cl2b H2b 1_545 . 1_545 16.3(14) yes
O2b Cl2b H2a 1_545 . 1_455 58.9(16) yes
O2b Cl2b H3c 1_545 . 2_566 125.3(9) yes
O2b Cl2b H1c 1_545 . 1_556 96.8(13) yes
O2c Cl2b O3a 2_666 . 1_556 110.47(15) yes
O2c Cl2b O3b 2_666 . . 46.37(13) yes
O2c Cl2b O4a 2_666 . 2_666 156.42(15) yes
O2c Cl2b H4b 2_666 . . 97.5(10) yes
O2c Cl2b H4a 2_666 . 2_666 143.9(13) yes
O2c Cl2b H3a 2_666 . 1_556 113(2) yes
O2c Cl2b H2b 2_666 . 1_545 57.1(14) yes
O2c Cl2b H2a 2_666 . 1_455 52.6(12) yes
O2c Cl2b H3c 2_666 . 2_566 86.5(8) yes
O2c Cl2b H1c 2_666 . 1_556 105(2) yes
O3a Cl2b O3b 1_556 . . 111.44(14) yes
O3a Cl2b O4a 1_556 . 2_666 86.65(14) yes
O3a Cl2b H4b 1_556 . . 92.6(11) yes
O3a Cl2b H4a 1_556 . 2_666 96.1(15) yes
O3a Cl2b H3a 1_556 . 1_556 7(2) yes
O3a Cl2b H2b 1_556 . 1_545 56.5(17) yes
O3a Cl2b H2a 1_556 . 1_455 91.5(12) yes
O3a Cl2b H3c 1_556 . 2_566 136.8(9) yes
O3a Cl2b H1c 1_556 . 1_556 82(2) yes
O3b Cl2b O4a . . 2_666 113.07(14) yes
O3b Cl2b H4b . . . 51.4(10) yes
O3b Cl2b H4a . . 2_666 101.8(14) yes
O3b Cl2b H3a . . 1_556 118(2) yes
O3b Cl2b H2b . . 1_545 85.8(10) yes
O3b Cl2b H2a . . 1_455 98.9(13) yes
O3b Cl2b H3c . . 2_566 108.8(9) yes
O3b Cl2b H1c . . 1_556 151(2) yes
O4a Cl2b H4b 2_666 . . 64.6(10) yes
O4a Cl2b H4a 2_666 . 2_666 12.5(13) yes
O4a Cl2b H3a 2_666 . 1_556 86(2) yes
O4a Cl2b H2b 2_666 . 1_545 143.1(17) yes
O4a Cl2b H2a 2_666 . 1_455 146.4(14) yes
O4a Cl2b H3c 2_666 . 2_566 91.7(9) yes
O4a Cl2b H1c 2_666 . 1_556 92.6(17) yes
H4b Cl2b H4a . . 2_666 56.0(18) yes
H4b Cl2b H3a . . 1_556 98(2) yes
H4b Cl2b H2b . . 1_545 115.0(18) yes
H4b Cl2b H2a . . 1_455 149.0(17) yes
H4b Cl2b H3c . . 2_566 125.3(15) yes
H4b Cl2b H1c . . 1_556 157(2) yes
H4a Cl2b H3a 2_666 . 1_556 96(2) yes
H4a Cl2b H2b 2_666 . 1_545 152(2) yes
H4a Cl2b H2a 2_666 . 1_455 153(2) yes
H4a Cl2b H3c 2_666 . 2_566 90.4(19) yes
H4a Cl2b H1c 2_666 . 1_556 102(2) yes
H3a Cl2b H2b 1_556 . 1_545 57(3) yes
H3a Cl2b H2a 1_556 . 1_455 89(2) yes
H3a Cl2b H3c 1_556 . 2_566 130(2) yes
H3a Cl2b H1c 1_556 . 1_556 75(3) yes
H2b Cl2b H2a 1_545 . 1_455 45(2) yes
H2b Cl2b H3c 1_545 . 2_566 113(2) yes
H2b Cl2b H1c 1_545 . 1_556 80.7(18) yes
H2a Cl2b H3c 1_455 . 2_566 67.2(18) yes
H2a Cl2b H1c 1_455 . 1_556 54(2) yes
H3c Cl2b H1c 2_566 . 1_556 55(2) yes
Cu3a Cl2c Cu3c 2_666 . 1_455 75.29(4) yes
Cu3a Cl2c Cu4c 2_666 . . 75.15(5) yes
Cu3a Cl2c O1a 2_666 . 1_565 85.22(10) yes
Cu3a Cl2c O1c 2_666 . . 37.97(10) yes
Cu3a Cl2c O2a 2_666 . 2_666 37.59(11) yes
Cu3a Cl2c O3b 2_666 . 1_565 130.63(11) yes
Cu3a Cl2c O3c 2_666 . . 71.89(9) yes
Cu3a Cl2c O4b 2_666 . 2_666 134.56(12) yes
Cu3a Cl2c O4c 2_666 . . 110.23(8) yes
Cu3a Cl2c H4b 2_666 . 2_666 136.5(18) yes
Cu3a Cl2c H4a 2_666 . . 87.4(9) yes
Cu3a Cl2c H4c 2_666 . . 121.8(10) yes
Cu3a Cl2c H1a 2_666 . 1_565 95.6(14) yes
Cu3a Cl2c H3b 2_666 . 1_565 132.7(17) yes
Cu3a Cl2c H2c 2_666 . 1_455 84.9(11) yes
Cu3c Cl2c Cu4c 1_455 . . 76.39(5) yes
Cu3c Cl2c O1a 1_455 . 1_565 135.96(12) yes
Cu3c Cl2c O1c 1_455 . . 72.40(10) yes
Cu3c Cl2c O2a 1_455 . 2_666 37.95(11) yes
Cu3c Cl2c O3b 1_455 . 1_565 80.70(9) yes
Cu3c Cl2c O3c 1_455 . . 38.25(9) yes
Cu3c Cl2c O4b 1_455 . 2_666 136.22(12) yes
Cu3c Cl2c O4c 1_455 . . 84.47(9) yes
Cu3c Cl2c H4b 1_455 . 2_666 142.8(18) yes
Cu3c Cl2c H4a 1_455 . . 123.8(9) yes
Cu3c Cl2c H4c 1_455 . . 78.5(14) yes
Cu3c Cl2c H1a 1_455 . 1_565 142.5(15) yes
Cu3c Cl2c H3b 1_455 . 1_565 89.8(16) yes
Cu3c Cl2c H2c 1_455 . 1_455 48.5(9) yes
Cu4c Cl2c O1a . . 1_565 136.07(11) yes
Cu4c Cl2c O1c . . . 37.19(10) yes
Cu4c Cl2c O2a . . 2_666 75.23(13) yes
Cu4c Cl2c O3b . . 1_565 138.87(11) yes
Cu4c Cl2c O3c . . . 38.16(9) yes
Cu4c Cl2c O4b . . 2_666 82.12(11) yes
Cu4c Cl2c O4c . . . 35.10(7) yes
Cu4c Cl2c H4b . . 2_666 92.3(16) yes
Cu4c Cl2c H4a . . . 47.4(9) yes
Cu4c Cl2c H4c . . . 48.4(10) yes
Cu4c Cl2c H1a . . 1_565 137.3(15) yes
Cu4c Cl2c H3b . . 1_565 145.0(17) yes
Cu4c Cl2c H2c . . 1_455 124.6(9) yes
O1a Cl2c O1c 1_565 . . 113.72(14) yes
O1a Cl2c O2a 1_565 . 2_666 111.20(15) yes
O1a Cl2c O3b 1_565 . 1_565 83.05(13) yes
O1a Cl2c O3c 1_565 . . 157.11(13) yes
O1a Cl2c O4b 1_565 . 2_666 84.70(14) yes
O1a Cl2c O4c 1_565 . . 139.57(13) yes
O1a Cl2c H4b 1_565 . 2_666 75.5(17) yes
O1a Cl2c H4a 1_565 . . 93.6(10) yes
O1a Cl2c H4c 1_565 . . 143.5(13) yes
O1a Cl2c H1a 1_565 . 1_565 10.8(14) yes
O1a Cl2c H3b 1_565 . 1_565 74.9(16) yes
O1a Cl2c H2c 1_565 . 1_455 91.4(10) yes
O1c Cl2c O2a . . 2_666 49.16(15) yes
O1c Cl2c O3b . . 1_565 152.80(13) yes
O1c Cl2c O3c . . . 46.29(12) yes
O1c Cl2c O4b . . 2_666 110.34(14) yes
O1c Cl2c O4c . . . 72.28(12) yes
O1c Cl2c H4b . . 2_666 118.3(17) yes
O1c Cl2c H4a . . . 62.4(9) yes
O1c Cl2c H4c . . . 84.8(10) yes
O1c Cl2c H1a . . 1_565 121.7(14) yes
O1c Cl2c H3b . . 1_565 161.3(16) yes
O1c Cl2c H2c . . 1_455 108.1(10) yes
O2a Cl2c O3b 2_666 . 1_565 105.75(15) yes
O2a Cl2c O3c 2_666 . . 49.10(15) yes
O2a Cl2c O4b 2_666 . 2_666 157.34(16) yes
O2a Cl2c O4c 2_666 . . 102.20(14) yes
O2a Cl2c H4b 2_666 . 2_666 167.1(16) yes
O2a Cl2c H4a 2_666 . . 111.6(9) yes
O2a Cl2c H4c 2_666 . . 104.7(12) yes
O2a Cl2c H1a 2_666 . 1_565 121.7(14) yes
O2a Cl2c H3b 2_666 . 1_565 112.7(16) yes
O2a Cl2c H2c 2_666 . 1_455 59.0(10) yes
O3b Cl2c O3c 1_565 . . 111.65(13) yes
O3b Cl2c O4b 1_565 . 2_666 91.74(14) yes
O3b Cl2c O4c 1_565 . . 109.56(13) yes
O3b Cl2c H4b 1_565 . 2_666 85.7(17) yes
O3b Cl2c H4a 1_565 . . 141.0(9) yes
O3b Cl2c H4c 1_565 . . 93.9(11) yes
O3b Cl2c H1a 1_565 . 1_565 78.3(14) yes
O3b Cl2c H3b 1_565 . 1_565 9.3(16) yes
O3b Cl2c H2c 1_565 . 1_455 47.8(11) yes
O3c Cl2c O4b . . 2_666 111.27(14) yes
O3c Cl2c O4c . . . 53.81(12) yes
O3c Cl2c H4b . . 2_666 121.5(16) yes
O3c Cl2c H4a . . . 85.6(9) yes
O3c Cl2c H4c . . . 55.9(12) yes
O3c Cl2c H1a . . 1_565 167.2(14) yes
O3c Cl2c H3b . . 1_565 120.8(16) yes
O3c Cl2c H2c . . 1_455 86.6(9) yes
O4b Cl2c O4c 2_666 . . 57.49(12) yes
O4b Cl2c H4b 2_666 . 2_666 10.5(16) yes
O4b Cl2c H4a 2_666 . . 49.3(9) yes
O4b Cl2c H4c 2_666 . . 58.9(13) yes
O4b Cl2c H1a 2_666 . 1_565 75.4(14) yes
O4b Cl2c H3b 2_666 . 1_565 86.4(16) yes
O4b Cl2c H2c 2_666 . 1_455 139.5(11) yes
O4c Cl2c H4b . . 2_666 67.7(16) yes
O4c Cl2c H4a . . . 52.0(10) yes
O4c Cl2c H4c . . . 16.0(12) yes
O4c Cl2c H1a . . 1_565 132.0(14) yes
O4c Cl2c H3b . . 1_565 112.7(17) yes
O4c Cl2c H2c . . 1_455 126.0(11) yes
H4b Cl2c H4a 2_666 . . 56.1(19) yes
H4b Cl2c H4c 2_666 . . 68(2) yes
H4b Cl2c H1a 2_666 . 1_565 66(2) yes
H4b Cl2c H3b 2_666 . 1_565 79(2) yes
H4b Cl2c H2c 2_666 . 1_455 133(2) yes
H4a Cl2c H4c . . . 66.3(17) yes
H4a Cl2c H1a . . 1_565 91.3(17) yes
H4a Cl2c H3b . . 1_565 135.4(18) yes
H4a Cl2c H2c . . 1_455 170.4(13) yes
H4c Cl2c H1a . . 1_565 133.5(19) yes
H4c Cl2c H3b . . 1_565 98(2) yes
H4c Cl2c H2c . . 1_455 113.4(18) yes
H1a Cl2c H3b 1_565 . 1_565 70(2) yes
H1a Cl2c H2c 1_565 . 1_455 95.0(17) yes
H3b Cl2c H2c 1_565 . 1_455 53.9(19) yes
Cu2a O1a Cu3b . . 2_656 91.61(19) yes
Cu2a O1a Cu4a . . . 90.24(19) yes
Cu2a O1a Cl2a . . . 102.22(17) yes
Cu2a O1a Cl2c . . 1_545 92.50(14) yes
Cu2a O1a O2b . . 2_666 46.70(13) yes
Cu2a O1a O3a . . . 45.81(14) yes
Cu2a O1a O3a . . 2_655 33.62(11) yes
Cu2a O1a O3b . . 2_656 130.2(2) yes
Cu2a O1a O4b . . . 130.0(2) yes
Cu2a O1a H4b . . . 150.1(14) yes
Cu2a O1a H4b . . 2_656 121.0(10) yes
Cu2a O1a H3a . . . 46.9(12) yes
Cu2a O1a H1a . . . 116(3) yes
Cu2a O1a H2b . . 2_666 47.4(13) yes
Cu2a O1a H3b . . . 120.8(10) yes
Cu2a O1a H3b . . 2_656 149.9(13) yes
Cu3b O1a Cu4a 2_656 . . 123.6(2) yes
Cu3b O1a Cl2a 2_656 . . 62.73(13) yes
Cu3b O1a Cl2c 2_656 . 1_545 117.0(2) yes
Cu3b O1a O2b 2_656 . 2_666 48.08(15) yes
Cu3b O1a O3a 2_656 . . 99.9(2) yes
Cu3b O1a O3a 2_656 . 2_655 84.55(19) yes
Cu3b O1a O3b 2_656 . 2_656 42.22(14) yes
Cu3b O1a O4b 2_656 . . 126.0(2) yes
Cu3b O1a H4b 2_656 . . 112.9(14) yes
Cu3b O1a H4b 2_656 . 2_656 87.3(13) yes
Cu3b O1a H3a 2_656 . . 111.4(12) yes
Cu3b O1a H1a 2_656 . . 107(3) yes
Cu3b O1a H2b 2_656 . 2_666 44.2(14) yes
Cu3b O1a H3b 2_656 . . 134.8(11) yes
Cu3b O1a H3b 2_656 . 2_656 60.5(13) yes
Cu4a O1a Cl2a . . . 61.83(13) yes
Cu4a O1a Cl2c . . 1_545 119.2(2) yes
Cu4a O1a O2b . . 2_666 100.6(2) yes
Cu4a O1a O3a . . . 48.29(16) yes
Cu4a O1a O3a . . 2_655 121.3(2) yes
Cu4a O1a O3b . . 2_656 127.1(2) yes
Cu4a O1a O4b . . . 43.28(15) yes
Cu4a O1a H4b . . . 62.3(14) yes
Cu4a O1a H4b . . 2_656 136.8(12) yes
Cu4a O1a H3a . . . 43.6(12) yes
Cu4a O1a H1a . . . 123(3) yes
Cu4a O1a H2b . . 2_666 114.8(10) yes
Cu4a O1a H3b . . . 89.4(11) yes
Cu4a O1a H3b . . 2_656 114.0(12) yes
Cl2a O1a Cl2c . . 1_545 165.27(18) yes
Cl2a O1a O2b . . 2_666 68.13(15) yes
Cl2a O1a O3a . . . 67.05(16) yes
Cl2a O1a O3a . . 2_655 126.25(18) yes
Cl2a O1a O3b . . 2_656 75.59(14) yes
Cl2a O1a O4b . . . 74.52(15) yes
Cl2a O1a H4b . . . 76.2(13) yes
Cl2a O1a H4b . . 2_656 128.2(11) yes
Cl2a O1a H3a . . . 75.1(11) yes
Cl2a O1a H1a . . . 141(3) yes
Cl2a O1a H2b . . 2_666 79.6(11) yes
Cl2a O1a H3b . . . 128.5(10) yes
Cl2a O1a H3b . . 2_656 76.2(12) yes
Cl2c O1a O2b 1_545 . 2_666 123.72(19) yes
Cl2c O1a O3a 1_545 . . 125.69(19) yes
Cl2c O1a O3a 1_545 . 2_655 66.99(13) yes
Cl2c O1a O3b 1_545 . 2_656 94.62(18) yes
Cl2c O1a O4b 1_545 . . 96.41(18) yes
Cl2c O1a H4b 1_545 . . 91.3(13) yes
Cl2c O1a H4b 1_545 . 2_656 39.7(11) yes
Cl2c O1a H3a 1_545 . . 116.4(11) yes
Cl2c O1a H1a 1_545 . . 25(3) yes
Cl2c O1a H2b 1_545 . 2_666 110.8(10) yes
Cl2c O1a H3b 1_545 . . 39.9(10) yes
Cl2c O1a H3b 1_545 . 2_656 90.9(12) yes
O2b O1a O3a 2_666 . . 57.34(19) yes
O2b O1a O3a 2_666 . 2_655 58.44(16) yes
O2b O1a O3b 2_666 . 2_656 90.3(2) yes
O2b O1a O4b 2_666 . . 138.3(2) yes
O2b O1a H4b 2_666 . . 144.3(14) yes
O2b O1a H4b 2_666 . 2_656 122.4(12) yes
O2b O1a H3a 2_666 . . 67.4(13) yes
O2b O1a H1a 2_666 . . 135(3) yes
O2b O1a H2b 2_666 . 2_666 14.6(9) yes
O2b O1a H3b 2_666 . . 163.3(10) yes
O2b O1a H3b 2_666 . 2_656 108.3(14) yes
O3a O1a O3a . . 2_655 79.43(18) yes
O3a O1a O3b . . 2_656 137.2(2) yes
O3a O1a O4b . . . 91.6(2) yes
O3a O1a H4b . . . 110.2(14) yes
O3a O1a H4b . . 2_656 164.6(11) yes
O3a O1a H3a . . . 11.5(12) yes
O3a O1a H1a . . . 149(3) yes
O3a O1a H2b . . 2_666 69.5(11) yes
O3a O1a H3b . . . 125.1(11) yes
O3a O1a H3b . . 2_656 143.2(12) yes
O3a O1a O3a 2_655 . . 79.43(18) yes
O3a O1a O3b 2_655 . 2_656 108.5(2) yes
O3a O1a O4b 2_655 . . 149.3(2) yes
O3a O1a H4b 2_655 . . 157.2(14) yes
O3a O1a H4b 2_655 . 2_656 87.8(10) yes
O3a O1a H3a 2_655 . . 79.6(12) yes
O3a O1a H1a 2_655 . . 87(3) yes
O3a O1a H2b 2_655 . 2_666 49.0(12) yes
O3a O1a H3b 2_655 . . 105.0(10) yes
O3a O1a H3b 2_655 . 2_656 124.5(12) yes
O3b O1a O4b 2_656 . . 98.03(19) yes
O3b O1a H4b 2_656 . . 79.0(14) yes
O3b O1a H4b 2_656 . 2_656 55.4(12) yes
O3b O1a H3a 2_656 . . 148.2(12) yes
O3b O1a H1a 2_656 . . 74(3) yes
O3b O1a H2b 2_656 . 2_666 84.3(13) yes
O3b O1a H3b 2_656 . . 94.2(11) yes
O3b O1a H3b 2_656 . 2_656 19.7(13) yes
O4b O1a H4b . . . 20.2(14) yes
O4b O1a H4b . . 2_656 95.1(12) yes
O4b O1a H3a . . . 85.9(12) yes
O4b O1a H1a . . . 86(3) yes
O4b O1a H2b . . 2_666 152.5(10) yes
O4b O1a H3b . . . 56.9(10) yes
O4b O1a H3b . . 2_656 79.2(13) yes
H4b O1a H4b . . 2_656 78.8(17) yes
H4b O1a H3a . . . 105.6(18) yes
H4b O1a H1a . . . 74(3) yes
H4b O1a H2b . . 2_666 153.3(19) yes
H4b O1a H3b . . . 52.4(16) yes
H4b O1a H3b . . 2_656 59.7(19) yes
H4b O1a H4b 2_656 . . 78.8(17) yes
H4b O1a H3a 2_656 . . 156.1(16) yes
H4b O1a H1a 2_656 . . 20(4) yes
H4b O1a H2b 2_656 . 2_666 108.4(15) yes
H4b O1a H3b 2_656 . . 50.0(17) yes
H4b O1a H3b 2_656 . 2_656 52.0(16) yes
H3a O1a H1a . . . 138(3) yes
H3a O1a H2b . . 2_666 78.4(17) yes
H3a O1a H3b . . . 113.8(17) yes
H3a O1a H3b . . 2_656 150.3(16) yes
H1a O1a H2b . . 2_666 121(3) yes
H1a O1a H3b . . . 33(3) yes
H1a O1a H3b . . 2_656 67(3) yes
H2b O1a H3b 2_666 . . 150.6(14) yes
H2b O1a H3b 2_666 . 2_656 103.8(19) yes
H3b O1a H3b . . 2_656 79.0(17) yes
H3b O1a H3b 2_656 . . 79.0(17) yes
Cu2b O1b Cu3c . . 2_666 93.0(3) yes
Cu2b O1b Cu4b . . . 93.0(3) yes
Cu2b O1b Cl2a . . 1_455 93.90(16) yes
Cu2b O1b Cl2b . . . 103.7(2) yes
Cu2b O1b O2c . . 1_445 34.51(12) yes
Cu2b O1b O2c . . 2_666 47.68(16) yes
Cu2b O1b O3b . . . 47.23(16) yes
Cu2b O1b O3b . . 2_556 34.71(11) yes
Cu2b O1b O3c . . 2_566 132.5(2) yes
Cu2b O1b O4c . . . 130.3(2) yes
Cu2b O1b H4c . . . 148.1(13) yes
Cu2b O1b H4c . . 2_566 119.3(10) yes
Cu2b O1b H3c . . 2_566 145.9(10) yes
Cu2b O1b H2c . . 1_445 43.2(12) yes
Cu2b O1b H2c . . 2_666 42.2(11) yes
Cu2b O1b H1b . . . 120(3) yes
Cu3c O1b Cu4b 2_666 . . 123.0(3) yes
Cu3c O1b Cl2a 2_666 . 1_455 120.7(2) yes
Cu3c O1b Cl2b 2_666 . . 61.21(13) yes
Cu3c O1b O2c 2_666 . 1_445 125.0(3) yes
Cu3c O1b O2c 2_666 . 2_666 49.05(18) yes
Cu3c O1b O3b 2_666 . . 101.3(3) yes
Cu3c O1b O3b 2_666 . 2_556 85.4(2) yes
Cu3c O1b O3c 2_666 . 2_566 42.69(16) yes
Cu3c O1b O4c 2_666 . . 125.5(2) yes
Cu3c O1b H4c 2_666 . . 112.8(11) yes
Cu3c O1b H4c 2_666 . 2_566 87.2(11) yes
Cu3c O1b H3c 2_666 . 2_566 53.0(10) yes
Cu3c O1b H2c 2_666 . 1_445 136.2(12) yes
Cu3c O1b H2c 2_666 . 2_666 50.9(11) yes
Cu3c O1b H1b 2_666 . . 114(4) yes
Cu4b O1b Cl2a . . 1_455 115.3(2) yes
Cu4b O1b Cl2b . . . 62.28(14) yes
Cu4b O1b O2c . . 1_445 85.4(2) yes
Cu4b O1b O2c . . 2_666 101.4(3) yes
Cu4b O1b O3b . . . 49.44(18) yes
Cu4b O1b O3b . . 2_556 125.1(3) yes
Cu4b O1b O3c . . 2_566 122.8(2) yes
Cu4b O1b O4c . . . 41.61(15) yes
Cu4b O1b H4c . . . 57.7(14) yes
Cu4b O1b H4c . . 2_566 135.6(12) yes
Cu4b O1b H3c . . 2_566 107.7(10) yes
Cu4b O1b H2c . . 1_445 68.9(8) yes
Cu4b O1b H2c . . 2_666 115.4(9) yes
Cu4b O1b H1b . . . 111(4) yes
Cl2a O1b Cl2b 1_455 . . 162.3(2) yes
Cl2a O1b O2c 1_455 . 1_445 67.21(13) yes
Cl2a O1b O2c 1_455 . 2_666 128.6(2) yes
Cl2a O1b O3b 1_455 . . 125.2(2) yes
Cl2a O1b O3b 1_455 . 2_556 69.19(13) yes
Cl2a O1b O3c 1_455 . 2_566 96.7(2) yes
Cl2a O1b O4c 1_455 . . 91.41(19) yes
Cl2a O1b H4c 1_455 . . 88.7(12) yes
Cl2a O1b H4c 1_455 . 2_566 40.0(10) yes
Cl2a O1b H3c 1_455 . 2_566 100.9(10) yes
Cl2a O1b H2c 1_455 . 1_445 73.8(10) yes
Cl2a O1b H2c 1_455 . 2_666 111.9(9) yes
Cl2a O1b H1b 1_455 . . 26(3) yes
Cl2b O1b O2c . . 1_445 127.9(2) yes
Cl2b O1b O2c . . 2_666 67.21(16) yes
Cl2b O1b O3b . . . 68.05(16) yes
Cl2b O1b O3b . . 2_556 127.5(2) yes
Cl2b O1b O3c . . 2_566 73.05(14) yes
Cl2b O1b O4c . . . 75.69(15) yes
Cl2b O1b H4c . . . 75.3(12) yes
Cl2b O1b H4c . . 2_566 128.0(10) yes
Cl2b O1b H3c . . 2_566 65.4(10) yes
Cl2b O1b H2c . . 1_445 118.0(9) yes
Cl2b O1b H2c . . 2_666 83.3(9) yes
Cl2b O1b H1b . . . 136(3) yes
O2c O1b O2c 1_445 . 2_666 82.2(2) yes
O2c O1b O3b 1_445 . . 59.92(17) yes
O2c O1b O3b 1_445 . 2_556 43.73(14) yes
O2c O1b O3c 1_445 . 2_566 151.8(2) yes
O2c O1b O4c 1_445 . . 107.22(19) yes
O2c O1b H4c 1_445 . . 122.0(11) yes
O2c O1b H4c 1_445 . 2_566 104.0(10) yes
O2c O1b H3c 1_445 . 2_566 165.7(10) yes
O2c O1b H2c 1_445 . 1_445 16.7(9) yes
O2c O1b H2c 1_445 . 2_666 74.9(11) yes
O2c O1b H1b 1_445 . . 92(3) yes
O2c O1b O2c 2_666 . 1_445 82.2(2) yes
O2c O1b O3b 2_666 . . 57.8(2) yes
O2c O1b O3b 2_666 . 2_556 60.36(18) yes
O2c O1b O3c 2_666 . 2_566 91.7(2) yes
O2c O1b O4c 2_666 . . 138.0(2) yes
O2c O1b H4c 2_666 . . 142.4(12) yes
O2c O1b H4c 2_666 . 2_566 122.7(12) yes
O2c O1b H3c 2_666 . 2_566 100.6(10) yes
O2c O1b H2c 2_666 . 1_445 88.6(12) yes
O2c O1b H2c 2_666 . 2_666 17.0(8) yes
O2c O1b H1b 2_666 . . 146(4) yes
O3b O1b O3b . . 2_556 81.9(2) yes
O3b O1b O3c . . 2_566 137.4(2) yes
O3b O1b O4c . . . 91.0(2) yes
O3b O1b H4c . . . 106.9(14) yes
O3b O1b H4c . . 2_566 163.9(10) yes
O3b O1b H3c . . 2_566 133.3(10) yes
O3b O1b H2c . . 1_445 51.4(10) yes
O3b O1b H2c . . 2_666 67.9(10) yes
O3b O1b H1b . . . 144(4) yes
O3b O1b O3b 2_556 . . 81.9(2) yes
O3b O1b O3c 2_556 . 2_566 109.8(2) yes
O3b O1b O4c 2_556 . . 149.1(2) yes
O3b O1b H4c 2_556 . . 156.9(12) yes
O3b O1b H4c 2_556 . 2_566 85.1(10) yes
O3b O1b H3c 2_556 . 2_566 125.8(10) yes
O3b O1b H2c 2_556 . 1_445 60.1(9) yes
O3b O1b H2c 2_556 . 2_666 45.0(9) yes
O3b O1b H1b 2_556 . . 93(3) yes
O3c O1b O4c 2_566 . . 95.7(2) yes
O3c O1b H4c 2_566 . . 78.5(12) yes
O3c O1b H4c 2_566 . 2_566 56.7(10) yes
O3c O1b H3c 2_566 . 2_566 15.9(10) yes
O3c O1b H2c 2_566 . 1_445 167.9(8) yes
O3c O1b H2c 2_566 . 2_666 91.4(11) yes
O3c O1b H1b 2_566 . . 78(4) yes
O4c O1b H4c . . . 17.9(13) yes
O4c O1b H4c . . 2_566 95.2(12) yes
O4c O1b H3c . . 2_566 80.3(10) yes
O4c O1b H2c . . 1_445 92.1(10) yes
O4c O1b H2c . . 2_666 154.7(9) yes
O4c O1b H1b . . . 75(4) yes
H4c O1b H4c . . 2_566 81.9(18) yes
H4c O1b H3c . . 2_566 63.5(16) yes
H4c O1b H2c . . 1_445 108.3(16) yes
H4c O1b H2c . . 2_666 158.1(15) yes
H4c O1b H1b . . . 67(4) yes
H4c O1b H4c 2_566 . . 81.9(18) yes
H4c O1b H3c 2_566 . 2_566 62.6(14) yes
H4c O1b H2c 2_566 . 1_445 113.4(14) yes
H4c O1b H2c 2_566 . 2_666 108.8(15) yes
H4c O1b H1b 2_566 . . 27(4) yes
H3c O1b H2c 2_566 . 1_445 170.8(16) yes
H3c O1b H2c 2_566 . 2_666 103.7(15) yes
H3c O1b H1b 2_566 . . 78(4) yes
H2c O1b H2c 1_445 . 2_666 85.4(16) yes
H2c O1b H1b 1_445 . . 95(4) yes
H2c O1b H2c 2_666 . 1_445 85.4(16) yes
H2c O1b H1b 2_666 . . 130(4) yes
Cu2c O1c Cu3a . . 2_666 99.9(2) yes
Cu2c O1c Cu4c . . . 96.2(2) yes
Cu2c O1c Cl2b . . 1_554 99.22(17) yes
Cu2c O1c Cl2c . . . 106.55(19) yes
Cu2c O1c O2a . . 1_454 39.76(14) yes
Cu2c O1c O2a . . 2_666 57.15(18) yes
Cu2c O1c O3a . . 2_665 137.2(3) yes
Cu2c O1c O3c . . . 49.54(14) yes
Cu2c O1c O3c . . 2_565 37.98(12) yes
Cu2c O1c O4a . . . 131.9(3) yes
Cu2c O1c H4a . . . 143.1(10) yes
Cu2c O1c H3a . . 2_665 155.0(15) yes
Cu2c O1c H2a . . 1_454 55.0(13) yes
Cu2c O1c H3c . . . 39.7(10) yes
Cu2c O1c H3c . . 2_565 48.5(13) yes
Cu2c O1c H1c . . . 95(5) yes
Cu3a O1c Cu4c 2_666 . . 117.9(2) yes
Cu3a O1c Cl2b 2_666 . 1_554 121.2(2) yes
Cu3a O1c Cl2c 2_666 . . 59.96(12) yes
Cu3a O1c O2a 2_666 . 1_454 136.5(2) yes
Cu3a O1c O2a 2_666 . 2_666 46.79(17) yes
Cu3a O1c O3a 2_666 . 2_665 40.29(14) yes
Cu3a O1c O3c 2_666 . . 102.5(2) yes
Cu3a O1c O3c 2_666 . 2_565 93.0(2) yes
Cu3a O1c O4a 2_666 . . 117.6(2) yes
Cu3a O1c H4a 2_666 . . 102.3(10) yes
Cu3a O1c H3a 2_666 . 2_665 56.2(15) yes
Cu3a O1c H2a 2_666 . 1_454 152.8(12) yes
Cu3a O1c H3c 2_666 . . 114.0(10) yes
Cu3a O1c H3c 2_666 . 2_565 78.0(11) yes
Cu3a O1c H1c 2_666 . . 150(4) yes
Cu4c O1c Cl2b . . 1_554 114.4(2) yes
Cu4c O1c Cl2c . . . 57.97(12) yes
Cu4c O1c O2a . . 1_454 88.46(19) yes
Cu4c O1c O2a . . 2_666 101.7(2) yes
Cu4c O1c O3a . . 2_665 115.0(2) yes
Cu4c O1c O3c . . . 50.81(16) yes
Cu4c O1c O3c . . 2_565 130.8(2) yes
Cu4c O1c O4a . . . 40.80(15) yes
Cu4c O1c H4a . . . 47.2(10) yes
Cu4c O1c H3a . . 2_665 101.9(12) yes
Cu4c O1c H2a . . 1_454 78.8(11) yes
Cu4c O1c H3c . . . 56.6(11) yes
Cu4c O1c H3c . . 2_565 144.5(13) yes
Cu4c O1c H1c . . . 86(3) yes
Cl2b O1c Cl2c 1_554 . . 153.64(17) yes
Cl2b O1c O2a 1_554 . 1_454 67.21(14) yes
Cl2b O1c O2a 1_554 . 2_666 139.3(2) yes
Cl2b O1c O3a 1_554 . 2_665 93.85(18) yes
Cl2b O1c O3c 1_554 . . 131.4(2) yes
Cl2b O1c O3c 1_554 . 2_565 71.08(14) yes
Cl2b O1c O4a 1_554 . . 86.63(18) yes
Cl2b O1c H4a 1_554 . . 94.0(10) yes
Cl2b O1c H3a 1_554 . 2_665 88.9(13) yes
Cl2b O1c H2a 1_554 . 1_454 60.9(12) yes
Cl2b O1c H3c 1_554 . . 116.0(9) yes
Cl2b O1c H3c 1_554 . 2_565 74.7(12) yes
Cl2b O1c H1c 1_554 . . 30(4) yes
Cl2c O1c O2a . . 1_454 132.65(19) yes
Cl2c O1c O2a . . 2_666 63.40(16) yes
Cl2c O1c O3a . . 2_665 70.93(14) yes
Cl2c O1c O3c . . . 66.35(15) yes
Cl2c O1c O3c . . 2_565 134.3(2) yes
Cl2c O1c O4a . . . 72.19(15) yes
Cl2c O1c H4a . . . 61.9(10) yes
Cl2c O1c H3a . . 2_665 69.9(12) yes
Cl2c O1c H2a . . 1_454 132.0(11) yes
Cl2c O1c H3c . . . 82.1(9) yes
Cl2c O1c H3c . . 2_565 127.3(12) yes
Cl2c O1c H1c . . . 139(4) yes
O2a O1c O2a 1_454 . 2_666 96.9(2) yes
O2a O1c O3a 1_454 . 2_665 155.0(2) yes
O2a O1c O3c 1_454 . . 66.50(17) yes
O2a O1c O3c 1_454 . 2_565 46.61(15) yes
O2a O1c O4a 1_454 . . 105.0(2) yes
O2a O1c H4a 1_454 . . 120.4(10) yes
O2a O1c H3a 1_454 . 2_665 156.2(14) yes
O2a O1c H2a 1_454 . 1_454 16.4(12) yes
O2a O1c H3c 1_454 . . 50.7(9) yes
O2a O1c H3c 1_454 . 2_565 62.7(12) yes
O2a O1c H1c 1_454 . . 55(5) yes
O2a O1c O2a 2_666 . 1_454 96.9(2) yes
O2a O1c O3a 2_666 . 2_665 87.0(2) yes
O2a O1c O3c 2_666 . . 61.1(2) yes
O2a O1c O3c 2_666 . 2_565 71.26(18) yes
O2a O1c O4a 2_666 . . 134.1(2) yes
O2a O1c H4a 2_666 . . 125.3(10) yes
O2a O1c H3a 2_666 . 2_665 101.8(15) yes
O2a O1c H2a 2_666 . 1_454 111.7(13) yes
O2a O1c H3c 2_666 . . 68.8(10) yes
O2a O1c H3c 2_666 . 2_565 64.8(12) yes
O2a O1c H1c 2_666 . . 151(5) yes
O3a O1c O3c 2_665 . . 134.7(2) yes
O3a O1c O3c 2_665 . 2_565 113.2(2) yes
O3a O1c O4a 2_665 . . 89.22(19) yes
O3a O1c H4a 2_665 . . 75.3(10) yes
O3a O1c H3a 2_665 . 2_665 17.8(14) yes
O3a O1c H2a 2_665 . 1_454 154.7(12) yes
O3a O1c H3c 2_665 . . 150.0(10) yes
O3a O1c H3c 2_665 . 2_565 97.6(12) yes
O3a O1c H1c 2_665 . . 115(5) yes
O3c O1c O3c . . 2_565 87.52(18) yes
O3c O1c O4a . . . 91.5(2) yes
O3c O1c H4a . . . 96.7(10) yes
O3c O1c H3a . . 2_665 136.1(12) yes
O3c O1c H2a . . 1_454 70.5(12) yes
O3c O1c H3c . . . 15.9(9) yes
O3c O1c H3c . . 2_565 96.5(13) yes
O3c O1c H1c . . . 107(4) yes
O3c O1c O3c 2_565 . . 87.52(18) yes
O3c O1c O4a 2_565 . . 148.8(2) yes
O3c O1c H4a 2_565 . . 162.8(10) yes
O3c O1c H3a 2_565 . 2_665 127.4(12) yes
O3c O1c H2a 2_565 . 1_454 61.1(11) yes
O3c O1c H3c 2_565 . . 76.6(10) yes
O3c O1c H3c 2_565 . 2_565 16.1(12) yes
O3c O1c H1c 2_565 . . 83(4) yes
O4a O1c H4a . . . 15.4(10) yes
O4a O1c H3a . . 2_665 71.8(14) yes
O4a O1c H2a . . 1_454 89.2(12) yes
O4a O1c H3c . . . 95.0(11) yes
O4a O1c H3c . . 2_565 160.5(12) yes
O4a O1c H1c . . . 68(4) yes
H4a O1c H3a . . 2_665 58.5(16) yes
H4a O1c H2a . . 1_454 104.6(15) yes
H4a O1c H3c . . . 103.8(15) yes
H4a O1c H3c . . 2_565 166.4(17) yes
H4a O1c H1c . . . 80(4) yes
H3a O1c H2a 2_665 . 1_454 145.7(19) yes
H3a O1c H3c 2_665 . . 151.5(15) yes
H3a O1c H3c 2_665 . 2_565 112.8(18) yes
H3a O1c H1c 2_665 . . 104(5) yes
H2a O1c H3c 1_454 . . 55.2(15) yes
H2a O1c H3c 1_454 . 2_565 76.8(16) yes
H2a O1c H1c 1_454 . . 42(5) yes
H3c O1c H3c . . 2_565 88.2(17) yes
H3c O1c H1c . . . 94(5) yes
H3c O1c H3c 2_565 . . 88.2(17) yes
H3c O1c H1c 2_565 . . 93(4) yes
Cu2c O2a Cu3a 1_656 . . 93.7(3) yes
Cu2c O2a Cu3c 1_656 . 2_766 91.5(3) yes
Cu2c O2a Cl1a 1_656 . 1_656 93.81(17) yes
Cu2c O2a Cl2c 1_656 . 2_666 103.3(2) yes
Cu2c O2a O1c 1_656 . 1_656 34.70(12) yes
Cu2c O2a O1c 1_656 . 2_666 48.40(16) yes
Cu2c O2a O2b 1_656 . 2_667 131.9(3) yes
Cu2c O2a O2c 1_656 . 2_766 130.7(3) yes
Cu2c O2a O3c 1_656 . 1_656 34.25(11) yes
Cu2c O2a O3c 1_656 . 2_666 46.39(15) yes
Cu2c O2a H2b 1_656 . 1_645 114.9(11) yes
Cu2c O2a H2b 1_656 . 2_667 149.6(14) yes
Cu2c O2a H2a 1_656 . . 104(5) yes
Cu2c O2a H3c 1_656 . 1_656 44.2(12) yes
Cu2c O2a H3c 1_656 . 2_666 37.3(10) yes
Cu2c O2a H1c 1_656 . 1_656 50.6(13) yes
Cu2c O2a H2c 1_656 . 2_766 143.9(12) yes
Cu3a O2a Cu3c . . 2_766 122.7(3) yes
Cu3a O2a Cl1a . . 1_656 117.7(2) yes
Cu3a O2a Cl2c . . 2_666 62.67(15) yes
Cu3a O2a O1c . . 1_656 125.9(3) yes
Cu3a O2a O1c . . 2_666 48.97(18) yes
Cu3a O2a O2b . . 2_667 42.22(16) yes
Cu3a O2a O2c . . 2_766 123.2(3) yes
Cu3a O2a O3c . . 1_656 86.7(2) yes
Cu3a O2a O3c . . 2_666 100.9(3) yes
Cu3a O2a H2b . . 1_645 141.3(12) yes
Cu3a O2a H2b . . 2_667 58.5(16) yes
Cu3a O2a H2a . . . 132(4) yes
Cu3a O2a H3c . . 1_656 74.0(11) yes
Cu3a O2a H3c . . 2_666 109.3(11) yes
Cu3a O2a H1c . . 1_656 141.0(13) yes
Cu3a O2a H2c . . 2_766 104.5(9) yes
Cu3c O2a Cl1a 2_766 . 1_656 118.7(3) yes
Cu3c O2a Cl2c 2_766 . 2_666 60.64(14) yes
Cu3c O2a O1c 2_766 . 1_656 84.1(2) yes
Cu3c O2a O1c 2_766 . 2_666 100.4(3) yes
Cu3c O2a O2b 2_766 . 2_667 125.2(3) yes
Cu3c O2a O2c 2_766 . 2_766 42.55(17) yes
Cu3c O2a O3c 2_766 . 1_656 123.1(3) yes
Cu3c O2a O3c 2_766 . 2_666 49.01(18) yes
Cu3c O2a H2b 2_766 . 1_645 83.8(11) yes
Cu3c O2a H2b 2_766 . 2_667 113.1(11) yes
Cu3c O2a H2a 2_766 . . 101(4) yes
Cu3c O2a H3c 2_766 . 1_656 135.5(12) yes
Cu3c O2a H3c 2_766 . 2_666 54.4(10) yes
Cu3c O2a H1c 2_766 . 1_656 79.1(12) yes
Cu3c O2a H2c 2_766 . 2_766 52.4(12) yes
Cl1a O2a Cl2c 1_656 . 2_666 162.8(2) yes
Cl1a O2a O1c 1_656 . 1_656 68.26(14) yes
Cl1a O2a O1c 1_656 . 2_666 127.0(2) yes
Cl1a O2a O2b 1_656 . 2_667 93.38(19) yes
Cl1a O2a O2c 1_656 . 2_766 95.5(2) yes
Cl1a O2a O3c 1_656 . 1_656 67.83(13) yes
Cl1a O2a O3c 1_656 . 2_666 127.0(2) yes
Cl1a O2a H2b 1_656 . 1_645 39.8(10) yes
Cl1a O2a H2b 1_656 . 2_667 89.7(13) yes
Cl1a O2a H2a 1_656 . . 20(4) yes
Cl1a O2a H3c 1_656 . 1_656 69.8(12) yes
Cl1a O2a H3c 1_656 . 2_666 113.2(10) yes
Cl1a O2a H1c 1_656 . 1_656 59.4(11) yes
Cl1a O2a H2c 1_656 . 2_766 104.3(10) yes
Cl2c O2a O1c 2_666 . 1_656 126.7(2) yes
Cl2c O2a O1c 2_666 . 2_666 67.44(17) yes
Cl2c O2a O2b 2_666 . 2_667 75.92(15) yes
Cl2c O2a O2c 2_666 . 2_766 72.69(15) yes
Cl2c O2a O3c 2_666 . 1_656 128.1(2) yes
Cl2c O2a O3c 2_666 . 2_666 67.01(16) yes
Cl2c O2a H2b 2_666 . 1_645 128.1(10) yes
Cl2c O2a H2b 2_666 . 2_667 76.1(12) yes
Cl2c O2a H2a 2_666 . . 147(4) yes
Cl2c O2a H3c 2_666 . 1_656 123.9(12) yes
Cl2c O2a H3c 2_666 . 2_666 81.0(9) yes
Cl2c O2a H1c 2_666 . 1_656 132.5(11) yes
Cl2c O2a H2c 2_666 . 2_766 60.8(10) yes
O1c O2a O1c 1_656 . 2_666 83.1(2) yes
O1c O2a O2b 1_656 . 2_667 150.7(2) yes
O1c O2a O2c 1_656 . 2_766 108.3(2) yes
O1c O2a O3c 1_656 . 1_656 43.24(13) yes
O1c O2a O3c 1_656 . 2_666 59.72(17) yes
O1c O2a H2b 1_656 . 1_645 80.4(11) yes
O1c O2a H2b 1_656 . 2_667 157.1(12) yes
O1c O2a H2a 1_656 . . 72(5) yes
O1c O2a H3c 1_656 . 1_656 57.4(11) yes
O1c O2a H3c 1_656 . 2_666 45.8(9) yes
O1c O2a H1c 1_656 . 1_656 16.1(13) yes
O1c O2a H2c 1_656 . 2_766 127.0(10) yes
O1c O2a O1c 2_666 . 1_656 83.1(2) yes
O1c O2a O2b 2_666 . 2_667 91.2(2) yes
O1c O2a O2c 2_666 . 2_766 136.4(3) yes
O1c O2a O3c 2_666 . 1_656 61.01(17) yes
O1c O2a O3c 2_666 . 2_666 57.3(2) yes
O1c O2a H2b 2_666 . 1_645 162.4(10) yes
O1c O2a H2b 2_666 . 2_667 107.1(16) yes
O1c O2a H2a 2_666 . . 145(4) yes
O1c O2a H3c 2_666 . 1_656 57.2(12) yes
O1c O2a H3c 2_666 . 2_666 61.9(11) yes
O1c O2a H1c 2_666 . 1_656 99.0(13) yes
O1c O2a H2c 2_666 . 2_766 128.2(10) yes
O2b O2a O2c 2_667 . 2_766 95.7(2) yes
O2b O2a O3c 2_667 . 1_656 109.4(2) yes
O2b O2a O3c 2_667 . 2_666 138.0(3) yes
O2b O2a H2b 2_667 . 1_645 100.4(12) yes
O2b O2a H2b 2_667 . 2_667 17.7(14) yes
O2b O2a H2a 2_667 . . 99(5) yes
O2b O2a H3c 2_667 . 1_656 95.5(12) yes
O2b O2a H3c 2_667 . 2_666 149.9(10) yes
O2b O2a H1c 2_667 . 1_656 151.6(11) yes
O2b O2a H2c 2_667 . 2_766 78.5(11) yes
O2c O2a O3c 2_766 . 1_656 150.1(2) yes
O2c O2a O3c 2_766 . 2_666 91.6(2) yes
O2c O2a H2b 2_766 . 1_645 56.0(10) yes
O2c O2a H2b 2_766 . 2_667 78.8(13) yes
O2c O2a H2a 2_766 . . 76(4) yes
O2c O2a H3c 2_766 . 1_656 162.0(12) yes
O2c O2a H3c 2_766 . 2_666 95.6(10) yes
O2c O2a H1c 2_766 . 1_656 95.0(13) yes
O2c O2a H2c 2_766 . 2_766 19.0(9) yes
O3c O2a O3c 1_656 . 2_666 80.6(2) yes
O3c O2a H2b 1_656 . 1_645 102.3(10) yes
O3c O2a H2b 1_656 . 2_667 123.7(11) yes
O3c O2a H2a 1_656 . . 84(4) yes
O3c O2a H3c 1_656 . 1_656 14.2(11) yes
O3c O2a H3c 1_656 . 2_666 70.7(10) yes
O3c O2a H1c 1_656 . 1_656 55.3(13) yes
O3c O2a H2c 1_656 . 2_766 168.7(8) yes
O3c O2a O3c 2_666 . 1_656 80.6(2) yes
O3c O2a H2b 2_666 . 1_645 117.6(12) yes
O3c O2a H2b 2_666 . 2_667 143.0(13) yes
O3c O2a H2a 2_666 . . 123(4) yes
O3c O2a H3c 2_666 . 1_656 89.5(12) yes
O3c O2a H3c 2_666 . 2_666 14.0(9) yes
O3c O2a H1c 2_666 . 1_656 67.7(11) yes
O3c O2a H2c 2_666 . 2_766 98.9(12) yes
H2b O2a H2b 1_645 . 2_667 86(2) yes
H2b O2a H2a 1_645 . . 20(4) yes
H2b O2a H3c 1_645 . 1_656 108.0(15) yes
H2b O2a H3c 1_645 . 2_666 109.1(16) yes
H2b O2a H1c 1_645 . 1_656 64.8(16) yes
H2b O2a H2c 1_645 . 2_766 67.7(13) yes
H2b O2a H2b 2_667 . 1_645 86(2) yes
H2b O2a H2a 2_667 . . 89(5) yes
H2b O2a H3c 2_667 . 1_656 110.4(16) yes
H2b O2a H3c 2_667 . 2_666 157.0(16) yes
H2b O2a H1c 2_667 . 1_656 147.9(19) yes
H2b O2a H2c 2_667 . 2_766 62.7(16) yes
H2a O2a H3c . . 1_656 88(4) yes
H2a O2a H3c . . 2_666 111(5) yes
H2a O2a H1c . . 1_656 59(5) yes
H2a O2a H2c . . 2_766 87(4) yes
H3c O2a H3c 1_656 . 2_666 81.5(15) yes
H3c O2a H1c 1_656 . 1_656 68.9(17) yes
H3c O2a H2c 1_656 . 2_766 171.5(17) yes
H3c O2a H3c 2_666 . 1_656 81.5(15) yes
H3c O2a H1c 2_666 . 1_656 54.1(15) yes
H3c O2a H2c 2_666 . 2_766 106.7(16) yes
H1c O2a H2c 1_656 . 2_766 114.0(15) yes
Cu2a O2b Cu3a 1_566 . 2_667 95.1(2) yes
Cu2a O2b Cu3b 1_566 . 1_565 102.7(2) yes
Cu2a O2b Cl1a 1_566 . 1_566 99.91(15) yes
Cu2a O2b Cl2a 1_566 . 2_666 107.40(18) yes
Cu2a O2b Cl2b 1_566 . 1_565 88.30(15) yes
Cu2a O2b O1a 1_566 . 2_666 59.80(16) yes
Cu2a O2b O2a 1_566 . 2_667 130.0(2) yes
Cu2a O2b O2c 1_566 . 2_676 140.6(2) yes
Cu2a O2b O3a 1_566 . 1_566 39.57(13) yes
Cu2a O2b O3a 1_566 . 2_666 50.00(15) yes
Cu2a O2b H3a 1_566 . 1_566 56.7(15) yes
Cu2a O2b H3a 1_566 . 2_666 46.3(12) yes
Cu2a O2b H1a 1_566 . 2_666 59.5(9) yes
Cu2a O2b H2b 1_566 . . 104(5) yes
Cu2a O2b H2a 1_566 . 1_465 129.0(12) yes
Cu2a O2b H2a 1_566 . 2_667 147.2(14) yes
Cu3a O2b Cu3b 2_667 . 1_565 116.6(2) yes
Cu3a O2b Cl1a 2_667 . 1_566 113.06(19) yes
Cu3a O2b Cl2a 2_667 . 2_666 57.36(11) yes
Cu3a O2b Cl2b 2_667 . 1_565 169.94(19) yes
Cu3a O2b O1a 2_667 . 2_666 100.8(2) yes
Cu3a O2b O2a 2_667 . 2_667 40.07(15) yes
Cu3a O2b O2c 2_667 . 2_676 113.38(19) yes
Cu3a O2b O3a 2_667 . 1_566 131.0(2) yes
Cu3a O2b O3a 2_667 . 2_666 49.51(16) yes
Cu3a O2b H3a 2_667 . 1_566 149.3(14) yes
Cu3a O2b H3a 2_667 . 2_666 50.2(12) yes
Cu3a O2b H1a 2_667 . 2_666 112.5(9) yes
Cu3a O2b H2b 2_667 . . 134(4) yes
Cu3a O2b H2a 2_667 . 1_465 125.1(13) yes
Cu3a O2b H2a 2_667 . 2_667 55.3(15) yes
Cu3b O2b Cl1a 1_565 . 1_566 122.5(2) yes
Cu3b O2b Cl2a 1_565 . 2_666 59.24(11) yes
Cu3b O2b Cl2b 1_565 . 1_565 53.36(12) yes
Cu3b O2b O1a 1_565 . 2_666 46.73(15) yes
Cu3b O2b O2a 1_565 . 2_667 115.9(2) yes
Cu3b O2b O2c 1_565 . 2_676 40.88(14) yes
Cu3b O2b O3a 1_565 . 1_566 95.6(2) yes
Cu3b O2b O3a 1_565 . 2_666 103.2(2) yes
Cu3b O2b H3a 1_565 . 1_566 84.2(13) yes
Cu3b O2b H3a 1_565 . 2_666 110.2(11) yes
Cu3b O2b H1a 1_565 . 2_666 43.6(9) yes
Cu3b O2b H2b 1_565 . . 100(3) yes
Cu3b O2b H2a 1_565 . 1_465 87.0(11) yes
Cu3b O2b H2a 1_565 . 2_667 103.6(11) yes
Cl1a O2b Cl2a 1_566 . 2_666 151.54(16) yes
Cl1a O2b Cl2b 1_566 . 1_565 75.50(11) yes
Cl1a O2b O1a 1_566 . 2_666 142.3(2) yes
Cl1a O2b O2a 1_566 . 2_667 85.61(17) yes
Cl1a O2b O2c 1_566 . 2_676 93.43(17) yes
Cl1a O2b O3a 1_566 . 1_566 71.12(14) yes
Cl1a O2b O3a 1_566 . 2_666 131.2(2) yes
Cl1a O2b H3a 1_566 . 1_566 66.1(14) yes
Cl1a O2b H3a 1_566 . 2_666 123.4(11) yes
Cl1a O2b H1a 1_566 . 2_666 131.2(8) yes
Cl1a O2b H2b 1_566 . . 23(3) yes
Cl1a O2b H2a 1_566 . 1_465 39.7(10) yes
Cl1a O2b H2a 1_566 . 2_667 82.1(13) yes
Cl2a O2b Cl2b 2_666 . 1_565 112.59(14) yes
Cl2a O2b O1a 2_666 . 2_666 62.58(14) yes
Cl2a O2b O2a 2_666 . 2_667 70.85(14) yes
Cl2a O2b O2c 2_666 . 2_676 70.45(14) yes
Cl2a O2b O3a 2_666 . 1_566 136.64(19) yes
Cl2a O2b O3a 2_666 . 2_666 66.11(15) yes
Cl2a O2b H3a 2_666 . 1_566 137.1(13) yes
Cl2a O2b H3a 2_666 . 2_666 73.4(11) yes
Cl2a O2b H1a 2_666 . 2_666 72.0(8) yes
Cl2a O2b H2b 2_666 . . 145(4) yes
Cl2a O2b H2a 2_666 . 1_465 119.9(11) yes
Cl2a O2b H2a 2_666 . 2_667 70.7(12) yes
Cl2b O2b O1a 1_565 . 2_666 72.73(16) yes
Cl2b O2b O2a 1_565 . 2_667 140.1(2) yes
Cl2b O2b O2c 1_565 . 2_676 59.42(13) yes
Cl2b O2b O3a 1_565 . 1_566 55.60(13) yes
Cl2b O2b O3a 1_565 . 2_666 129.3(2) yes
Cl2b O2b H3a 1_565 . 1_566 37.9(14) yes
Cl2b O2b H3a 1_565 . 2_666 130.4(12) yes
Cl2b O2b H1a 1_565 . 2_666 61.3(9) yes
Cl2b O2b H2b 1_565 . . 53(4) yes
Cl2b O2b H2a 1_565 . 1_465 57.8(13) yes
Cl2b O2b H2a 1_565 . 2_667 123.3(15) yes
O1a O2b O2a 2_666 . 2_667 132.0(2) yes
O1a O2b O2c 2_666 . 2_676 87.52(19) yes
O1a O2b O3a 2_666 . 1_566 74.46(18) yes
O1a O2b O3a 2_666 . 2_666 62.1(2) yes
O1a O2b H3a 2_666 . 1_566 76.4(14) yes
O1a O2b H3a 2_666 . 2_666 67.4(12) yes
O1a O2b H1a 2_666 . 2_666 11.8(9) yes
O1a O2b H2b 2_666 . . 125(4) yes
O1a O2b H2a 2_666 . 1_465 127.5(13) yes
O1a O2b H2a 2_666 . 2_667 132.9(12) yes
O2a O2b O2c 2_667 . 2_676 87.60(19) yes
O2a O2b O3a 2_667 . 1_566 147.8(2) yes
O2a O2b O3a 2_667 . 2_666 89.5(2) yes
O2a O2b H3a 2_667 . 1_566 151.5(14) yes
O2a O2b H3a 2_667 . 2_666 89.4(13) yes
O2a O2b H1a 2_667 . 2_666 142.6(8) yes
O2a O2b H2b 2_667 . . 100(5) yes
O2a O2b H2a 2_667 . 1_465 85.3(13) yes
O2a O2b H2a 2_667 . 2_667 17.2(14) yes
O2c O2b O3a 2_676 . 1_566 115.0(2) yes
O2c O2b O3a 2_676 . 2_666 134.8(2) yes
O2c O2b H3a 2_676 . 1_566 97.1(14) yes
O2c O2b H3a 2_676 . 2_666 142.6(11) yes
O2c O2b H1a 2_676 . 2_666 84.0(9) yes
O2c O2b H2b 2_676 . . 76(4) yes
O2c O2b H2a 2_676 . 1_465 53.8(10) yes
O2c O2b H2a 2_676 . 2_667 71.1(13) yes
O3a O2b O3a 1_566 . 2_666 89.6(2) yes
O3a O2b H3a 1_566 . 1_566 18.4(14) yes
O3a O2b H3a 1_566 . 2_666 85.5(12) yes
O3a O2b H1a 1_566 . 2_666 66.3(8) yes
O3a O2b H2b 1_566 . . 67(5) yes
O3a O2b H2a 1_566 . 1_465 90.2(12) yes
O3a O2b H2a 1_566 . 2_667 152.6(12) yes
O3a O2b O3a 2_666 . 1_566 89.6(2) yes
O3a O2b H3a 2_666 . 1_566 106.2(15) yes
O3a O2b H3a 2_666 . 2_666 7.8(11) yes
O3a O2b H1a 2_666 . 2_666 71.7(9) yes
O3a O2b H2b 2_666 . . 148(4) yes
O3a O2b H2a 2_666 . 1_465 169.8(12) yes
O3a O2b H2a 2_666 . 2_667 104.6(15) yes
H3a O2b H3a 1_566 . 2_666 102.9(19) yes
H3a O2b H1a 1_566 . 2_666 65.9(16) yes
H3a O2b H2b 1_566 . . 55(5) yes
H3a O2b H2a 1_566 . 1_465 75(2) yes
H3a O2b H2a 1_566 . 2_667 146(2) yes
H3a O2b H3a 2_666 . 1_566 102.9(19) yes
H3a O2b H1a 2_666 . 2_666 76.1(15) yes
H3a O2b H2b 2_666 . . 141(4) yes
H3a O2b H2a 2_666 . 1_465 162.6(15) yes
H3a O2b H2a 2_666 . 2_667 105(2) yes
H1a O2b H2b 2_666 . . 113(4) yes
H1a O2b H2a 2_666 . 1_465 117.4(16) yes
H1a O2b H2a 2_666 . 2_667 140.2(14) yes
H2b O2b H2a . . 1_465 26(5) yes
H2b O2b H2a . . 2_667 91(5) yes
H2a O2b H2a 1_465 . 2_667 72(2) yes
H2a O2b H2a 2_667 . 1_465 72(2) yes
Cu2b O2c Cu3b 1_665 . 2_666 96.4(2) yes
Cu2b O2c Cu3c 1_665 . . 100.5(2) yes
Cu2b O2c Cl1a 1_665 . 1_665 100.05(17) yes
Cu2b O2c Cl2b 1_665 . 2_666 108.4(2) yes
Cu2b O2c O1b 1_665 . 1_665 40.28(14) yes
Cu2b O2c O1b 1_665 . 2_666 57.53(18) yes
Cu2b O2c O2a 1_665 . 2_766 136.7(3) yes
Cu2b O2c O2b 1_665 . 2_676 134.1(2) yes
Cu2b O2c O3b 1_665 . 1_665 39.22(12) yes
Cu2b O2c O3b 1_665 . 2_666 50.51(15) yes
Cu2b O2c H2b 1_665 . 2_676 149.6(18) yes
Cu2b O2c H2a 1_665 . 2_766 154.4(17) yes
Cu2b O2c H3b 1_665 . 1_665 54.9(12) yes
Cu2b O2c H3b 1_665 . 2_666 50.8(10) yes
Cu2b O2c H2c 1_665 . . 82(4) yes
Cu2b O2c H1b 1_665 . 2_666 56.7(10) yes
Cu3b O2c Cu3c 2_666 . . 117.2(2) yes
Cu3b O2c Cl1a 2_666 . 1_665 118.8(2) yes
Cu3b O2c Cl2b 2_666 . 2_666 58.21(12) yes
Cu3b O2c O1b 2_666 . 1_665 89.2(2) yes
Cu3b O2c O1b 2_666 . 2_666 100.9(2) yes
Cu3b O2c O2a 2_666 . 2_766 117.3(2) yes
Cu3b O2c O2b 2_666 . 2_676 40.32(13) yes
Cu3b O2c O3b 2_666 . 1_665 132.2(2) yes
Cu3b O2c O3b 2_666 . 2_666 49.81(16) yes
Cu3b O2c H2b 2_666 . 2_676 53.4(17) yes
Cu3b O2c H2a 2_666 . 2_766 99.3(13) yes
Cu3b O2c H3b 2_666 . 1_665 149.9(12) yes
Cu3b O2c H3b 2_666 . 2_666 46.4(10) yes
Cu3b O2c H2c 2_666 . . 138(3) yes
Cu3b O2c H1b 2_666 . 2_666 109.7(12) yes
Cu3c O2c Cl1a . . 1_665 116.9(2) yes
Cu3c O2c Cl2b . . 2_666 59.00(12) yes
Cu3c O2c O1b . . 1_665 137.3(2) yes
Cu3c O2c O1b . . 2_666 47.13(17) yes
Cu3c O2c O2a . . 2_766 41.26(16) yes
Cu3c O2c O2b . . 2_676 112.2(2) yes
Cu3c O2c O3b . . 1_665 93.0(2) yes
Cu3c O2c O3b . . 2_666 102.9(2) yes
Cu3c O2c H2b . . 2_676 93.2(11) yes
Cu3c O2c H2a . . 2_766 54.2(17) yes
Cu3c O2c H3b . . 1_665 80.4(10) yes
Cu3c O2c H3b . . 2_666 111.9(10) yes
Cu3c O2c H2c . . . 105(3) yes
Cu3c O2c H1b . . 2_666 44.7(10) yes
Cl1a O2c Cl2b 1_665 . 2_666 151.54(19) yes
Cl1a O2c O1b 1_665 . 1_665 69.10(14) yes
Cl1a O2c O1b 1_665 . 2_666 137.1(2) yes
Cl1a O2c O2a 1_665 . 2_766 87.26(18) yes
Cl1a O2c O2b 1_665 . 2_676 93.20(18) yes
Cl1a O2c O3b 1_665 . 1_665 69.24(14) yes
Cl1a O2c O3b 1_665 . 2_666 135.1(2) yes
Cl1a O2c H2b 1_665 . 2_676 97.6(14) yes
Cl1a O2c H2a 1_665 . 2_766 90.1(15) yes
Cl1a O2c H3b 1_665 . 1_665 65.2(11) yes
Cl1a O2c H3b 1_665 . 2_666 127.1(9) yes
Cl1a O2c H2c 1_665 . . 25(4) yes
Cl1a O2c H1b 1_665 . 2_666 128.5(11) yes
Cl2b O2c O1b 2_666 . 1_665 135.12(19) yes
Cl2b O2c O1b 2_666 . 2_666 63.84(16) yes
Cl2b O2c O2a 2_666 . 2_766 72.59(16) yes
Cl2b O2c O2b 2_666 . 2_676 66.57(13) yes
Cl2b O2c O3b 2_666 . 1_665 136.1(2) yes
Cl2b O2c O3b 2_666 . 2_666 67.66(15) yes
Cl2b O2c H2b 2_666 . 2_676 56.6(12) yes
Cl2b O2c H2a 2_666 . 2_766 64.3(14) yes
Cl2b O2c H3b 2_666 . 1_665 133.6(11) yes
Cl2b O2c H3b 2_666 . 2_666 73.7(9) yes
Cl2b O2c H2c 2_666 . . 161(3) yes
Cl2b O2c H1b 2_666 . 2_666 70.9(10) yes
O1b O2c O1b 1_665 . 2_666 97.8(2) yes
O1b O2c O2a 1_665 . 2_766 151.2(2) yes
O1b O2c O2b 1_665 . 2_676 109.5(2) yes
O1b O2c O3b 1_665 . 1_665 47.38(15) yes
O1b O2c O3b 1_665 . 2_666 67.67(18) yes
O1b O2c H2b 1_665 . 2_676 129.0(12) yes
O1b O2c H2a 1_665 . 2_766 159.0(16) yes
O1b O2c H3b 1_665 . 1_665 63.6(11) yes
O1b O2c H3b 1_665 . 2_666 61.5(9) yes
O1b O2c H2c 1_665 . . 62(3) yes
O1b O2c H1b 1_665 . 2_666 96.5(9) yes
O1b O2c O1b 2_666 . 1_665 97.8(2) yes
O1b O2c O2a 2_666 . 2_766 88.4(2) yes
O1b O2c O2b 2_666 . 2_676 129.1(2) yes
O1b O2c O3b 2_666 . 1_665 72.33(19) yes
O1b O2c O3b 2_666 . 2_666 61.4(2) yes
O1b O2c H2b 2_666 . 2_676 120.0(11) yes
O1b O2c H2a 2_666 . 2_766 99.4(18) yes
O1b O2c H3b 2_666 . 1_665 72.4(11) yes
O1b O2c H3b 2_666 . 2_666 69.8(11) yes
O1b O2c H2c 2_666 . . 113(4) yes
O1b O2c H1b 2_666 . 2_666 8.9(12) yes
O2a O2c O2b 2_766 . 2_676 87.27(19) yes
O2a O2c O3b 2_766 . 1_665 109.8(2) yes
O2a O2c O3b 2_766 . 2_666 137.6(3) yes
O2a O2c H2b 2_766 . 2_676 68.4(15) yes
O2a O2c H2a 2_766 . 2_766 19.5(14) yes
O2a O2c H3b 2_766 . 1_665 92.1(11) yes
O2a O2c H3b 2_766 . 2_666 145.4(9) yes
O2a O2c H2c 2_766 . . 89(3) yes
O2a O2c H1b 2_766 . 2_666 85.3(11) yes
O2b O2c O3b 2_676 . 1_665 154.2(2) yes
O2b O2c O3b 2_676 . 2_666 90.1(2) yes
O2b O2c H2b 2_676 . 2_676 19.8(13) yes
O2b O2c H2a 2_676 . 2_766 67.9(15) yes
O2b O2c H3b 2_676 . 1_665 158.4(11) yes
O2b O2c H3b 2_676 . 2_666 86.5(10) yes
O2b O2c H2c 2_676 . . 118(4) yes
O2b O2c H1b 2_676 . 2_666 137.1(10) yes
O3b O2c O3b 1_665 . 2_666 89.7(2) yes
O3b O2c H2b 1_665 . 2_676 166.9(14) yes
O3b O2c H2a 1_665 . 2_766 128.4(13) yes
O3b O2c H3b 1_665 . 1_665 17.8(11) yes
O3b O2c H3b 1_665 . 2_666 89.4(10) yes
O3b O2c H2c 1_665 . . 46(4) yes
O3b O2c H1b 1_665 . 2_666 65.8(10) yes
O3b O2c O3b 2_666 . 1_665 89.7(2) yes
O3b O2c H2b 2_666 . 2_676 100.1(18) yes
O3b O2c H2a 2_666 . 2_766 131.8(14) yes
O3b O2c H3b 2_666 . 1_665 104.6(12) yes
O3b O2c H3b 2_666 . 2_666 9.0(10) yes
O3b O2c H2c 2_666 . . 128(4) yes
O3b O2c H1b 2_666 . 2_666 68.5(12) yes
H2b O2c H2a 2_676 . 2_766 49(2) yes
H2b O2c H3b 2_676 . 1_665 155(2) yes
H2b O2c H3b 2_676 . 2_666 99(2) yes
H2b O2c H2c 2_676 . . 121(4) yes
H2b O2c H1b 2_676 . 2_666 125.9(14) yes
H2a O2c H3b 2_766 . 1_665 110.7(17) yes
H2a O2c H3b 2_766 . 2_666 136.6(16) yes
H2a O2c H2c 2_766 . . 100(4) yes
H2a O2c H1b 2_766 . 2_666 99(2) yes
H3b O2c H3b 1_665 . 2_666 105.6(15) yes
H3b O2c H2c 1_665 . . 41(4) yes
H3b O2c H1b 1_665 . 2_666 64.3(15) yes
H3b O2c H3b 2_666 . 1_665 105.6(15) yes
H3b O2c H2c 2_666 . . 124(4) yes
H3b O2c H1b 2_666 . 2_666 76.4(16) yes
H2c O2c H1b . . 2_666 104(4) yes
Cu2a O3a Cu3a . . 1_554 97.0(2) yes
Cu2a O3a Cu4a . . . 100.6(2) yes
Cu2a O3a Cl2a . . . 108.7(2) yes
Cu2a O3a Cl2b . . 1_554 99.87(18) yes
Cu2a O3a O1a . . . 59.08(17) yes
Cu2a O3a O1a . . 2_655 41.49(13) yes
Cu2a O3a O1c . . 2_665 134.7(3) yes
Cu2a O3a O2b . . 1_544 39.92(13) yes
Cu2a O3a O2b . . 2_666 50.51(16) yes
Cu2a O3a O4a . . . 137.0(3) yes
Cu2a O3a H4a . . . 147.6(10) yes
Cu2a O3a H3a . . . 111(4) yes
Cu2a O3a H2b . . 1_544 58.4(13) yes
Cu2a O3a H2b . . 2_666 43.9(13) yes
Cu3a O3a Cu4a 1_554 . . 116.9(2) yes
Cu3a O3a Cl2a 1_554 . . 58.08(13) yes
Cu3a O3a Cl2b 1_554 . 1_554 118.4(2) yes
Cu3a O3a O1a 1_554 . . 100.7(2) yes
Cu3a O3a O1a 1_554 . 2_655 89.81(19) yes
Cu3a O3a O1c 1_554 . 2_665 40.95(14) yes
Cu3a O3a O2b 1_554 . 1_544 132.9(2) yes
Cu3a O3a O2b 1_554 . 2_666 51.04(17) yes
Cu3a O3a O4a 1_554 . . 116.5(2) yes
Cu3a O3a H4a 1_554 . . 101.0(10) yes
Cu3a O3a H3a 1_554 . . 124(4) yes
Cu3a O3a H2b 1_554 . 1_544 151.9(14) yes
Cu3a O3a H2b 1_554 . 2_666 54.7(13) yes
Cu4a O3a Cl2a . . . 58.87(13) yes
Cu4a O3a Cl2b . . 1_554 117.2(2) yes
Cu4a O3a O1a . . . 46.07(16) yes
Cu4a O3a O1a . . 2_655 138.3(2) yes
Cu4a O3a O1c . . 2_665 112.8(2) yes
Cu4a O3a O2b . . 1_544 94.0(2) yes
Cu4a O3a O2b . . 2_666 101.6(2) yes
Cu4a O3a O4a . . . 41.38(16) yes
Cu4a O3a H4a . . . 47.1(10) yes
Cu4a O3a H3a . . . 104(4) yes
Cu4a O3a H2b . . 1_544 83.5(13) yes
Cu4a O3a H2b . . 2_666 107.6(10) yes
Cl2a O3a Cl2b . . 1_554 151.38(19) yes
Cl2a O3a O1a . . . 62.61(14) yes
Cl2a O3a O1a . . 2_655 136.3(2) yes
Cl2a O3a O1c . . 2_665 67.90(14) yes
Cl2a O3a O2b . . 1_544 137.6(2) yes
Cl2a O3a O2b . . 2_666 67.18(15) yes
Cl2a O3a O4a . . . 72.14(14) yes
Cl2a O3a H4a . . . 60.9(10) yes
Cl2a O3a H3a . . . 139(4) yes
Cl2a O3a H2b . . 1_544 138.5(12) yes
Cl2a O3a H2b . . 2_666 76.1(11) yes
Cl2b O3a O1a 1_554 . . 138.3(2) yes
Cl2b O3a O1a 1_554 . 2_655 67.68(13) yes
Cl2b O3a O1c 1_554 . 2_665 91.50(18) yes
Cl2b O3a O2b 1_554 . 1_544 67.94(14) yes
Cl2b O3a O2b 1_554 . 2_666 135.9(2) yes
Cl2b O3a O4a 1_554 . . 87.62(18) yes
Cl2b O3a H4a 1_554 . . 95.0(10) yes
Cl2b O3a H3a 1_554 . . 15(4) yes
Cl2b O3a H2b 1_554 . 1_544 59.6(12) yes
Cl2b O3a H2b 1_554 . 2_666 127.5(10) yes
O1a O3a O1a . . 2_655 100.6(2) yes
O1a O3a O1c . . 2_665 129.5(2) yes
O1a O3a O2b . . 1_544 75.13(18) yes
O1a O3a O2b . . 2_666 60.53(19) yes
O1a O3a O4a . . . 87.4(2) yes
O1a O3a H4a . . . 91.0(10) yes
O1a O3a H3a . . . 135(4) yes
O1a O3a H2b . . 1_544 79.1(12) yes
O1a O3a H2b . . 2_666 64.2(11) yes
O1a O3a O1a 2_655 . . 100.6(2) yes
O1a O3a O1c 2_655 . 2_665 108.3(2) yes
O1a O3a O2b 2_655 . 1_544 47.11(14) yes
O1a O3a O2b 2_655 . 2_666 69.59(17) yes
O1a O3a O4a 2_655 . . 150.8(2) yes
O1a O3a H4a 2_655 . . 162.5(10) yes
O1a O3a H3a 2_655 . . 83(4) yes
O1a O3a H2b 2_655 . 1_544 62.9(13) yes
O1a O3a H2b 2_655 . 2_666 60.7(11) yes
O1c O3a O2b 2_665 . 1_544 151.9(2) yes
O1c O3a O2b 2_665 . 2_666 92.0(2) yes
O1c O3a O4a 2_665 . . 86.73(19) yes
O1c O3a H4a 2_665 . . 73.0(10) yes
O1c O3a H3a 2_665 . . 90(4) yes
O1c O3a H2b 2_665 . 1_544 151.1(13) yes
O1c O3a H2b 2_665 . 2_666 95.3(13) yes
O2b O3a O2b 1_544 . 2_666 90.4(2) yes
O2b O3a O4a 1_544 . . 110.2(2) yes
O2b O3a H4a 1_544 . . 125.7(10) yes
O2b O3a H3a 1_544 . . 75(4) yes
O2b O3a H2b 1_544 . 1_544 19.4(14) yes
O2b O3a H2b 1_544 . 2_666 83.6(13) yes
O2b O3a O2b 2_666 . 1_544 90.4(2) yes
O2b O3a O4a 2_666 . . 136.4(2) yes
O2b O3a H4a 2_666 . . 127.9(10) yes
O2b O3a H3a 2_666 . . 151(4) yes
O2b O3a H2b 2_666 . 1_544 108.5(14) yes
O2b O3a H2b 2_666 . 2_666 8.9(11) yes
O4a O3a H4a . . . 15.5(10) yes
O4a O3a H3a . . . 72(4) yes
O4a O3a H2b . . 1_544 91.7(13) yes
O4a O3a H2b . . 2_666 144.7(10) yes
H4a O3a H3a . . . 80(4) yes
H4a O3a H2b . . 1_544 107.1(17) yes
H4a O3a H2b . . 2_666 136.7(14) yes
H3a O3a H2b . . 1_544 62(5) yes
H3a O3a H2b . . 2_666 143(4) yes
H2b O3a H2b 1_544 . 2_666 102.3(19) yes
H2b O3a H2b 2_666 . 1_544 102.3(19) yes
Cu2b O3b Cu3b . . . 97.4(2) yes
Cu2b O3b Cu4b . . . 100.2(2) yes
Cu2b O3b Cl2b . . . 107.21(19) yes
Cu2b O3b Cl2c . . 1_545 100.38(16) yes
Cu2b O3b O1a . . 2_656 132.9(2) yes
Cu2b O3b O1b . . . 57.31(17) yes
Cu2b O3b O1b . . 2_556 40.75(14) yes
Cu2b O3b O2c . . 1_445 39.43(13) yes
Cu2b O3b O2c . . 2_666 50.84(15) yes
Cu2b O3b O4b . . . 137.5(2) yes
Cu2b O3b H4b . . . 156.7(13) yes
Cu2b O3b H1a . . . 134.0(9) yes
Cu2b O3b H1a . . 2_656 152.6(12) yes
Cu2b O3b H3b . . . 121(3) yes
Cu2b O3b H2c . . 1_445 54.4(12) yes
Cu2b O3b H2c . . 2_666 38.9(10) yes
Cu2b O3b H1b . . . 56.8(10) yes
Cu3b O3b Cu4b . . . 116.4(2) yes
Cu3b O3b Cl2b . . . 57.33(12) yes
Cu3b O3b Cl2c . . 1_545 114.1(2) yes
Cu3b O3b O1a . . 2_656 41.12(14) yes
Cu3b O3b O1b . . . 101.0(2) yes
Cu3b O3b O1b . . 2_556 90.18(19) yes
Cu3b O3b O2c . . 1_445 133.3(2) yes
Cu3b O3b O2c . . 2_666 50.58(16) yes
Cu3b O3b O4b . . . 112.85(19) yes
Cu3b O3b H4b . . . 98.2(13) yes
Cu3b O3b H1a . . . 117.5(9) yes
Cu3b O3b H1a . . 2_656 57.3(12) yes
Cu3b O3b H3b . . . 111(4) yes
Cu3b O3b H2c . . 1_445 150.0(13) yes
Cu3b O3b H2c . . 2_666 59.3(10) yes
Cu3b O3b H1b . . . 110.4(11) yes
Cu4b O3b Cl2b . . . 59.06(12) yes
Cu4b O3b Cl2c . . 1_545 121.7(2) yes
Cu4b O3b O1a . . 2_656 116.65(19) yes
Cu4b O3b O1b . . . 47.08(17) yes
Cu4b O3b O1b . . 2_556 137.5(2) yes
Cu4b O3b O2c . . 1_445 93.3(2) yes
Cu4b O3b O2c . . 2_666 102.1(2) yes
Cu4b O3b O4b . . . 40.13(14) yes
Cu4b O3b H4b . . . 57.1(13) yes
Cu4b O3b H1a . . . 90.5(9) yes
Cu4b O3b H1a . . 2_656 100.9(10) yes
Cu4b O3b H3b . . . 111(4) yes
Cu4b O3b H2c . . 1_445 82.1(14) yes
Cu4b O3b H2c . . 2_666 108.9(11) yes
Cu4b O3b H1b . . . 44.3(11) yes
Cl2b O3b Cl2c . . 1_545 151.84(16) yes
Cl2b O3b O1a . . 2_656 72.32(14) yes
Cl2b O3b O1b . . . 63.07(15) yes
Cl2b O3b O1b . . 2_556 134.37(18) yes
Cl2b O3b O2c . . 1_445 135.65(19) yes
Cl2b O3b O2c . . 2_666 65.97(15) yes
Cl2b O3b O4b . . . 69.49(13) yes
Cl2b O3b H4b . . . 67.7(13) yes
Cl2b O3b H1a . . . 116.5(8) yes
Cl2b O3b H1a . . 2_656 69.8(11) yes
Cl2b O3b H3b . . . 132(3) yes
Cl2b O3b H2c . . 1_445 134.6(14) yes
Cl2b O3b H2c . . 2_666 79.7(10) yes
Cl2b O3b H1b . . . 70.4(9) yes
Cl2c O3b O1a 1_545 . 2_656 84.89(16) yes
Cl2c O3b O1b 1_545 . . 141.1(2) yes
Cl2c O3b O1b 1_545 . 2_556 66.92(13) yes
Cl2c O3b O2c 1_545 . 1_445 71.21(14) yes
Cl2c O3b O2c 1_545 . 2_666 132.6(2) yes
Cl2c O3b O4b 1_545 . . 93.87(17) yes
Cl2c O3b H4b 1_545 . . 89.0(13) yes
Cl2c O3b H1a 1_545 . . 39.6(8) yes
Cl2c O3b H1a 1_545 . 2_656 83.1(11) yes
Cl2c O3b H3b 1_545 . . 21(3) yes
Cl2c O3b H2c 1_545 . 1_445 67.6(13) yes
Cl2c O3b H2c 1_545 . 2_666 121.0(10) yes
Cl2c O3b H1b 1_545 . . 132.2(10) yes
O1a O3b O1b 2_656 . . 133.9(2) yes
O1a O3b O1b 2_656 . 2_556 105.2(2) yes
O1a O3b O2c 2_656 . 1_445 148.8(2) yes
O1a O3b O2c 2_656 . 2_666 91.6(2) yes
O1a O3b O4b 2_656 . . 87.82(18) yes
O1a O3b H4b 2_656 . . 68.8(13) yes
O1a O3b H1a 2_656 . . 76.5(9) yes
O1a O3b H1a 2_656 . 2_656 19.7(11) yes
O1a O3b H3b 2_656 . . 73(4) yes
O1a O3b H2c 2_656 . 1_445 152.4(14) yes
O1a O3b H2c 2_656 . 2_666 98.7(10) yes
O1a O3b H1b 2_656 . . 142.4(10) yes
O1b O3b O1b . . 2_556 98.1(2) yes
O1b O3b O2c . . 1_445 72.71(18) yes
O1b O3b O2c . . 2_666 60.8(2) yes
O1b O3b O4b . . . 87.1(2) yes
O1b O3b H4b . . . 102.5(13) yes
O1b O3b H1a . . . 133.5(9) yes
O1b O3b H1a . . 2_656 132.1(10) yes
O1b O3b H3b . . . 148(4) yes
O1b O3b H2c . . 1_445 73.6(13) yes
O1b O3b H2c . . 2_666 63.5(11) yes
O1b O3b H1b . . . 9.4(10) yes
O1b O3b O1b 2_556 . . 98.1(2) yes
O1b O3b O2c 2_556 . 1_445 47.30(15) yes
O1b O3b O2c 2_556 . 2_666 68.61(17) yes
O1b O3b O4b 2_556 . . 155.1(2) yes
O1b O3b H4b 2_556 . . 155.8(13) yes
O1b O3b H1a 2_556 . . 106.5(8) yes
O1b O3b H1a 2_556 . 2_656 121.6(11) yes
O1b O3b H3b 2_556 . . 87(3) yes
O1b O3b H2c 2_556 . 1_445 62.2(13) yes
O1b O3b H2c 2_556 . 2_666 55.2(10) yes
O1b O3b H1b 2_556 . . 97.0(10) yes
O2c O3b O2c 1_445 . 2_666 90.27(19) yes
O2c O3b O4b 1_445 . . 112.9(2) yes
O2c O3b H4b 1_445 . . 128.5(13) yes
O2c O3b H1a 1_445 . . 95.9(9) yes
O2c O3b H1a 1_445 . 2_656 154.3(11) yes
O2c O3b H3b 1_445 . . 89(3) yes
O2c O3b H2c 1_445 . 1_445 16.7(13) yes
O2c O3b H2c 1_445 . 2_666 78.0(10) yes
O2c O3b H1b 1_445 . . 66.0(9) yes
O2c O3b O2c 2_666 . 1_445 90.27(19) yes
O2c O3b O4b 2_666 . . 133.3(2) yes
O2c O3b H4b 2_666 . . 133.3(13) yes
O2c O3b H1a 2_666 . . 165.6(10) yes
O2c O3b H1a 2_666 . 2_656 107.3(12) yes
O2c O3b H3b 2_666 . . 147(4) yes
O2c O3b H2c 2_666 . 1_445 104.7(12) yes
O2c O3b H2c 2_666 . 2_666 13.9(10) yes
O2c O3b H1b 2_666 . . 68.6(11) yes
O4b O3b H4b . . . 19.3(13) yes
O4b O3b H1a . . . 55.3(8) yes
O4b O3b H1a . . 2_656 68.4(11) yes
O4b O3b H3b . . . 76(3) yes
O4b O3b H2c . . 1_445 96.5(13) yes
O4b O3b H2c . . 2_666 144.9(11) yes
O4b O3b H1b . . . 84.2(11) yes
H4b O3b H1a . . . 49.6(15) yes
H4b O3b H1a . . 2_656 49.2(17) yes
H4b O3b H3b . . . 69(3) yes
H4b O3b H2c . . 1_445 111.8(18) yes
H4b O3b H2c . . 2_666 147.2(16) yes
H4b O3b H1b . . . 101.2(17) yes
H1a O3b H1a . . 2_656 62.9(15) yes
H1a O3b H3b . . . 21(3) yes
H1a O3b H2c . . 1_445 83.7(15) yes
H1a O3b H2c . . 2_666 159.7(14) yes
H1a O3b H1b . . . 125.8(15) yes
H1a O3b H1a 2_656 . . 62.9(15) yes
H1a O3b H3b 2_656 . . 66(4) yes
H1a O3b H2c 2_656 . 1_445 146.4(17) yes
H1a O3b H2c 2_656 . 2_666 116.5(15) yes
H1a O3b H1b 2_656 . . 137.5(14) yes
H3b O3b H2c . . 1_445 81(4) yes
H3b O3b H2c . . 2_666 139(4) yes
H3b O3b H1b . . . 139(4) yes
H2c O3b H2c 1_445 . 2_666 93.3(15) yes
H2c O3b H1b 1_445 . . 65.2(17) yes
H2c O3b H2c 2_666 . 1_445 93.3(15) yes
H2c O3b H1b 2_666 . . 69.6(16) yes
Cu2c O3c Cu3c . . 1_455 100.8(2) yes
Cu2c O3c Cu4c . . . 97.9(2) yes
Cu2c O3c Cl2a . . 1_455 100.14(16) yes
Cu2c O3c Cl2c . . . 109.80(19) yes
Cu2c O3c O1b . . 2_566 136.9(3) yes
Cu2c O3c O1c . . . 52.54(15) yes
Cu2c O3c O1c . . 2_565 39.94(12) yes
Cu2c O3c O2a . . 1_454 41.28(14) yes
Cu2c O3c O2a . . 2_666 58.08(17) yes
Cu2c O3c O4c . . . 135.3(2) yes
Cu2c O3c H4c . . . 152.3(15) yes
Cu2c O3c H2a . . 1_454 52.2(12) yes
Cu2c O3c H2a . . 2_666 55.9(12) yes
Cu2c O3c H3c . . . 78(4) yes
Cu2c O3c H1c . . . 52.2(14) yes
Cu2c O3c H1c . . 2_565 48.3(14) yes
Cu2c O3c H1b . . . 132.1(9) yes
Cu2c O3c H1b . . 2_566 156.0(13) yes
Cu3c O3c Cu4c 1_455 . . 117.0(2) yes
Cu3c O3c Cl2a 1_455 . 1_455 116.77(19) yes
Cu3c O3c Cl2c 1_455 . . 58.62(11) yes
Cu3c O3c O1b 1_455 . 2_566 41.04(15) yes
Cu3c O3c O1c 1_455 . . 102.8(2) yes
Cu3c O3c O1c 1_455 . 2_565 93.18(19) yes
Cu3c O3c O2a 1_455 . 1_454 138.1(2) yes
Cu3c O3c O2a 1_455 . 2_666 47.26(17) yes
Cu3c O3c O4c 1_455 . . 111.94(18) yes
Cu3c O3c H4c 1_455 . . 95.4(11) yes
Cu3c O3c H2a 1_455 . 1_454 152.8(12) yes
Cu3c O3c H2a 1_455 . 2_666 45.0(12) yes
Cu3c O3c H3c 1_455 . . 124(3) yes
Cu3c O3c H1c 1_455 . . 121.7(9) yes
Cu3c O3c H1c 1_455 . 2_565 74.7(8) yes
Cu3c O3c H1b 1_455 . . 119.2(10) yes
Cu3c O3c H1b 1_455 . 2_566 58.0(13) yes
Cu4c O3c Cl2a . . 1_455 118.0(2) yes
Cu4c O3c Cl2c . . . 58.42(11) yes
Cu4c O3c O1b . . 2_566 115.9(2) yes
Cu4c O3c O1c . . . 49.64(15) yes
Cu4c O3c O1c . . 2_565 134.2(2) yes
Cu4c O3c O2a . . 1_454 90.48(19) yes
Cu4c O3c O2a . . 2_666 101.2(2) yes
Cu4c O3c O4c . . . 40.42(13) yes
Cu4c O3c H4c . . . 54.6(15) yes
Cu4c O3c H2a . . 1_454 75.4(10) yes
Cu4c O3c H2a . . 2_666 115.5(11) yes
Cu4c O3c H3c . . . 119(3) yes
Cu4c O3c H1c . . . 45.8(14) yes
Cu4c O3c H1c . . 2_565 146.1(14) yes
Cu4c O3c H1b . . . 87.1(12) yes
Cu4c O3c H1b . . 2_566 101.9(14) yes
Cl2a O3c Cl2c 1_455 . . 150.05(16) yes
Cl2a O3c O1b 1_455 . 2_566 87.31(17) yes
Cl2a O3c O1c 1_455 . . 136.3(2) yes
Cl2a O3c O1c 1_455 . 2_565 68.72(13) yes
Cl2a O3c O2a 1_455 . 1_454 68.06(14) yes
Cl2a O3c O2a 1_455 . 2_666 138.1(2) yes
Cl2a O3c O4c 1_455 . . 91.61(16) yes
Cl2a O3c H4c 1_455 . . 92.2(13) yes
Cl2a O3c H2a 1_455 . 1_454 70.9(12) yes
Cl2a O3c H2a 1_455 . 2_666 123.7(11) yes
Cl2a O3c H3c 1_455 . . 23(4) yes
Cl2a O3c H1c 1_455 . . 118.2(9) yes
Cl2a O3c H1c 1_455 . 2_565 76.8(11) yes
Cl2a O3c H1b 1_455 . . 39.8(10) yes
Cl2a O3c H1b 1_455 . 2_566 82.4(12) yes
Cl2c O3c O1b . . 2_566 71.22(15) yes
Cl2c O3c O1c . . . 67.35(15) yes
Cl2c O3c O1c . . 2_565 137.5(2) yes
Cl2c O3c O2a . . 1_454 137.39(18) yes
Cl2c O3c O2a . . 2_666 63.89(16) yes
Cl2c O3c O4c . . . 66.97(12) yes
Cl2c O3c H4c . . . 60.7(12) yes
Cl2c O3c H2a . . 1_454 128.3(11) yes
Cl2c O3c H2a . . 2_666 76.0(11) yes
Cl2c O3c H3c . . . 172(4) yes
Cl2c O3c H1c . . . 81.7(12) yes
Cl2c O3c H1c . . 2_565 124.0(9) yes
Cl2c O3c H1b . . . 113.1(10) yes
Cl2c O3c H1b . . 2_566 70.4(13) yes
O1b O3c O1c 2_566 . . 136.4(2) yes
O1b O3c O1c 2_566 . 2_565 109.5(2) yes
O1b O3c O2a 2_566 . 1_454 150.7(2) yes
O1b O3c O2a 2_566 . 2_666 88.3(2) yes
O1b O3c O4c 2_566 . . 86.12(18) yes
O1b O3c H4c 2_566 . . 67.7(13) yes
O1b O3c H2a 2_566 . 1_454 158.1(12) yes
O1b O3c H2a 2_566 . 2_666 84.6(13) yes
O1b O3c H3c 2_566 . . 106(4) yes
O1b O3c H1c 2_566 . . 152.9(11) yes
O1b O3c H1c 2_566 . 2_565 93.9(12) yes
O1b O3c H1b 2_566 . . 78.2(10) yes
O1b O3c H1b 2_566 . 2_566 19.2(13) yes
O1c O3c O1c . . 2_565 92.48(19) yes
O1c O3c O2a . . 1_454 70.26(18) yes
O1c O3c O2a . . 2_666 61.6(2) yes
O1c O3c O4c . . . 90.0(2) yes
O1c O3c H4c . . . 102.1(15) yes
O1c O3c H2a . . 1_454 65.4(12) yes
O1c O3c H2a . . 2_666 72.8(12) yes
O1c O3c H3c . . . 117(4) yes
O1c O3c H1c . . . 18.9(9) yes
O1c O3c H1c . . 2_565 97.9(14) yes
O1c O3c H1b . . . 130.9(12) yes
O1c O3c H1b . . 2_566 137.3(13) yes
O1c O3c O1c 2_565 . . 92.48(19) yes
O1c O3c O2a 2_565 . 1_454 47.73(15) yes
O1c O3c O2a 2_565 . 2_666 73.67(19) yes
O1c O3c O4c 2_565 . . 153.5(2) yes
O1c O3c H4c 2_565 . . 161.0(13) yes
O1c O3c H2a 2_565 . 1_454 64.3(11) yes
O1c O3c H2a 2_565 . 2_666 62.2(11) yes
O1c O3c H3c 2_565 . . 50(4) yes
O1c O3c H1c 2_565 . . 89.6(14) yes
O1c O3c H1c 2_565 . 2_565 18.6(8) yes
O1c O3c H1b 2_565 . . 108.3(10) yes
O1c O3c H1b 2_565 . 2_566 123.7(14) yes
O2a O3c O2a 1_454 . 2_666 99.4(2) yes
O2a O3c O4c 1_454 . . 109.3(2) yes
O2a O3c H4c 1_454 . . 126.4(11) yes
O2a O3c H2a 1_454 . 1_454 16.5(11) yes
O2a O3c H2a 1_454 . 2_666 95.8(12) yes
O2a O3c H3c 1_454 . . 47(4) yes
O2a O3c H1c 1_454 . . 56.0(12) yes
O2a O3c H1c 1_454 . 2_565 65.9(9) yes
O2a O3c H1b 1_454 . . 91.4(9) yes
O2a O3c H1b 1_454 . 2_566 150.4(12) yes
O2a O3c O2a 2_666 . 1_454 99.4(2) yes
O2a O3c O4c 2_666 . . 129.6(2) yes
O2a O3c H4c 2_666 . . 124.1(11) yes
O2a O3c H2a 2_666 . 1_454 108.5(13) yes
O2a O3c H2a 2_666 . 2_666 14.5(11) yes
O2a O3c H3c 2_666 . . 124(4) yes
O2a O3c H1c 2_666 . . 78.6(10) yes
O2a O3c H1c 2_666 . 2_565 61.9(11) yes
O2a O3c H1b 2_666 . . 166.3(11) yes
O2a O3c H1b 2_666 . 2_566 104.4(12) yes
O4c O3c H4c . . . 18.5(13) yes
O4c O3c H2a . . 1_454 93.2(11) yes
O4c O3c H2a . . 2_666 142.8(11) yes
O4c O3c H3c . . . 106(4) yes
O4c O3c H1c . . . 84.3(14) yes
O4c O3c H1c . . 2_565 168.4(11) yes
O4c O3c H1b . . . 52.7(11) yes
O4c O3c H1b . . 2_566 67.9(14) yes
H4c O3c H2a . . 1_454 110.8(16) yes
H4c O3c H2a . . 2_666 133.8(16) yes
H4c O3c H3c . . . 111(4) yes
H4c O3c H1c . . . 100(2) yes
H4c O3c H1c . . 2_565 159(2) yes
H4c O3c H1b . . . 52.8(16) yes
H4c O3c H1b . . 2_566 49.8(19) yes
H2a O3c H2a 1_454 . 2_666 108.1(17) yes
H2a O3c H3c 1_454 . . 53(4) yes
H2a O3c H1c 1_454 . . 48.1(15) yes
H2a O3c H1c 1_454 . 2_565 82.5(14) yes
H2a O3c H1b 1_454 . . 84.0(16) yes
H2a O3c H1b 1_454 . 2_566 146.9(17) yes
H2a O3c H2a 2_666 . 1_454 108.1(17) yes
H2a O3c H3c 2_666 . . 111(4) yes
H2a O3c H1c 2_666 . . 87.9(16) yes
H2a O3c H1c 2_666 . 2_565 48.5(15) yes
H2a O3c H1b 2_666 . . 156.2(16) yes
H2a O3c H1b 2_666 . 2_566 102.7(18) yes
H3c O3c H1c . . . 101(4) yes
H3c O3c H1c . . 2_565 63(4) yes
H3c O3c H1b . . . 59(4) yes
H3c O3c H1b . . 2_566 104(4) yes
H1c O3c H1c . . 2_565 100(2) yes
H1c O3c H1b . . . 114.7(15) yes
H1c O3c H1b . . 2_566 146.3(19) yes
H1c O3c H1c 2_565 . . 100(2) yes
H1c O3c H1b 2_565 . . 116.0(16) yes
H1c O3c H1b 2_565 . 2_566 110.6(19) yes
H1b O3c H1b . . 2_566 62.9(16) yes
H1b O3c H1b 2_566 . . 62.9(16) yes
Cu1a O4a Cu4a . . . 91.9(2) yes
Cu1a O4a Cu4c . . . 94.1(2) yes
Cu1a O4a Cl1a . . . 104.05(19) yes
Cu1a O4a Cl2b . . 2_666 94.19(15) yes
Cu1a O4a O1c . . . 131.2(2) yes
Cu1a O4a O3a . . . 131.7(3) yes
Cu1a O4a O4b . . . 46.99(15) yes
Cu1a O4a O4b . . 2_666 34.65(12) yes
Cu1a O4a O4c . . . 48.94(14) yes
Cu1a O4a O4c . . 2_666 34.60(11) yes
Cu1a O4a H4a . . . 65(3) yes
Cu1a O4a H4c . . . 48.9(11) yes
Cu1a O4a H4c . . 2_666 47.0(12) yes
Cu1a O4a H3a . . . 150.2(16) yes
Cu1a O4a H1c . . . 145.3(18) yes
Cu4a O4a Cu4c . . . 122.6(3) yes
Cu4a O4a Cl1a . . . 61.09(14) yes
Cu4a O4a Cl2b . . 2_666 120.1(2) yes
Cu4a O4a O1c . . . 125.1(2) yes
Cu4a O4a O3a . . . 43.13(15) yes
Cu4a O4a O4b . . . 48.95(17) yes
Cu4a O4a O4b . . 2_666 123.7(2) yes
Cu4a O4a O4c . . . 101.4(2) yes
Cu4a O4a O4c . . 2_666 83.97(18) yes
Cu4a O4a H4a . . . 116(4) yes
Cu4a O4a H4c . . . 112.6(10) yes
Cu4a O4a H4c . . 2_666 70.7(9) yes
Cu4a O4a H3a . . . 58.7(17) yes
Cu4a O4a H1c . . . 105.3(9) yes
Cu4c O4a Cl1a . . . 62.12(13) yes
Cu4c O4a Cl2b . . 2_666 116.3(2) yes
Cu4c O4a O1c . . . 41.15(15) yes
Cu4c O4a O3a . . . 122.3(2) yes
Cu4c O4a O4b . . . 101.0(2) yes
Cu4c O4a O4b . . 2_666 87.0(2) yes
Cu4c O4a O4c . . . 48.51(16) yes
Cu4c O4a O4c . . 2_666 126.4(2) yes
Cu4c O4a H4a . . . 118(4) yes
Cu4c O4a H4c . . . 45.4(11) yes
Cu4c O4a H4c . . 2_666 140.9(12) yes
Cu4c O4a H3a . . . 105.7(15) yes
Cu4c O4a H1c . . . 51.2(17) yes
Cl1a O4a Cl2b . . 2_666 161.7(2) yes
Cl1a O4a O1c . . . 74.83(14) yes
Cl1a O4a O3a . . . 72.65(16) yes
Cl1a O4a O4b . . . 67.30(16) yes
Cl1a O4a O4b . . 2_666 128.9(2) yes
Cl1a O4a O4c . . . 67.85(15) yes
Cl1a O4a O4c . . 2_666 127.2(2) yes
Cl1a O4a H4a . . . 169(3) yes
Cl1a O4a H4c . . . 77.0(10) yes
Cl1a O4a H4c . . 2_666 122.6(10) yes
Cl1a O4a H3a . . . 67.8(15) yes
Cl1a O4a H1c . . . 61.6(12) yes
Cl2b O4a O1c 2_666 . . 92.49(19) yes
Cl2b O4a O3a 2_666 . . 96.00(19) yes
Cl2b O4a O4b 2_666 . . 128.7(2) yes
Cl2b O4a O4b 2_666 . 2_666 67.24(14) yes
Cl2b O4a O4c 2_666 . . 126.2(2) yes
Cl2b O4a O4c 2_666 . 2_666 69.60(12) yes
Cl2b O4a H4a 2_666 . . 29(3) yes
Cl2b O4a H4c 2_666 . . 115.6(10) yes
Cl2b O4a H4c 2_666 . 2_666 71.1(10) yes
Cl2b O4a H3a 2_666 . . 96.6(15) yes
Cl2b O4a H1c 2_666 . . 102.4(14) yes
O1c O4a O3a . . . 95.3(2) yes
O1c O4a O4b . . . 137.1(2) yes
O1c O4a O4b . . 2_666 108.8(2) yes
O1c O4a O4c . . . 89.6(2) yes
O1c O4a O4c . . 2_666 150.9(2) yes
O1c O4a H4a . . . 113(4) yes
O1c O4a H4c . . . 85.2(11) yes
O1c O4a H4c . . 2_666 162.3(9) yes
O1c O4a H3a . . . 76.0(16) yes
O1c O4a H1c . . . 20.1(10) yes
O3a O4a O4b . . . 92.1(2) yes
O3a O4a O4b . . 2_666 150.6(2) yes
O3a O4a O4c . . . 137.3(2) yes
O3a O4a O4c . . 2_666 108.8(2) yes
O3a O4a H4a . . . 113(4) yes
O3a O4a H4c . . . 148.3(10) yes
O3a O4a H4c . . 2_666 93.0(11) yes
O3a O4a H3a . . . 19.4(16) yes
O3a O4a H1c . . . 77.0(14) yes
O4b O4a O4b . . 2_666 81.64(19) yes
O4b O4a O4c . . . 58.2(2) yes
O4b O4a O4c . . 2_666 59.86(16) yes
O4b O4a H4a . . . 102(3) yes
O4b O4a H4c . . . 67.7(11) yes
O4b O4a H4c . . 2_666 57.9(11) yes
O4b O4a H3a . . . 106.3(17) yes
O4b O4a H1c . . . 128.8(13) yes
O4b O4a O4b 2_666 . . 81.64(19) yes
O4b O4a O4c 2_666 . . 61.38(16) yes
O4b O4a O4c 2_666 . 2_666 43.68(13) yes
O4b O4a H4a 2_666 . . 42(3) yes
O4b O4a H4c 2_666 . . 53.5(10) yes
O4b O4a H4c 2_666 . 2_666 59.4(10) yes
O4b O4a H3a 2_666 . . 163.0(15) yes
O4b O4a H1c 2_666 . . 128.7(12) yes
O4c O4a O4c . . 2_666 83.55(18) yes
O4c O4a H4a . . . 104(3) yes
O4c O4a H4c . . . 11.6(10) yes
O4c O4a H4c . . 2_666 94.8(12) yes
O4c O4a H3a . . . 135.6(15) yes
O4c O4a H1c . . . 97.5(18) yes
O4c O4a O4c 2_666 . . 83.55(18) yes
O4c O4a H4a 2_666 . . 43(3) yes
O4c O4a H4c 2_666 . . 82.6(11) yes
O4c O4a H4c 2_666 . 2_666 15.9(10) yes
O4c O4a H3a 2_666 . . 127.3(15) yes
O4c O4a H1c 2_666 . . 170.2(9) yes
H4a O4a H4c . . . 96(4) yes
H4a O4a H4c . . 2_666 49(4) yes
H4a O4a H3a . . . 121(4) yes
H4a O4a H1c . . . 128(4) yes
H4c O4a H4c . . 2_666 95.8(16) yes
H4c O4a H3a . . . 143.3(18) yes
H4c O4a H1c . . . 96(2) yes
H4c O4a H4c 2_666 . . 95.8(16) yes
H4c O4a H3a 2_666 . . 111.6(18) yes
H4c O4a H1c 2_666 . . 168(2) yes
H3a O4a H1c . . . 58(2) yes
Cu1a O4b Cu4a . . . 100.0(2) yes
Cu1a O4b Cu4b . . . 98.1(2) yes
Cu1a O4b Cl1a . . . 109.0(2) yes
Cu1a O4b Cl2c . . 2_666 99.67(17) yes
Cu1a O4b O1a . . . 135.9(3) yes
Cu1a O4b O3b . . . 136.3(3) yes
Cu1a O4b O4a . . . 57.43(18) yes
Cu1a O4b O4a . . 2_666 40.94(14) yes
Cu1a O4b O4c . . . 52.01(16) yes
Cu1a O4b O4c . . 2_666 39.95(13) yes
Cu1a O4b H4b . . . 122(3) yes
Cu1a O4b H4a . . . 43.4(11) yes
Cu1a O4b H4a . . 2_666 49.1(13) yes
Cu1a O4b H4c . . . 47.9(11) yes
Cu1a O4b H4c . . 2_666 56.0(12) yes
Cu1a O4b H1a . . . 154.8(11) yes
Cu1a O4b H1a . . 2_656 131.5(9) yes
Cu1a O4b H3b . . . 155.1(13) yes
Cu4a O4b Cu4b . . . 117.4(2) yes
Cu4a O4b Cl1a . . . 58.62(12) yes
Cu4a O4b Cl2c . . 2_666 115.3(2) yes
Cu4a O4b O1a . . . 41.71(15) yes
Cu4a O4b O3b . . . 112.2(2) yes
Cu4a O4b O4a . . . 47.18(17) yes
Cu4a O4b O4a . . 2_666 137.0(2) yes
Cu4a O4b O4c . . . 102.0(2) yes
Cu4a O4b O4c . . 2_666 92.9(2) yes
Cu4a O4b H4b . . . 111(4) yes
Cu4a O4b H4a . . . 56.8(11) yes
Cu4a O4b H4a . . 2_666 148.8(13) yes
Cu4a O4b H4c . . . 109.9(11) yes
Cu4a O4b H4c . . 2_666 81.1(12) yes
Cu4a O4b H1a . . . 58.8(11) yes
Cu4a O4b H1a . . 2_656 120.1(10) yes
Cu4a O4b H3b . . . 97.7(12) yes
Cu4b O4b Cl1a . . . 58.77(12) yes
Cu4b O4b Cl2c . . 2_666 119.7(2) yes
Cu4b O4b O1a . . . 117.4(2) yes
Cu4b O4b O3b . . . 41.11(14) yes
Cu4b O4b O4a . . . 101.4(2) yes
Cu4b O4b O4a . . 2_666 90.7(2) yes
Cu4b O4b O4c . . . 50.58(16) yes
Cu4b O4b O4c . . 2_666 134.2(2) yes
Cu4b O4b H4b . . . 108(4) yes
Cu4b O4b H4a . . . 112.9(12) yes
Cu4b O4b H4a . . 2_666 77.1(12) yes
Cu4b O4b H4c . . . 51.4(11) yes
Cu4b O4b H4c . . 2_666 151.9(12) yes
Cu4b O4b H1a . . . 103.8(11) yes
Cu4b O4b H1a . . 2_656 87.2(10) yes
Cu4b O4b H3b . . . 57.9(13) yes
Cl1a O4b Cl2c . . 2_666 151.30(19) yes
Cl1a O4b O1a . . . 73.00(14) yes
Cl1a O4b O3b . . . 67.94(13) yes
Cl1a O4b O4a . . . 63.46(15) yes
Cl1a O4b O4a . . 2_666 136.8(2) yes
Cl1a O4b O4c . . . 66.93(15) yes
Cl1a O4b O4c . . 2_666 137.0(2) yes
Cl1a O4b H4b . . . 129(3) yes
Cl1a O4b H4a . . . 82.3(10) yes
Cl1a O4b H4a . . 2_666 128.4(13) yes
Cl1a O4b H4c . . . 75.3(10) yes
Cl1a O4b H4c . . 2_666 135.1(12) yes
Cl1a O4b H1a . . . 73.2(10) yes
Cl1a O4b H1a . . 2_656 114.6(9) yes
Cl1a O4b H3b . . . 66.4(12) yes
Cl2c O4b O1a 2_666 . . 85.34(18) yes
Cl2c O4b O3b 2_666 . . 92.67(18) yes
Cl2c O4b O4a 2_666 . . 136.2(2) yes
Cl2c O4b O4a 2_666 . 2_666 68.67(14) yes
Cl2c O4b O4c 2_666 . . 137.3(2) yes
Cl2c O4b O4c 2_666 . 2_666 67.29(13) yes
Cl2c O4b H4b 2_666 . . 23(3) yes
Cl2c O4b H4a 2_666 . . 119.4(11) yes
Cl2c O4b H4a 2_666 . 2_666 72.8(13) yes
Cl2c O4b H4c 2_666 . . 128.4(10) yes
Cl2c O4b H4c 2_666 . 2_666 61.7(12) yes
Cl2c O4b H1a 2_666 . . 80.2(10) yes
Cl2c O4b H1a 2_666 . 2_656 40.6(9) yes
Cl2c O4b H3b 2_666 . . 88.3(12) yes
O1a O4b O3b . . . 86.53(19) yes
O1a O4b O4a . . . 88.9(2) yes
O1a O4b O4a . . 2_666 149.1(2) yes
O1a O4b O4c . . . 137.3(2) yes
O1a O4b O4c . . 2_666 108.2(2) yes
O1a O4b H4b . . . 73(4) yes
O1a O4b H4a . . . 96.2(11) yes
O1a O4b H4a . . 2_666 158.0(13) yes
O1a O4b H4c . . . 146.3(10) yes
O1a O4b H4c . . 2_666 90.6(12) yes
O1a O4b H1a . . . 19.2(11) yes
O1a O4b H1a . . 2_656 78.4(10) yes
O1a O4b H3b . . . 67.8(13) yes
O3b O4b O4a . . . 130.3(2) yes
O3b O4b O4a . . 2_666 110.2(2) yes
O3b O4b O4c . . . 91.6(2) yes
O3b O4b O4c . . 2_666 153.3(2) yes
O3b O4b H4b . . . 73(4) yes
O3b O4b H4a . . . 148.0(11) yes
O3b O4b H4a . . 2_666 96.8(13) yes
O3b O4b H4c . . . 92.2(11) yes
O3b O4b H4c . . 2_666 154.4(12) yes
O3b O4b H1a . . . 68.5(11) yes
O3b O4b H1a . . 2_656 52.6(9) yes
O3b O4b H3b . . . 18.9(13) yes
O4a O4b O4a . . 2_666 98.4(2) yes
O4a O4b O4c . . . 60.6(2) yes
O4a O4b O4c . . 2_666 73.56(18) yes
O4a O4b H4b . . . 150(4) yes
O4a O4b H4a . . . 18.9(10) yes
O4a O4b H4a . . 2_666 105.0(13) yes
O4a O4b H4c . . . 66.5(11) yes
O4a O4b H4c . . 2_666 75.0(12) yes
O4a O4b H1a . . . 105.4(11) yes
O4a O4b H1a . . 2_656 167.0(10) yes
O4a O4b H3b . . . 129.0(12) yes
O4a O4b O4a 2_666 . . 98.4(2) yes
O4a O4b O4c 2_666 . . 70.05(17) yes
O4a O4b O4c 2_666 . 2_666 47.16(14) yes
O4a O4b H4b 2_666 . . 87(3) yes
O4a O4b H4a 2_666 . . 83.2(10) yes
O4a O4b H4a 2_666 . 2_666 14.2(12) yes
O4a O4b H4c 2_666 . . 61.5(10) yes
O4a O4b H4c 2_666 . 2_666 62.9(12) yes
O4a O4b H1a 2_666 . . 148.8(10) yes
O4a O4b H1a 2_666 . 2_656 91.2(9) yes
O4a O4b H3b 2_666 . . 125.2(12) yes
O4c O4b O4c . . 2_666 92.0(2) yes
O4c O4b H4b . . . 147(4) yes
O4c O4b H4a . . . 65.0(12) yes
O4c O4b H4a . . 2_666 64.5(13) yes
O4c O4b H4c . . . 9.0(10) yes
O4c O4b H4c . . 2_666 107.4(12) yes
O4c O4b H1a . . . 139.8(10) yes
O4c O4b H1a . . 2_656 131.6(10) yes
O4c O4b H3b . . . 107.1(13) yes
O4c O4b O4c 2_666 . . 92.0(2) yes
O4c O4b H4b 2_666 . . 90(3) yes
O4c O4b H4a 2_666 . . 54.7(10) yes
O4c O4b H4a 2_666 . 2_666 61.4(12) yes
O4c O4b H4c 2_666 . . 87.4(11) yes
O4c O4b H4c 2_666 . 2_666 17.8(12) yes
O4c O4b H1a 2_666 . . 121.7(11) yes
O4c O4b H1a 2_666 . 2_656 107.4(9) yes
O4c O4b H3b 2_666 . . 155.6(12) yes
H4b O4b H4a . . . 138(4) yes
H4b O4b H4a . . 2_666 88(4) yes
H4b O4b H4c . . . 139(4) yes
H4b O4b H4c . . 2_666 82(4) yes
H4b O4b H1a . . . 62(4) yes
H4b O4b H1a . . 2_656 21(4) yes
H4b O4b H3b . . . 66(4) yes
H4a O4b H4a . . 2_666 92.5(17) yes
H4a O4b H4c . . . 68.1(16) yes
H4a O4b H4c . . 2_666 57.7(16) yes
H4a O4b H1a . . . 114.8(16) yes
H4a O4b H1a . . 2_656 159.1(15) yes
H4a O4b H3b . . . 147.6(16) yes
H4a O4b H4a 2_666 . . 92.5(17) yes
H4a O4b H4c 2_666 . . 55.6(16) yes
H4a O4b H4c 2_666 . 2_666 77.0(17) yes
H4a O4b H1a 2_666 . . 148.7(17) yes
H4a O4b H1a 2_666 . 2_656 86.3(16) yes
H4a O4b H3b 2_666 . . 112.9(18) yes
H4c O4b H4c . . 2_666 103.9(16) yes
H4c O4b H1a . . . 147.5(15) yes
H4c O4b H1a . . 2_656 126.2(15) yes
H4c O4b H3b . . . 109.2(17) yes
H4c O4b H4c 2_666 . . 103.9(16) yes
H4c O4b H1a 2_666 . . 104.0(16) yes
H4c O4b H1a 2_666 . 2_656 101.9(15) yes
H4c O4b H3b 2_666 . . 145.0(17) yes
H1a O4b H1a . . 2_656 62.6(14) yes
H1a O4b H3b . . . 49.6(17) yes
H1a O4b H1a 2_656 . . 62.6(14) yes
H1a O4b H3b 2_656 . . 48.4(15) yes
Cu1a O4c Cu4b . . . 95.0(2) yes
Cu1a O4c Cu4c . . . 101.0(2) yes
Cu1a O4c Cl1a . . . 106.51(18) yes
Cu1a O4c Cl2a . . 2_666 99.04(14) yes
Cu1a O4c Cl2c . . . 87.28(14) yes
Cu1a O4c O1b . . . 129.7(2) yes
Cu1a O4c O3c . . . 138.9(2) yes
Cu1a O4c O4a . . . 57.18(16) yes
Cu1a O4c O4a . . 2_666 39.27(12) yes
Cu1a O4c O4b . . . 49.65(15) yes
Cu1a O4c O4b . . 2_666 38.39(13) yes
Cu1a O4c H4b . . . 50.7(10) yes
Cu1a O4c H4b . . 2_666 53.9(12) yes
Cu1a O4c H4a . . . 43.4(10) yes
Cu1a O4c H4a . . 2_666 47.1(12) yes
Cu1a O4c H4c . . . 109(4) yes
Cu1a O4c H3c . . . 150.3(11) yes
Cu1a O4c H1b . . . 148.5(13) yes
Cu1a O4c H1b . . 2_566 133.1(10) yes
Cu4b O4c Cu4c . . . 117.6(2) yes
Cu4b O4c Cl1a . . . 58.31(11) yes
Cu4b O4c Cl2a . . 2_666 112.80(19) yes
Cu4b O4c Cl2c . . . 170.79(19) yes
Cu4b O4c O1b . . . 40.08(15) yes
Cu4b O4c O3c . . . 114.65(19) yes
Cu4b O4c O4a . . . 101.1(2) yes
Cu4b O4c O4a . . 2_666 87.64(17) yes
Cu4b O4c O4b . . . 49.62(16) yes
Cu4b O4c O4b . . 2_666 130.0(2) yes
Cu4b O4c H4b . . . 45.2(11) yes
Cu4b O4c H4b . . 2_666 147.7(12) yes
Cu4b O4c H4a . . . 111.8(12) yes
Cu4b O4c H4a . . 2_666 74.4(12) yes
Cu4b O4c H4c . . . 123(4) yes
Cu4b O4c H3c . . . 99.4(9) yes
Cu4b O4c H1b . . . 57.0(13) yes
Cu4b O4c H1b . . 2_566 120.1(11) yes
Cu4c O4c Cl1a . . . 59.34(11) yes
Cu4c O4c Cl2a . . 2_666 123.1(2) yes
Cu4c O4c Cl2c . . . 53.15(11) yes
Cu4c O4c O1b . . . 118.1(2) yes
Cu4c O4c O3c . . . 40.88(13) yes
Cu4c O4c O4a . . . 47.57(16) yes
Cu4c O4c O4a . . 2_666 137.2(2) yes
Cu4c O4c O4b . . . 102.9(2) yes
Cu4c O4c O4b . . 2_666 93.91(19) yes
Cu4c O4c H4b . . . 112.1(11) yes
Cu4c O4c H4b . . 2_666 81.1(11) yes
Cu4c O4c H4a . . . 57.6(11) yes
Cu4c O4c H4a . . 2_666 148.0(12) yes
Cu4c O4c H4c . . . 107(4) yes
Cu4c O4c H3c . . . 49.3(10) yes
Cu4c O4c H1b . . . 104.9(12) yes
Cu4c O4c H1b . . 2_566 89.6(11) yes
Cl1a O4c Cl2a . . 2_666 153.39(17) yes
Cl1a O4c Cl2c . . . 112.48(13) yes
Cl1a O4c O1b . . . 72.51(14) yes
Cl1a O4c O3c . . . 70.62(13) yes
Cl1a O4c O4a . . . 63.33(14) yes
Cl1a O4c O4a . . 2_666 132.38(18) yes
Cl1a O4c O4b . . . 66.26(15) yes
Cl1a O4c O4b . . 2_666 134.48(19) yes
Cl1a O4c H4b . . . 71.9(10) yes
Cl1a O4c H4b . . 2_666 132.9(12) yes
Cl1a O4c H4a . . . 82.0(10) yes
Cl1a O4c H4a . . 2_666 124.2(12) yes
Cl1a O4c H4c . . . 144(4) yes
Cl1a O4c H3c . . . 61.3(9) yes
Cl1a O4c H1b . . . 72.8(12) yes
Cl1a O4c H1b . . 2_566 117.9(10) yes
Cl2a O4c Cl2c 2_666 . . 75.51(11) yes
Cl2a O4c O1b 2_666 . . 85.59(17) yes
Cl2a O4c O3c 2_666 . . 94.87(17) yes
Cl2a O4c O4a 2_666 . . 140.6(2) yes
Cl2a O4c O4a 2_666 . 2_666 66.66(12) yes
Cl2a O4c O4b 2_666 . . 129.9(2) yes
Cl2a O4c O4b 2_666 . 2_666 71.51(13) yes
Cl2a O4c H4b 2_666 . . 121.7(10) yes
Cl2a O4c H4b 2_666 . 2_666 69.3(12) yes
Cl2a O4c H4a 2_666 . . 122.9(11) yes
Cl2a O4c H4a 2_666 . 2_666 69.5(13) yes
Cl2a O4c H4c 2_666 . . 17(4) yes
Cl2a O4c H3c 2_666 . . 99.1(10) yes
Cl2a O4c H1b 2_666 . . 81.6(12) yes
Cl2a O4c H1b 2_666 . 2_566 41.2(10) yes
Cl2c O4c O1b . . . 141.1(2) yes
Cl2c O4c O3c . . . 59.22(12) yes
Cl2c O4c O4a . . . 72.67(17) yes
Cl2c O4c O4a . . 2_666 99.68(14) yes
Cl2c O4c O4b . . . 128.6(2) yes
Cl2c O4c O4b . . 2_666 55.22(13) yes
Cl2c O4c H4b . . . 134.6(11) yes
Cl2c O4c H4b . . 2_666 37.6(12) yes
Cl2c O4c H4a . . . 64.2(12) yes
Cl2c O4c H4a . . 2_666 113.2(12) yes
Cl2c O4c H4c . . . 64(4) yes
Cl2c O4c H3c . . . 74.8(9) yes
Cl2c O4c H1b . . . 122.8(13) yes
Cl2c O4c H1b . . 2_566 63.1(11) yes
O1b O4c O3c . . . 89.59(18) yes
O1b O4c O4a . . . 133.8(2) yes
O1b O4c O4a . . 2_666 103.57(18) yes
O1b O4c O4b . . . 89.6(2) yes
O1b O4c O4b . . 2_666 147.5(2) yes
O1b O4c H4b . . . 84.3(11) yes
O1b O4c H4b . . 2_666 154.5(12) yes
O1b O4c H4a . . . 149.7(12) yes
O1b O4c H4a . . 2_666 90.5(12) yes
O1b O4c H4c . . . 89(4) yes
O1b O4c H3c . . . 75.1(10) yes
O1b O4c H1b . . . 18.9(13) yes
O1b O4c H1b . . 2_566 80.2(11) yes
O3c O4c O4a . . . 88.38(19) yes
O3c O4c O4a . . 2_666 155.9(2) yes
O3c O4c O4b . . . 134.9(2) yes
O3c O4c O4b . . 2_666 114.4(2) yes
O3c O4c H4b . . . 142.1(10) yes
O3c O4c H4b . . 2_666 96.8(12) yes
O3c O4c H4a . . . 97.2(11) yes
O3c O4c H4a . . 2_666 164.3(13) yes
O3c O4c H4c . . . 78(4) yes
O3c O4c H3c . . . 15.6(9) yes
O3c O4c H1b . . . 71.7(13) yes
O3c O4c H1b . . 2_566 54.3(11) yes
O4a O4c O4a . . 2_666 96.45(19) yes
O4a O4c O4b . . . 61.2(2) yes
O4a O4c O4b . . 2_666 71.47(18) yes
O4a O4c H4b . . . 70.0(12) yes
O4a O4c H4b . . 2_666 71.3(12) yes
O4a O4c H4a . . . 18.8(10) yes
O4a O4c H4a . . 2_666 102.8(12) yes
O4a O4c H4c . . . 135(4) yes
O4a O4c H3c . . . 94.4(10) yes
O4a O4c H1b . . . 135.8(12) yes
O4a O4c H1b . . 2_566 132.2(12) yes
O4a O4c O4a 2_666 . . 96.45(19) yes
O4a O4c O4b 2_666 . . 66.27(17) yes
O4a O4c O4b 2_666 . 2_666 46.58(15) yes
O4a O4c H4b 2_666 . . 60.6(10) yes
O4a O4c H4b 2_666 . 2_666 63.0(11) yes
O4a O4c H4a 2_666 . . 81.6(10) yes
O4a O4c H4a 2_666 . 2_666 13.9(12) yes
O4a O4c H4c 2_666 . . 82(4) yes
O4a O4c H3c 2_666 . . 165.7(10) yes
O4a O4c H1b 2_666 . . 117.9(12) yes
O4a O4c H1b 2_666 . 2_566 107.6(10) yes
O4b O4c O4b . . 2_666 88.0(2) yes
O4b O4c H4b . . . 9.2(11) yes
O4b O4c H4b . . 2_666 102.8(12) yes
O4b O4c H4a . . . 64.8(12) yes
O4b O4c H4a . . 2_666 60.8(13) yes
O4b O4c H4c . . . 147(4) yes
O4b O4c H3c . . . 127.5(9) yes
O4b O4c H1b . . . 106.4(13) yes
O4b O4c H1b . . 2_566 166.6(12) yes
O4b O4c O4b 2_666 . . 88.0(2) yes
O4b O4c H4b 2_666 . . 88.5(10) yes
O4b O4c H4b 2_666 . 2_666 17.7(12) yes
O4b O4c H4a 2_666 . . 52.7(10) yes
O4b O4c H4a 2_666 . 2_666 60.4(12) yes
O4b O4c H4c 2_666 . . 76(4) yes
O4b O4c H3c 2_666 . . 130.0(9) yes
O4b O4c H1b 2_666 . . 152.7(12) yes
O4b O4c H1b 2_666 . 2_566 95.9(10) yes
H4b O4c H4b . . 2_666 104.7(16) yes
H4b O4c H4a . . . 72.2(17) yes
H4b O4c H4a . . 2_666 53.5(16) yes
H4b O4c H4c . . . 139(4) yes
H4b O4c H3c . . . 132.5(13) yes
H4b O4c H1b . . . 102.1(17) yes
H4b O4c H1b . . 2_566 157.6(16) yes
H4b O4c H4b 2_666 . . 104.7(16) yes
H4b O4c H4a 2_666 . . 53.9(16) yes
H4b O4c H4a 2_666 . 2_666 76.8(17) yes
H4b O4c H4c 2_666 . . 68(4) yes
H4b O4c H3c 2_666 . . 112.3(15) yes
H4b O4c H1b 2_666 . . 147.8(17) yes
H4b O4c H1b 2_666 . 2_566 83.6(16) yes
H4a O4c H4a . . 2_666 90.6(16) yes
H4a O4c H4c . . . 121(4) yes
H4a O4c H3c . . . 106.9(15) yes
H4a O4c H1b . . . 154.6(16) yes
H4a O4c H1b . . 2_566 127.3(16) yes
H4a O4c H4a 2_666 . . 90.6(16) yes
H4a O4c H4c 2_666 . . 86(4) yes
H4a O4c H3c 2_666 . . 162.5(16) yes
H4a O4c H1b 2_666 . . 106.1(17) yes
H4a O4c H1b 2_666 . 2_566 110.3(16) yes
H4c O4c H3c . . . 84(4) yes
H4c O4c H1b . . . 80(4) yes
H4c O4c H1b . . 2_566 26(4) yes
H3c O4c H1b . . . 58.0(16) yes
H3c O4c H1b . . 2_566 58.1(14) yes
H1b O4c H1b . . 2_566 65.1(16) yes
H1b O4c H1b 2_566 . . 65.1(16) yes
Cu1a H4b Cu4a . . . 71.8(17) yes
Cu1a H4b Cu4b . . . 71.2(18) yes
Cu1a H4b Cl2b . . . 79.9(17) yes
Cu1a H4b Cl2c . . 2_666 108(2) yes
Cu1a H4b O1a . . . 114(2) yes
Cu1a H4b O1a . . 2_656 145(2) yes
Cu1a H4b O3b . . . 114(2) yes
Cu1a H4b O4b . . . 39(2) yes
Cu1a H4b O4c . . . 36.7(9) yes
Cu1a H4b O4c . . 2_666 38.6(8) yes
Cu1a H4b H4a . . 2_666 43.9(16) yes
Cu1a H4b H4c . . 2_666 52.0(17) yes
Cu1a H4b H1a . . . 132(3) yes
Cu1a H4b H1a . . 2_656 148(3) yes
Cu1a H4b H3b . . . 128(3) yes
Cu1a H4b H3b . . 2_656 139(3) yes
Cu4a H4b Cu4b . . . 85(2) yes
Cu4a H4b Cl2b . . . 136(3) yes
Cu4a H4b Cl2c . . 2_666 132(3) yes
Cu4a H4b O1a . . . 42.5(10) yes
Cu4a H4b O1a . . 2_656 140(2) yes
Cu4a H4b O3b . . . 101(2) yes
Cu4a H4b O4b . . . 47(3) yes
Cu4a H4b O4c . . . 71.2(16) yes
Cu4a H4b O4c . . 2_666 80.3(17) yes
Cu4a H4b H4a . . 2_666 115(3) yes
Cu4a H4b H4c . . 2_666 73(2) yes
Cu4a H4b H1a . . . 59.8(18) yes
Cu4a H4b H1a . . 2_656 140(3) yes
Cu4a H4b H3b . . . 92(2) yes
Cu4a H4b H3b . . 2_656 98(3) yes
Cu4b H4b Cl2b . . . 53.8(13) yes
Cu4b H4b Cl2c . . 2_666 141(3) yes
Cu4b H4b O1a . . . 106(2) yes
Cu4b H4b O1a . . 2_656 93(2) yes
Cu4b H4b O3b . . . 43.2(11) yes
Cu4b H4b O4b . . . 50(3) yes
Cu4b H4b O4c . . . 35.1(9) yes
Cu4b H4b O4c . . 2_666 109(2) yes
Cu4b H4b H4a . . 2_666 68(2) yes
Cu4b H4b H4c . . 2_666 123(3) yes
Cu4b H4b H1a . . . 101(2) yes
Cu4b H4b H1a . . 2_656 101(3) yes
Cu4b H4b H3b . . . 58(2) yes
Cu4b H4b H3b . . 2_656 149(3) yes
Cl2b H4b Cl2c . . 2_666 88(2) yes
Cl2b H4b O1a . . . 153(2) yes
Cl2b H4b O1a . . 2_656 65.7(13) yes
Cl2b H4b O3b . . . 61.0(13) yes
Cl2b H4b O4b . . . 90(4) yes
Cl2b H4b O4c . . . 66.1(13) yes
Cl2b H4b O4c . . 2_666 97.9(16) yes
Cl2b H4b H4a . . 2_666 40.6(15) yes
Cl2b H4b H4c . . 2_666 114(2) yes
Cl2b H4b H1a . . . 135(3) yes
Cl2b H4b H1a . . 2_656 71(2) yes
Cl2b H4b H3b . . . 80(2) yes
Cl2b H4b H3b . . 2_656 125(3) yes
Cl2c H4b O1a 2_666 . . 109(3) yes
Cl2c H4b O1a 2_666 . 2_656 64.8(16) yes
Cl2c H4b O3b 2_666 . . 120(3) yes
Cl2c H4b O4b 2_666 . . 146(5) yes
Cl2c H4b O4c 2_666 . . 137(2) yes
Cl2c H4b O4c 2_666 . 2_666 74.7(17) yes
Cl2c H4b H4a 2_666 . 2_666 85(2) yes
Cl2c H4b H4c 2_666 . 2_666 71(2) yes
Cl2c H4b H1a 2_666 . . 107(3) yes
Cl2c H4b H1a 2_666 . 2_656 58(2) yes
Cl2c H4b H3b 2_666 . . 118(3) yes
Cl2c H4b H3b 2_666 . 2_656 50.4(19) yes
O1a H4b O1a . . 2_656 101.2(18) yes
O1a H4b O3b . . . 91.6(17) yes
O1a H4b O4b . . . 87(4) yes
O1a H4b O4c . . . 109(2) yes
O1a H4b O4c . . 2_666 107(2) yes
O1a H4b H4a . . 2_666 157(3) yes
O1a H4b H4c . . 2_666 93(2) yes
O1a H4b H1a . . . 20.8(13) yes
O1a H4b H1a . . 2_656 99(2) yes
O1a H4b H3b . . . 73(2) yes
O1a H4b H3b . . 2_656 60.7(19) yes
O1a H4b O1a 2_656 . . 101.2(18) yes
O1a H4b O3b 2_656 . . 55.8(12) yes
O1a H4b O4b 2_656 . . 142(5) yes
O1a H4b O4c 2_656 . . 125(2) yes
O1a H4b O4c 2_656 . 2_666 136(2) yes
O1a H4b H4a 2_656 . 2_666 101(2) yes
O1a H4b H4c 2_656 . 2_666 136(2) yes
O1a H4b H1a 2_656 . . 82(2) yes
O1a H4b H1a 2_656 . 2_656 8.0(15) yes
O1a H4b H3b 2_656 . . 54.7(18) yes
O1a H4b H3b 2_656 . 2_656 64.7(19) yes
O3b H4b O4b . . . 88(4) yes
O3b H4b O4c . . . 78.2(16) yes
O3b H4b O4c . . 2_666 151(2) yes
O3b H4b H4a . . 2_666 97(2) yes
O3b H4b H4c . . 2_666 166(3) yes
O3b H4b H1a . . . 74.8(19) yes
O3b H4b H1a . . 2_656 63(2) yes
O3b H4b H3b . . . 19.9(14) yes
O3b H4b H3b . . 2_656 106(2) yes
O4b H4b O4c . . . 24(3) yes
O4b H4b O4c . . 2_666 72(3) yes
O4b H4b H4a . . 2_666 72(4) yes
O4b H4b H4c . . 2_666 79(4) yes
O4b H4b H1a . . . 99(4) yes
O4b H4b H1a . . 2_656 150(6) yes
O4b H4b H3b . . . 94(4) yes
O4b H4b H3b . . 2_656 145(5) yes
O4c H4b O4c . . 2_666 75.3(13) yes
O4c H4b H4a . . 2_666 52.3(16) yes
O4c H4b H4c . . 2_666 88(2) yes
O4c H4b H1a . . . 117(2) yes
O4c H4b H1a . . 2_656 132(3) yes
O4c H4b H3b . . . 92(2) yes
O4c H4b H3b . . 2_656 169(3) yes
O4c H4b O4c 2_666 . . 75.3(13) yes
O4c H4b H4a 2_666 . 2_666 58.1(16) yes
O4c H4b H4c 2_666 . 2_666 16.9(13) yes
O4c H4b H1a 2_666 . . 127(3) yes
O4c H4b H1a 2_666 . 2_656 131(3) yes
O4c H4b H3b 2_666 . . 167(3) yes
O4c H4b H3b 2_666 . 2_656 102(2) yes
H4a H4b H4c 2_666 . 2_666 75(2) yes
H4a H4b H1a 2_666 . . 168(3) yes
H4a H4b H1a 2_666 . 2_656 104(3) yes
H4a H4b H3b 2_666 . . 117(3) yes
H4a H4b H3b 2_666 . 2_656 135(3) yes
H4c H4b H1a 2_666 . . 112(3) yes
H4c H4b H1a 2_666 . 2_656 129(3) yes
H4c H4b H3b 2_666 . . 165(3) yes
H4c H4b H3b 2_666 . 2_656 87(3) yes
H1a H4b H1a . . 2_656 81(2) yes
H1a H4b H3b . . . 55(2) yes
H1a H4b H3b . . 2_656 56(2) yes
H1a H4b H1a 2_656 . . 81(2) yes
H1a H4b H3b 2_656 . . 61(2) yes
H1a H4b H3b 2_656 . 2_656 57(2) yes
H3b H4b H3b . . 2_656 90(3) yes
H3b H4b H3b 2_656 . . 90(3) yes
Cu1a H4a Cu4a . . . 82(2) yes
Cu1a H4a Cu4b . . 2_666 69.7(14) yes
Cu1a H4a Cu4c . . . 83(2) yes
Cu1a H4a Cl2a . . . 90(2) yes
Cu1a H4a Cl2b . . 2_666 132(3) yes
Cu1a H4a Cl2c . . . 86.6(19) yes
Cu1a H4a O1c . . . 117(2) yes
Cu1a H4a O3a . . . 117(2) yes
Cu1a H4a O4a . . . 89(4) yes
Cu1a H4a O4b . . . 41.1(11) yes
Cu1a H4a O4b . . 2_666 46.4(11) yes
Cu1a H4a O4c . . . 42.9(11) yes
Cu1a H4a O4c . . 2_666 46.5(11) yes
Cu1a H4a H4b . . 2_666 63(2) yes
Cu1a H4a H4c . . 2_666 58(2) yes
Cu1a H4a H3a . . . 125(3) yes
Cu1a H4a H3a . . 2_665 151(3) yes
Cu1a H4a H1c . . . 119(3) yes
Cu4a H4a Cu4b . . 2_666 129(2) yes
Cu4a H4a Cu4c . . . 83.7(17) yes
Cu4a H4a Cl2a . . . 53.6(12) yes
Cu4a H4a Cl2b . . 2_666 132(3) yes
Cu4a H4a Cl2c . . . 135(2) yes
Cu4a H4a O1c . . . 92.0(15) yes
Cu4a H4a O3a . . . 35.4(8) yes
Cu4a H4a O4a . . . 43(3) yes
Cu4a H4a O4b . . . 41.1(9) yes
Cu4a H4a O4b . . 2_666 128(2) yes
Cu4a H4a O4c . . . 79.0(16) yes
Cu4a H4a O4c . . 2_666 90.0(19) yes
Cu4a H4a H4b . . 2_666 143(3) yes
Cu4a H4a H4c . . 2_666 75.9(19) yes
Cu4a H4a H3a . . . 45.5(16) yes
Cu4a H4a H3a . . 2_665 124(2) yes
Cu4a H4a H1c . . . 75.9(15) yes
Cu4b H4a Cu4c 2_666 . . 131(2) yes
Cu4b H4a Cl2a 2_666 . . 84.2(14) yes
Cu4b H4a Cl2b 2_666 . 2_666 62.8(13) yes
Cu4b H4a Cl2c 2_666 . . 85.5(14) yes
Cu4b H4a O1c 2_666 . . 138(2) yes
Cu4b H4a O3a 2_666 . . 139(2) yes
Cu4b H4a O4a 2_666 . . 159(4) yes
Cu4b H4a O4b 2_666 . . 102.5(17) yes
Cu4b H4a O4b 2_666 . 2_666 40.1(7) yes
Cu4b H4a O4c 2_666 . . 103.9(17) yes
Cu4b H4a O4c 2_666 . 2_666 40.2(7) yes
Cu4b H4a H4b 2_666 . 2_666 49.9(16) yes
Cu4b H4a H4c 2_666 . 2_666 53.4(14) yes
Cu4b H4a H3a 2_666 . . 151(2) yes
Cu4b H4a H3a 2_666 . 2_665 97(2) yes
Cu4b H4a H1c 2_666 . . 155(2) yes
Cu4c H4a Cl2a . . . 137(2) yes
Cu4c H4a Cl2b . . 2_666 126(3) yes
Cu4c H4a Cl2c . . . 51.9(11) yes
Cu4c H4a O1c . . . 34.0(7) yes
Cu4c H4a O3a . . . 89.9(15) yes
Cu4c H4a O4a . . . 42(3) yes
Cu4c H4a O4b . . . 78.8(16) yes
Cu4c H4a O4b . . 2_666 92.0(19) yes
Cu4c H4a O4c . . . 40.4(9) yes
Cu4c H4a O4c . . 2_666 130(2) yes
Cu4c H4a H4b . . 2_666 82(2) yes
Cu4c H4a H4c . . 2_666 138(3) yes
Cu4c H4a H3a . . . 77.7(18) yes
Cu4c H4a H3a . . 2_665 88(2) yes
Cu4c H4a H1c . . . 38.5(16) yes
Cl2a H4a Cl2b . . 2_666 88.8(18) yes
Cl2a H4a Cl2c . . . 169.8(17) yes
Cl2a H4a O1c . . . 134.0(17) yes
Cl2a H4a O3a . . . 56.2(10) yes
Cl2a H4a O4a . . . 96(4) yes
Cl2a H4a O4b . . . 69.1(13) yes
Cl2a H4a O4b . . 2_666 113.3(18) yes
Cl2a H4a O4c . . . 119.2(19) yes
Cl2a H4a O4c . . 2_666 58.8(11) yes
Cl2a H4a H4b . . 2_666 132(2) yes
Cl2a H4a H4c . . 2_666 39.8(15) yes
Cl2a H4a H3a . . . 72.1(18) yes
Cl2a H4a H3a . . 2_665 115(2) yes
Cl2a H4a H1c . . . 118(2) yes
Cl2b H4a Cl2c 2_666 . . 86.3(19) yes
Cl2b H4a O1c 2_666 . . 96.7(19) yes
Cl2b H4a O3a 2_666 . . 101(2) yes
Cl2b H4a O4a 2_666 . . 138(4) yes
Cl2b H4a O4b 2_666 . . 155(3) yes
Cl2b H4a O4b 2_666 . 2_666 91.4(19) yes
Cl2b H4a O4c 2_666 . . 149(3) yes
Cl2b H4a O4c 2_666 . 2_666 94.5(18) yes
Cl2b H4a H4b 2_666 . 2_666 83(2) yes
Cl2b H4a H4c 2_666 . 2_666 94(2) yes
Cl2b H4a H3a 2_666 . . 99(2) yes
Cl2b H4a H3a 2_666 . 2_665 40.4(16) yes
Cl2b H4a H1c 2_666 . . 103(2) yes
Cl2c H4a O1c . . . 55.7(10) yes
Cl2c H4a O3a . . . 133.7(17) yes
Cl2c H4a O4a . . . 93(4) yes
Cl2c H4a O4b . . . 113.6(18) yes
Cl2c H4a O4b . . 2_666 57.9(12) yes
Cl2c H4a O4c . . . 63.8(12) yes
Cl2c H4a O4c . . 2_666 112.6(17) yes
Cl2c H4a H4b . . 2_666 38.9(15) yes
Cl2c H4a H4c . . 2_666 132(2) yes
Cl2c H4a H3a . . . 118(2) yes
Cl2c H4a H3a . . 2_665 66.4(18) yes
Cl2c H4a H1c . . . 72.1(16) yes
O1c H4a O3a . . . 78.0(11) yes
O1c H4a O4a . . . 52(3) yes
O1c H4a O4b . . . 106.6(16) yes
O1c H4a O4b . . 2_666 112(2) yes
O1c H4a O4c . . . 74.4(13) yes
O1c H4a O4c . . 2_666 163(2) yes
O1c H4a H4b . . 2_666 94(2) yes
O1c H4a H4c . . 2_666 167(2) yes
O1c H4a H3a . . . 61.9(16) yes
O1c H4a H3a . . 2_665 56.3(15) yes
O1c H4a H1c . . . 16.9(9) yes
O3a H4a O4a . . . 51(3) yes
O3a H4a O4b . . . 76.5(13) yes
O3a H4a O4b . . 2_666 163(2) yes
O3a H4a O4c . . . 106.1(16) yes
O3a H4a O4c . . 2_666 112(2) yes
O3a H4a H4b . . 2_666 172(2) yes
O3a H4a H4c . . 2_666 94(2) yes
O3a H4a H3a . . . 16.3(13) yes
O3a H4a H3a . . 2_665 89.9(19) yes
O3a H4a H1c . . . 61.7(14) yes
O4a H4a O4b . . . 59(3) yes
O4a H4a O4b . . 2_666 123(4) yes
O4a H4a O4c . . . 58(3) yes
O4a H4a O4c . . 2_666 123(4) yes
O4a H4a H4b . . 2_666 121(5) yes
O4a H4a H4c . . 2_666 116(4) yes
O4a H4a H3a . . . 45(3) yes
O4a H4a H3a . . 2_665 102(4) yes
O4a H4a H1c . . . 39(3) yes
O4b H4a O4b . . 2_666 87.5(16) yes
O4b H4a O4c . . . 50.2(10) yes
O4b H4a O4c . . 2_666 64.9(13) yes
O4b H4a H4b . . 2_666 103(2) yes
O4b H4a H4c . . 2_666 61.7(18) yes
O4b H4a H3a . . . 84.8(19) yes
O4b H4a H3a . . 2_665 161(2) yes
O4b H4a H1c . . . 97.0(17) yes
O4b H4a O4b 2_666 . . 87.5(16) yes
O4b H4a O4c 2_666 . . 65.9(13) yes
O4b H4a O4c 2_666 . 2_666 54.7(10) yes
O4b H4a H4b 2_666 . 2_666 20.4(14) yes
O4b H4a H4c 2_666 . 2_666 73.8(18) yes
O4b H4a H3a 2_666 . . 168(3) yes
O4b H4a H3a 2_666 . 2_665 107(2) yes
O4b H4a H1c 2_666 . . 127(2) yes
O4c H4a O4c . . 2_666 89.4(16) yes
O4c H4a H4b . . 2_666 68.0(19) yes
O4c H4a H4c . . 2_666 99(2) yes
O4c H4a H3a . . . 102.3(19) yes
O4c H4a H3a . . 2_665 124(2) yes
O4c H4a H1c . . . 76.8(18) yes
O4c H4a O4c 2_666 . . 89.4(16) yes
O4c H4a H4b 2_666 . 2_666 74.2(18) yes
O4c H4a H4c 2_666 . 2_666 19.1(13) yes
O4c H4a H3a 2_666 . . 129(2) yes
O4c H4a H3a 2_666 . 2_665 134(2) yes
O4c H4a H1c 2_666 . . 162(2) yes
H4b H4a H4c 2_666 . 2_666 93(2) yes
H4b H4a H3a 2_666 . . 156(3) yes
H4b H4a H3a 2_666 . 2_665 89(3) yes
H4b H4a H1c 2_666 . . 110(3) yes
H4c H4a H3a 2_666 . . 110(3) yes
H4c H4a H3a 2_666 . 2_665 134(3) yes
H4c H4a H1c 2_666 . . 152(2) yes
H3a H4a H3a . . 2_665 79(2) yes
H3a H4a H1c . . . 45.9(18) yes
H3a H4a H3a 2_665 . . 79(2) yes
H3a H4a H1c 2_665 . . 64.1(18) yes
Cu1a H4c Cu4a . . 2_666 60.3(14) yes
Cu1a H4c Cu4b . . . 70.4(18) yes
Cu1a H4c Cu4c . . . 77(2) yes
Cu1a H4c Cl2a . . 2_666 114(3) yes
Cu1a H4c Cl2c . . . 87(2) yes
Cu1a H4c O1b . . . 108(2) yes
Cu1a H4c O1b . . 2_566 154(2) yes
Cu1a H4c O3c . . . 119(2) yes
Cu1a H4c O4a . . . 42.8(11) yes
Cu1a H4c O4a . . 2_666 41.3(10) yes
Cu1a H4c O4b . . . 35.6(9) yes
Cu1a H4c O4b . . 2_666 40.5(11) yes
Cu1a H4c O4c . . . 50(4) yes
Cu1a H4c H4b . . 2_666 55.8(19) yes
Cu1a H4c H4a . . 2_666 44.1(17) yes
Cu1a H4c H3c . . . 124(2) yes
Cu1a H4c H3c . . 2_566 126(2) yes
Cu1a H4c H1b . . . 123(3) yes
Cu1a H4c H1b . . 2_566 160(3) yes
Cu4a H4c Cu4b 2_666 . . 112(2) yes
Cu4a H4c Cu4c 2_666 . . 123(3) yes
Cu4a H4c Cl2a 2_666 . 2_666 54.9(13) yes
Cu4a H4c Cl2c 2_666 . . 82.9(14) yes
Cu4a H4c O1b 2_666 . . 126.1(19) yes
Cu4a H4c O1b 2_666 . 2_566 108.3(15) yes
Cu4a H4c O3c 2_666 . . 146(2) yes
Cu4a H4c O4a 2_666 . . 97(2) yes
Cu4a H4c O4a 2_666 . 2_666 33.0(6) yes
Cu4a H4c O4b 2_666 . . 89.1(18) yes
Cu4a H4c O4b 2_666 . 2_666 35.8(7) yes
Cu4a H4c O4c 2_666 . . 110(5) yes
Cu4a H4c H4b 2_666 . 2_666 46.2(15) yes
Cu4a H4c H4a 2_666 . 2_666 47.0(15) yes
Cu4a H4c H3c 2_666 . . 160(2) yes
Cu4a H4c H3c 2_666 . 2_566 84.0(16) yes
Cu4a H4c H1b 2_666 . . 140(2) yes
Cu4a H4c H1b 2_666 . 2_566 106(2) yes
Cu4b H4c Cu4c . . . 83.8(17) yes
Cu4b H4c Cl2a . . 2_666 124(3) yes
Cu4b H4c Cl2c . . . 139(3) yes
Cu4b H4c O1b . . . 38.2(8) yes
Cu4b H4c O1b . . 2_566 134(2) yes
Cu4b H4c O3c . . . 98.1(17) yes
Cu4b H4c O4a . . . 72.1(16) yes
Cu4b H4c O4a . . 2_666 78.9(17) yes
Cu4b H4c O4b . . . 35.5(9) yes
Cu4b H4c O4b . . 2_666 110(3) yes
Cu4b H4c O4c . . . 39(3) yes
Cu4b H4c H4b . . 2_666 126(3) yes
Cu4b H4c H4a . . 2_666 64.8(18) yes
Cu4b H4c H3c . . . 86.6(17) yes
Cu4b H4c H3c . . 2_566 90(2) yes
Cu4b H4c H1b . . . 52.6(17) yes
Cu4b H4c H1b . . 2_566 129(3) yes
Cu4c H4c Cl2a . . 2_666 152(3) yes
Cu4c H4c Cl2c . . . 57.6(13) yes
Cu4c H4c O1b . . . 100.1(17) yes
Cu4c H4c O1b . . 2_566 93(2) yes
Cu4c H4c O3c . . . 41.8(10) yes
Cu4c H4c O4a . . . 34.6(10) yes
Cu4c H4c O4a . . 2_666 119(3) yes
Cu4c H4c O4b . . . 73.1(17) yes
Cu4c H4c O4b . . 2_666 88(2) yes
Cu4c H4c O4c . . . 51(3) yes
Cu4c H4c H4b . . 2_666 80(2) yes
Cu4c H4c H4a . . 2_666 119(3) yes
Cu4c H4c H3c . . . 48.7(15) yes
Cu4c H4c H3c . . 2_566 152(3) yes
Cu4c H4c H1b . . . 94(2) yes
Cu4c H4c H1b . . 2_566 103(3) yes
Cl2a H4c Cl2c 2_666 . . 96.1(18) yes
Cl2a H4c O1b 2_666 . . 100(2) yes
Cl2a H4c O1b 2_666 . 2_566 64.8(18) yes
Cl2a H4c O3c 2_666 . . 120(3) yes
Cl2a H4c O4a 2_666 . . 150(3) yes
Cl2a H4c O4a 2_666 . 2_666 75.9(17) yes
Cl2a H4c O4b 2_666 . . 132(3) yes
Cl2a H4c O4b 2_666 . 2_666 86.5(18) yes
Cl2a H4c O4c 2_666 . . 156(5) yes
Cl2a H4c H4b 2_666 . 2_666 86(2) yes
Cl2a H4c H4a 2_666 . 2_666 81(2) yes
Cl2a H4c H3c 2_666 . . 121(3) yes
Cl2a H4c H3c 2_666 . 2_566 39.7(15) yes
Cl2a H4c H1b 2_666 . . 100(3) yes
Cl2a H4c H1b 2_666 . 2_566 58(2) yes
Cl2c H4c O1b . . . 151(2) yes
Cl2c H4c O1b . . 2_566 67.7(13) yes
Cl2c H4c O3c . . . 63.3(12) yes
Cl2c H4c O4a . . . 68.1(14) yes
Cl2c H4c O4a . . 2_666 106.2(19) yes
Cl2c H4c O4b . . . 112(2) yes
Cl2c H4c O4b . . 2_666 59.3(12) yes
Cl2c H4c O4c . . . 100(4) yes
Cl2c H4c H4b . . 2_666 41.0(15) yes
Cl2c H4c H4a . . 2_666 120(3) yes
Cl2c H4c H3c . . . 78.2(17) yes
Cl2c H4c H3c . . 2_566 130(2) yes
Cl2c H4c H1b . . . 135(3) yes
Cl2c H4c H1b . . 2_566 77(2) yes
O1b H4c O1b . . 2_566 98(2) yes
O1b H4c O3c . . . 87.7(16) yes
O1b H4c O4a . . . 105.1(16) yes
O1b H4c O4a . . 2_666 100.9(17) yes
O1b H4c O4b . . . 73.7(12) yes
O1b H4c O4b . . 2_666 145(2) yes
O1b H4c O4c . . . 73(3) yes
O1b H4c H4b . . 2_666 163(3) yes
O1b H4c H4a . . 2_666 86.2(19) yes
O1b H4c H3c . . . 72.8(16) yes
O1b H4c H3c . . 2_566 60.9(15) yes
O1b H4c H1b . . . 18.0(14) yes
O1b H4c H1b . . 2_566 92(3) yes
O1b H4c O1b 2_566 . . 98(2) yes
O1b H4c O3c 2_566 . . 55.5(12) yes
O1b H4c O4a 2_566 . . 125.2(19) yes
O1b H4c O4a 2_566 . 2_666 138.8(17) yes
O1b H4c O4b 2_566 . . 162.1(19) yes
O1b H4c O4b 2_566 . 2_666 115.7(17) yes
O1b H4c O4c 2_566 . . 138(5) yes
O1b H4c H4b 2_566 . 2_666 99(2) yes
O1b H4c H4a 2_566 . 2_666 146(2) yes
O1b H4c H3c 2_566 . . 59.0(15) yes
O1b H4c H3c 2_566 . 2_566 71.4(18) yes
O1b H4c H1b 2_566 . . 82(2) yes
O1b H4c H1b 2_566 . 2_566 10.4(16) yes
O3c H4c O4a . . . 76.4(14) yes
O3c H4c O4a . . 2_666 160(3) yes
O3c H4c O4b . . . 107.5(17) yes
O3c H4c O4b . . 2_666 118(2) yes
O3c H4c O4c . . . 83(4) yes
O3c H4c H4b . . 2_666 103(2) yes
O3c H4c H4a . . 2_666 158(3) yes
O3c H4c H3c . . . 14.9(10) yes
O3c H4c H3c . . 2_566 113(3) yes
O3c H4c H1b . . . 72.4(19) yes
O3c H4c H1b . . 2_566 63(2) yes
O4a H4c O4a . . 2_666 84.2(18) yes
O4a H4c O4b . . . 45.8(10) yes
O4a H4c O4b . . 2_666 63.6(15) yes
O4a H4c O4c . . . 33(3) yes
O4a H4c H4b . . 2_666 65.5(19) yes
O4a H4c H4a . . 2_666 85(2) yes
O4a H4c H3c . . . 81.6(16) yes
O4a H4c H3c . . 2_566 161(2) yes
O4a H4c H1b . . . 109(2) yes
O4a H4c H1b . . 2_566 135(3) yes
O4a H4c O4a 2_666 . . 84.2(18) yes
O4a H4c O4b 2_666 . . 59.1(12) yes
O4a H4c O4b 2_666 . 2_666 47.2(10) yes
O4a H4c O4c 2_666 . . 83(4) yes
O4a H4c H4b 2_666 . 2_666 65.2(18) yes
O4a H4c H4a 2_666 . 2_666 15.0(12) yes
O4a H4c H3c 2_666 . . 162(2) yes
O4a H4c H3c 2_666 . 2_566 86.6(17) yes
O4a H4c H1b 2_666 . . 118(2) yes
O4a H4c H1b 2_666 . 2_566 133(2) yes
O4b H4c O4b . . 2_666 76.1(17) yes
O4b H4c O4c . . . 24(3) yes
O4b H4c H4b . . 2_666 90(2) yes
O4b H4c H4a . . 2_666 50.6(16) yes
O4b H4c H3c . . . 103.1(17) yes
O4b H4c H3c . . 2_566 116(2) yes
O4b H4c H1b . . . 87.7(19) yes
O4b H4c H1b . . 2_566 164(3) yes
O4b H4c O4b 2_666 . . 76.1(17) yes
O4b H4c O4c 2_666 . . 87(5) yes
O4b H4c H4b 2_666 . 2_666 18.9(13) yes
O4b H4c H4a 2_666 . 2_666 60.6(18) yes
O4b H4c H3c 2_666 . . 132(2) yes
O4b H4c H3c 2_666 . 2_566 119.8(19) yes
O4b H4c H1b 2_666 . . 162(3) yes
O4b H4c H1b 2_666 . 2_566 120(2) yes
O4c H4c H4b . . 2_666 95(5) yes
O4c H4c H4a . . 2_666 75(4) yes
O4c H4c H3c . . . 80(4) yes
O4c H4c H3c . . 2_566 129(4) yes
O4c H4c H1b . . . 81(4) yes
O4c H4c H1b . . 2_566 144(5) yes
H4b H4c H4a 2_666 . 2_666 79(2) yes
H4b H4c H3c 2_666 . . 117(2) yes
H4b H4c H3c 2_666 . 2_566 124(2) yes
H4b H4c H1b 2_666 . . 174(3) yes
H4b H4c H1b 2_666 . 2_566 104(3) yes
H4a H4c H3c 2_666 . . 151(2) yes
H4a H4c H3c 2_666 . 2_566 82(2) yes
H4a H4c H1b 2_666 . . 104(3) yes
H4a H4c H1b 2_666 . 2_566 138(3) yes
H3c H4c H3c . . 2_566 104(2) yes
H3c H4c H1b . . . 57.6(19) yes
H3c H4c H1b . . 2_566 64(2) yes
H3c H4c H3c 2_566 . . 104(2) yes
H3c H4c H1b 2_566 . . 62(2) yes
H3c H4c H1b 2_566 . 2_566 61(2) yes
H1b H4c H1b . . 2_566 77(3) yes
H1b H4c H1b 2_566 . . 77(3) yes
Cu2a H3a Cu3a . . 1_554 70(2) yes
Cu2a H3a Cu3b . . 1_554 61.3(15) yes
Cu2a H3a Cu4a . . . 77(2) yes
Cu2a H3a Cl1a . . . 84(2) yes
Cu2a H3a Cl2b . . 1_554 115(3) yes
Cu2a H3a O1a . . . 43.8(12) yes
Cu2a H3a O1c . . 2_665 109(3) yes
Cu2a H3a O2b . . 1_544 41.8(12) yes
Cu2a H3a O2b . . 2_666 35.2(10) yes
Cu2a H3a O3a . . . 48(4) yes
Cu2a H3a O4a . . . 120(3) yes
Cu2a H3a H4a . . . 123(3) yes
Cu2a H3a H4a . . 2_665 131(3) yes
Cu2a H3a H2b . . 1_544 58(3) yes
Cu2a H3a H1c . . . 140(3) yes
Cu3a H3a Cu3b 1_554 . 1_554 112(2) yes
Cu3a H3a Cu4a 1_554 . . 84(2) yes
Cu3a H3a Cl1a 1_554 . . 136(3) yes
Cu3a H3a Cl2b 1_554 . 1_554 131(3) yes
Cu3a H3a O1a 1_554 . . 71.5(17) yes
Cu3a H3a O1c 1_554 . 2_665 39.0(10) yes
Cu3a H3a O2b 1_554 . 1_544 111(3) yes
Cu3a H3a O2b 1_554 . 2_666 35.9(10) yes
Cu3a H3a O3a 1_554 . . 38(3) yes
Cu3a H3a O4a 1_554 . . 101(2) yes
Cu3a H3a H4a 1_554 . . 89(2) yes
Cu3a H3a H4a 1_554 . 2_665 95(2) yes
Cu3a H3a H2b 1_554 . 1_544 129(4) yes
Cu3a H3a H1c 1_554 . . 149(3) yes
Cu3b H3a Cu4a 1_554 . . 124(3) yes
Cu3b H3a Cl1a 1_554 . . 83.5(16) yes
Cu3b H3a Cl2b 1_554 . 1_554 53.8(14) yes
Cu3b H3a O1a 1_554 . . 99(2) yes
Cu3b H3a O1c 1_554 . 2_665 130(2) yes
Cu3b H3a O2b 1_554 . 1_544 35.3(8) yes
Cu3b H3a O2b 1_554 . 2_666 90.3(19) yes
Cu3b H3a O3a 1_554 . . 108(5) yes
Cu3b H3a O4a 1_554 . . 143(3) yes
Cu3b H3a H4a 1_554 . . 157(3) yes
Cu3b H3a H4a 1_554 . 2_665 85.6(17) yes
Cu3b H3a H2b 1_554 . 1_544 44.2(17) yes
Cu3b H3a H1c 1_554 . . 95(2) yes
Cu4a H3a Cl1a . . . 54.9(14) yes
Cu4a H3a Cl2b . . 1_554 145(4) yes
Cu4a H3a O1a . . . 33.3(11) yes
Cu4a H3a O1c . . 2_665 97(2) yes
Cu4a H3a O2b . . 1_544 88(2) yes
Cu4a H3a O2b . . 2_666 72.2(19) yes
Cu4a H3a O3a . . . 53(3) yes
Cu4a H3a O4a . . . 43.0(11) yes
Cu4a H3a H4a . . . 48.1(16) yes
Cu4a H3a H4a . . 2_665 149(3) yes
Cu4a H3a H2b . . 1_544 83(3) yes
Cu4a H3a H1c . . . 94(3) yes
Cl1a H3a Cl2b . . 1_554 92(2) yes
Cl1a H3a O1a . . . 65.3(14) yes
Cl1a H3a O1c . . 2_665 146(2) yes
Cl1a H3a O2b . . 1_544 58.5(13) yes
Cl1a H3a O2b . . 2_666 108(2) yes
Cl1a H3a O3a . . . 98(5) yes
Cl1a H3a O4a . . . 60.7(14) yes
Cl1a H3a H4a . . . 75.1(18) yes
Cl1a H3a H4a . . 2_665 129(3) yes
Cl1a H3a H2b . . 1_544 41.2(18) yes
Cl1a H3a H1c . . . 59(2) yes
Cl2b H3a O1a 1_554 . . 148(3) yes
Cl2b H3a O1c 1_554 . 2_665 109(3) yes
Cl2b H3a O2b 1_554 . 1_544 82(2) yes
Cl2b H3a O2b 1_554 . 2_666 137(3) yes
Cl2b H3a O3a 1_554 . . 158(6) yes
Cl2b H3a O4a 1_554 . . 114(3) yes
Cl2b H3a H4a 1_554 . . 118(3) yes
Cl2b H3a H4a 1_554 . 2_665 43.5(17) yes
Cl2b H3a H2b 1_554 . 1_544 77(3) yes
Cl2b H3a H1c 1_554 . . 55(2) yes
O1a H3a O1c . . 2_665 102.6(18) yes
O1a H3a O2b . . 1_544 66.2(16) yes
O1a H3a O2b . . 2_666 45.2(10) yes
O1a H3a O3a . . . 33(3) yes
O1a H3a O4a . . . 76.3(15) yes
O1a H3a H4a . . . 79.9(17) yes
O1a H3a H4a . . 2_665 166(3) yes
O1a H3a H2b . . 1_544 70(2) yes
O1a H3a H1c . . . 121(3) yes
O1c H3a O2b 2_665 . 1_544 148(3) yes
O1c H3a O2b 2_665 . 2_666 74.8(15) yes
O1c H3a O3a 2_665 . . 72(4) yes
O1c H3a O4a 2_665 . . 86.2(18) yes
O1c H3a H4a 2_665 . . 71.6(17) yes
O1c H3a H4a 2_665 . 2_665 65.2(18) yes
O1c H3a H2b 2_665 . 1_544 167(4) yes
O1c H3a H1c 2_665 . . 111(3) yes
O2b H3a O2b 1_544 . 2_666 77.1(19) yes
O2b H3a O3a 1_544 . . 87(5) yes
O2b H3a O4a 1_544 . . 117(2) yes
O2b H3a H4a 1_544 . . 130(3) yes
O2b H3a H4a 1_544 . 2_665 120(2) yes
O2b H3a H2b 1_544 . 1_544 19.4(18) yes
O2b H3a H1c 1_544 . . 99(3) yes
O2b H3a O2b 2_666 . 1_544 77.1(19) yes
O2b H3a O3a 2_666 . . 21(3) yes
O2b H3a O4a 2_666 . . 109(2) yes
O2b H3a H4a 2_666 . . 104(2) yes
O2b H3a H4a 2_666 . 2_665 122(2) yes
O2b H3a H2b 2_666 . 1_544 93(3) yes
O2b H3a H1c 2_666 . . 166(3) yes
O3a H3a O4a . . . 88(4) yes
O3a H3a H4a . . . 84(4) yes
O3a H3a H4a . . 2_665 133(5) yes
O3a H3a H2b . . 1_544 98(6) yes
O3a H3a H1c . . . 147(5) yes
O4a H3a H4a . . . 14.6(11) yes
O4a H3a H4a . . 2_665 108(3) yes
O4a H3a H2b . . 1_544 102(3) yes
O4a H3a H1c . . . 60(2) yes
H4a H3a H4a . . 2_665 101(3) yes
H4a H3a H2b . . 1_544 116(3) yes
H4a H3a H1c . . . 68(2) yes
H4a H3a H4a 2_665 . . 101(3) yes
H4a H3a H2b 2_665 . 1_544 120(3) yes
H4a H3a H1c 2_665 . . 72(3) yes
H2b H3a H1c 1_544 . . 81(3) yes
Cu2a H1a Cu3b . . 2_656 70.0(14) yes
Cu2a H1a Cu4a . . . 66.9(13) yes
Cu2a H1a Cl2c . . 1_545 99.3(17) yes
Cu2a H1a O1a . . . 46(2) yes
Cu2a H1a O2b . . 2_666 35.8(7) yes
Cu2a H1a O3b . . . 128.6(18) yes
Cu2a H1a O3b . . 2_656 113(2) yes
Cu2a H1a O4b . . . 107.3(17) yes
Cu2a H1a O4b . . 2_656 135.3(18) yes
Cu2a H1a H4b . . . 124(2) yes
Cu2a H1a H4b . . 2_656 136(3) yes
Cu2a H1a H1a . . 2_656 170(2) yes
Cu2a H1a H3b . . . 129(3) yes
Cu2a H1a H3b . . 2_656 130(3) yes
Cu3b H1a Cu4a 2_656 . . 85.6(17) yes
Cu3b H1a Cl2c 2_656 . 1_545 137(2) yes
Cu3b H1a O1a 2_656 . . 50(3) yes
Cu3b H1a O2b 2_656 . 2_666 34.4(8) yes
Cu3b H1a O3b 2_656 . . 155.3(19) yes
Cu3b H1a O3b 2_656 . 2_656 43.6(9) yes
Cu3b H1a O4b 2_656 . . 105.9(17) yes
Cu3b H1a O4b 2_656 . 2_656 94.1(17) yes
Cu3b H1a H4b 2_656 . . 102(2) yes
Cu3b H1a H4b 2_656 . 2_656 103(3) yes
Cu3b H1a H1a 2_656 . 2_656 109(2) yes
Cu3b H1a H3b 2_656 . . 159(3) yes
Cu3b H1a H3b 2_656 . 2_656 60.1(19) yes
Cu4a H1a Cl2c . . 1_545 129(2) yes
Cu4a H1a O1a . . . 39(2) yes
Cu4a H1a O2b . . 2_666 70.9(13) yes
Cu4a H1a O3b . . . 88.2(15) yes
Cu4a H1a O3b . . 2_656 107.6(17) yes
Cu4a H1a O4b . . . 41.0(8) yes
Cu4a H1a O4b . . 2_656 156.0(19) yes
Cu4a H1a H4b . . . 57.4(18) yes
Cu4a H1a H4b . . 2_656 157(3) yes
Cu4a H1a H1a . . 2_656 103.0(18) yes
Cu4a H1a H3b . . . 96(2) yes
Cu4a H1a H3b . . 2_656 101(2) yes
Cl2c H1a O1a 1_545 . . 144(4) yes
Cl2c H1a O2b 1_545 . 2_666 125.9(19) yes
Cl2c H1a O3b 1_545 . . 62.1(14) yes
Cl2c H1a O3b 1_545 . 2_656 122(2) yes
Cl2c H1a O4b 1_545 . . 117(2) yes
Cl2c H1a O4b 1_545 . 2_656 64.0(13) yes
Cl2c H1a H4b 1_545 . . 117(3) yes
Cl2c H1a H4b 1_545 . 2_656 56(2) yes
Cl2c H1a H1a 1_545 . 2_656 88(2) yes
Cl2c H1a H3b 1_545 . . 54.5(18) yes
Cl2c H1a H3b 1_545 . 2_656 122(3) yes
O1a H1a O2b . . 2_666 33(3) yes
O1a H1a O3b . . . 127(4) yes
O1a H1a O3b . . 2_656 86(3) yes
O1a H1a O4b . . . 75(3) yes
O1a H1a O4b . . 2_656 144(4) yes
O1a H1a H4b . . . 85(3) yes
O1a H1a H4b . . 2_656 152(5) yes
O1a H1a H1a . . 2_656 125(3) yes
O1a H1a H3b . . . 134(4) yes
O1a H1a H3b . . 2_656 93(4) yes
O2b H1a O3b 2_666 . . 157.7(18) yes
O2b H1a O3b 2_666 . 2_656 78.0(14) yes
O2b H1a O4b 2_666 . . 107.6(15) yes
O2b H1a O4b 2_666 . 2_656 120.2(17) yes
O2b H1a H4b 2_666 . . 115(2) yes
O2b H1a H4b 2_666 . 2_656 127(3) yes
O2b H1a H1a 2_666 . 2_656 141.3(19) yes
O2b H1a H3b 2_666 . . 163(3) yes
O2b H1a H3b 2_666 . 2_656 94(2) yes
O3b H1a O3b . . 2_656 117.1(17) yes
O3b H1a O4b . . . 56.2(10) yes
O3b H1a O4b . . 2_656 82.1(13) yes
O3b H1a H4b . . . 55.5(18) yes
O3b H1a H4b . . 2_656 75(2) yes
O3b H1a H1a . . 2_656 49.7(13) yes
O3b H1a H3b . . . 8.1(13) yes
O3b H1a H3b . . 2_656 98(2) yes
O3b H1a O3b 2_656 . . 117.1(17) yes
O3b H1a O4b 2_656 . . 98.2(14) yes
O3b H1a O4b 2_656 . 2_656 59.0(11) yes
O3b H1a H4b 2_656 . . 83(2) yes
O3b H1a H4b 2_656 . 2_656 67(2) yes
O3b H1a H1a 2_656 . 2_656 67.3(15) yes
O3b H1a H3b 2_656 . . 117(2) yes
O3b H1a H3b 2_656 . 2_656 20.5(15) yes
O4b H1a O4b . . 2_656 117.4(17) yes
O4b H1a H4b . . . 19.3(15) yes
O4b H1a H4b . . 2_656 116(3) yes
O4b H1a H1a . . 2_656 63.0(14) yes
O4b H1a H3b . . . 64.3(18) yes
O4b H1a H3b . . 2_656 81.0(19) yes
O4b H1a O4b 2_656 . . 117.4(17) yes
O4b H1a H4b 2_656 . . 100(2) yes
O4b H1a H4b 2_656 . 2_656 8.7(17) yes
O4b H1a H1a 2_656 . 2_656 54.4(13) yes
O4b H1a H3b 2_656 . . 76(2) yes
O4b H1a H3b 2_656 . 2_656 59.1(17) yes
H4b H1a H4b . . 2_656 99(3) yes
H4b H1a H1a . . 2_656 45.7(19) yes
H4b H1a H3b . . . 63(2) yes
H4b H1a H3b . . 2_656 64(2) yes
H4b H1a H4b 2_656 . . 99(3) yes
H4b H1a H1a 2_656 . 2_656 54(2) yes
H4b H1a H3b 2_656 . . 69(3) yes
H4b H1a H3b 2_656 . 2_656 66(2) yes
H1a H1a H3b 2_656 . . 51(2) yes
H1a H1a H3b 2_656 . 2_656 49(2) yes
H3b H1a H3b . . 2_656 100(3) yes
H3b H1a H3b 2_656 . . 100(3) yes
Cu2a H2b Cu3a 1_566 . 2_667 67.9(17) yes
Cu2a H2b Cu3b 1_566 . 1_565 80(3) yes
Cu2a H2b Cu4a 1_566 . 1_566 63.0(18) yes
Cu2a H2b Cl1a 1_566 . 1_566 117(3) yes
Cu2a H2b Cl2b 1_566 . 1_565 93(3) yes
Cu2a H2b O1a 1_566 . 2_666 45.5(14) yes
Cu2a H2b O2a 1_566 . 1_465 163(2) yes
Cu2a H2b O2a 1_566 . 2_667 102.6(19) yes
Cu2a H2b O2b 1_566 . . 52(4) yes
Cu2a H2b O2c 1_566 . 2_676 122(3) yes
Cu2a H2b O3a 1_566 . 1_566 43.6(15) yes
Cu2a H2b O3a 1_566 . 2_666 34.1(9) yes
Cu2a H2b H3a 1_566 . 1_566 60(3) yes
Cu2a H2b H2a 1_566 . 1_465 162(3) yes
Cu2a H2b H2a 1_566 . 2_667 118(2) yes
Cu2a H2b H1c 1_566 . 1_566 111(3) yes
Cu2a H2b H2c 1_566 . 1_456 119(2) yes
Cu3a H2b Cu3b 2_667 . 1_565 81.0(16) yes
Cu3a H2b Cu4a 2_667 . 1_566 110(2) yes
Cu3a H2b Cl1a 2_667 . 1_566 118(2) yes
Cu3a H2b Cl2b 2_667 . 1_565 141(3) yes
Cu3a H2b O1a 2_667 . 2_666 71.2(15) yes
Cu3a H2b O2a 2_667 . 1_465 127(3) yes
Cu3a H2b O2a 2_667 . 2_667 35.6(7) yes
Cu3a H2b O2b 2_667 . . 31(3) yes
Cu3a H2b O2c 2_667 . 2_676 94.6(16) yes
Cu3a H2b O3a 2_667 . 1_566 111(3) yes
Cu3a H2b O3a 2_667 . 2_666 34.7(9) yes
Cu3a H2b H3a 2_667 . 1_566 128(4) yes
Cu3a H2b H2a 2_667 . 1_465 130(4) yes
Cu3a H2b H2a 2_667 . 2_667 49.7(17) yes
Cu3a H2b H1c 2_667 . 1_566 178(3) yes
Cu3a H2b H2c 2_667 . 1_456 81.1(19) yes
Cu3b H2b Cu4a 1_565 . 1_566 131(3) yes
Cu3b H2b Cl1a 1_565 . 1_566 158(4) yes
Cu3b H2b Cl2b 1_565 . 1_565 61.3(14) yes
Cu3b H2b O1a 1_565 . 2_666 34.6(12) yes
Cu3b H2b O2a 1_565 . 1_465 95(2) yes
Cu3b H2b O2a 1_565 . 2_667 94.8(16) yes
Cu3b H2b O2b 1_565 . . 55(3) yes
Cu3b H2b O2c 1_565 . 2_676 42.5(11) yes
Cu3b H2b O3a 1_565 . 1_566 94(3) yes
Cu3b H2b O3a 1_565 . 2_666 72.5(18) yes
Cu3b H2b H3a 1_565 . 1_566 88(3) yes
Cu3b H2b H2a 1_565 . 1_465 103(3) yes
Cu3b H2b H2a 1_565 . 2_667 91(2) yes
Cu3b H2b H1c 1_565 . 1_566 101(2) yes
Cu3b H2b H2c 1_565 . 1_456 146(3) yes
Cu4a H2b Cl1a 1_566 . 1_566 56.5(14) yes
Cu4a H2b Cl2b 1_566 . 1_565 88.8(17) yes
Cu4a H2b O1a 1_566 . 2_666 102(3) yes
Cu4a H2b O2a 1_566 . 1_465 111.1(16) yes
Cu4a H2b O2a 1_566 . 2_667 122.1(18) yes
Cu4a H2b O2b 1_566 . . 112(6) yes
Cu4a H2b O2c 1_566 . 2_676 154.1(19) yes
Cu4a H2b O3a 1_566 . 1_566 37.5(9) yes
Cu4a H2b O3a 1_566 . 2_666 90(2) yes
Cu4a H2b H3a 1_566 . 1_566 47.5(19) yes
Cu4a H2b H2a 1_566 . 1_465 104(2) yes
Cu4a H2b H2a 1_566 . 2_667 133(2) yes
Cu4a H2b H1c 1_566 . 1_566 68.3(16) yes
Cu4a H2b H2c 1_566 . 1_456 82.2(16) yes
Cl1a H2b Cl2b 1_566 . 1_565 101.8(19) yes
Cl1a H2b O1a 1_566 . 2_666 158(4) yes
Cl1a H2b O2a 1_566 . 1_465 64(2) yes
Cl1a H2b O2a 1_566 . 2_667 95(3) yes
Cl1a H2b O2b 1_566 . . 146(5) yes
Cl1a H2b O2c 1_566 . 2_676 120(4) yes
Cl1a H2b O3a 1_566 . 1_566 90(2) yes
Cl1a H2b O3a 1_566 . 2_666 130(3) yes
Cl1a H2b H3a 1_566 . 1_566 89(2) yes
Cl1a H2b H2a 1_566 . 1_465 56(2) yes
Cl1a H2b H2a 1_566 . 2_667 93(3) yes
Cl1a H2b H1c 1_566 . 1_566 60.9(17) yes
Cl1a H2b H2c 1_566 . 1_456 39.8(16) yes
Cl2b H2b O1a 1_565 . 2_666 70.9(16) yes
Cl2b H2b O2a 1_565 . 1_465 71.3(15) yes
Cl2b H2b O2a 1_565 . 2_667 149(2) yes
Cl2b H2b O2b 1_565 . . 110(5) yes
Cl2b H2b O2c 1_565 . 2_676 66.3(13) yes
Cl2b H2b O3a 1_565 . 1_566 63.8(15) yes
Cl2b H2b O3a 1_565 . 2_666 115(3) yes
Cl2b H2b H3a 1_565 . 1_566 45.0(19) yes
Cl2b H2b H2a 1_565 . 1_465 74(2) yes
Cl2b H2b H2a 1_565 . 2_667 135(3) yes
Cl2b H2b H1c 1_565 . 1_566 41.0(13) yes
Cl2b H2b H2c 1_565 . 1_456 137(3) yes
O1a H2b O2a 2_666 . 1_465 128.1(19) yes
O1a H2b O2a 2_666 . 2_667 101.2(14) yes
O1a H2b O2b 2_666 . . 41(4) yes
O1a H2b O2c 2_666 . 2_676 77.1(14) yes
O1a H2b O3a 2_666 . 1_566 68(2) yes
O1a H2b O3a 2_666 . 2_666 46.4(11) yes
O1a H2b H3a 2_666 . 1_566 71(3) yes
O1a H2b H2a 2_666 . 1_465 135(3) yes
O1a H2b H2a 2_666 . 2_667 106.4(18) yes
O1a H2b H1c 2_666 . 1_566 110(2) yes
O1a H2b H2c 2_666 . 1_456 152(2) yes
O2a H2b O2a 1_465 . 2_667 94(2) yes
O2a H2b O2b 1_465 . . 136(5) yes
O2a H2b O2c 1_465 . 2_676 55.7(15) yes
O2a H2b O3a 1_465 . 1_566 121.9(17) yes
O2a H2b O3a 1_465 . 2_666 158(2) yes
O2a H2b H3a 1_465 . 1_566 104(3) yes
O2a H2b H2a 1_465 . 1_465 8.1(15) yes
O2a H2b H2a 1_465 . 2_667 78(2) yes
O2a H2b H1c 1_465 . 1_566 53.5(19) yes
O2a H2b H2c 1_465 . 1_456 73(2) yes
O2a H2b O2a 2_667 . 1_465 94(2) yes
O2a H2b O2b 2_667 . . 62(4) yes
O2a H2b O2c 2_667 . 2_676 82.9(18) yes
O2a H2b O3a 2_667 . 1_566 142(3) yes
O2a H2b O3a 2_667 . 2_666 70.3(10) yes
O2a H2b H3a 2_667 . 1_566 162(4) yes
O2a H2b H2a 2_667 . 1_465 95(3) yes
O2a H2b H2a 2_667 . 2_667 16.5(13) yes
O2a H2b H1c 2_667 . 1_566 144(3) yes
O2a H2b H2c 2_667 . 1_456 55.2(15) yes
O2b H2b O2c . . 2_676 84(4) yes
O2b H2b O3a . . 1_566 94(6) yes
O2b H2b O3a . . 2_666 23(3) yes
O2b H2b H3a . . 1_566 106(6) yes
O2b H2b H2a . . 1_465 143(6) yes
O2b H2b H2a . . 2_667 72(4) yes
O2b H2b H1c . . 1_566 150(5) yes
O2b H2b H2c . . 1_456 112(4) yes
O2c H2b O3a 2_676 . 1_566 126(2) yes
O2c H2b O3a 2_676 . 2_666 106.5(16) yes
O2c H2b H3a 2_676 . 1_566 110(3) yes
O2c H2b H2a 2_676 . 1_465 64(2) yes
O2c H2b H2a 2_676 . 2_667 69.5(19) yes
O2c H2b H1c 2_676 . 1_566 87(2) yes
O2c H2b H2c 2_676 . 1_456 111(3) yes
O3a H2b O3a 1_566 . 2_666 78(2) yes
O3a H2b H3a 1_566 . 1_566 19.9(19) yes
O3a H2b H2a 1_566 . 1_465 119(3) yes
O3a H2b H2a 1_566 . 2_667 159(3) yes
O3a H2b H1c 1_566 . 1_566 68(2) yes
O3a H2b H2c 1_566 . 1_456 120(2) yes
O3a H2b O3a 2_666 . 1_566 78(2) yes
O3a H2b H3a 2_666 . 1_566 94(3) yes
O3a H2b H2a 2_666 . 1_465 163(3) yes
O3a H2b H2a 2_666 . 2_667 84.1(18) yes
O3a H2b H1c 2_666 . 1_566 145(3) yes
O3a H2b H2c 2_666 . 1_456 106.6(19) yes
H3a H2b H2a 1_566 . 1_465 102(3) yes
H3a H2b H2a 1_566 . 2_667 178(4) yes
H3a H2b H1c 1_566 . 1_566 51(3) yes
H3a H2b H2c 1_566 . 1_456 126(3) yes
H2a H2b H2a 1_465 . 2_667 80(3) yes
H2a H2b H1c 1_465 . 1_566 51(3) yes
H2a H2b H2c 1_465 . 1_456 68(3) yes
H2a H2b H2a 2_667 . 1_465 80(3) yes
H2a H2b H1c 2_667 . 1_566 131(4) yes
H2a H2b H2c 2_667 . 1_456 55.9(19) yes
H1c H2b H2c 1_566 . 1_456 98(2) yes
Cu2c H2a Cu3a 1_656 . . 70(2) yes
Cu2c H2a Cu3c 1_656 . 2_766 74(2) yes
Cu2c H2a Cl1a 1_656 . 1_656 108(3) yes
Cu2c H2a Cl2b 1_656 . 1_655 83(2) yes
Cu2c H2a O1c 1_656 . 1_656 38.3(11) yes
Cu2c H2a O2a 1_656 . . 56(4) yes
Cu2c H2a O2b 1_656 . 1_645 144(2) yes
Cu2c H2a O2b 1_656 . 2_667 107(2) yes
Cu2c H2a O2c 1_656 . 2_766 118(3) yes
Cu2c H2a O3c 1_656 . 1_656 35.0(10) yes
Cu2c H2a O3c 1_656 . 2_666 36.9(11) yes
Cu2c H2a H2b 1_656 . 1_645 137(3) yes
Cu2c H2a H2b 1_656 . 2_667 123(3) yes
Cu2c H2a H3c 1_656 . 1_656 40.8(16) yes
Cu2c H2a H1c 1_656 . 1_656 52(2) yes
Cu2c H2a H2c 1_656 . 1_546 128(2) yes
Cu2c H2a H2c 1_656 . 2_766 121(3) yes
Cu3a H2a Cu3c . . 2_766 85(2) yes
Cu3a H2a Cl1a . . 1_656 125(3) yes
Cu3a H2a Cl2b . . 1_655 138(3) yes
Cu3a H2a O1c . . 1_656 108(3) yes
Cu3a H2a O2a . . . 32(3) yes
Cu3a H2a O2b . . 1_645 144(3) yes
Cu3a H2a O2b . . 2_667 38.1(9) yes
Cu3a H2a O2c . . 2_766 101.7(18) yes
Cu3a H2a O3c . . 1_656 75.6(19) yes
Cu3a H2a O3c . . 2_666 72.2(18) yes
Cu3a H2a H2b . . 1_645 153(4) yes
Cu3a H2a H2b . . 2_667 53.3(18) yes
Cu3a H2a H3c . . 1_656 62.7(19) yes
Cu3a H2a H1c . . 1_656 122(4) yes
Cu3a H2a H2c . . 1_546 95(2) yes
Cu3a H2a H2c . . 2_766 86.2(18) yes
Cu3c H2a Cl1a 2_766 . 1_656 150(3) yes
Cu3c H2a Cl2b 2_766 . 1_655 56.8(14) yes
Cu3c H2a O1c 2_766 . 1_656 83(2) yes
Cu3c H2a O2a 2_766 . . 55(3) yes
Cu3c H2a O2b 2_766 . 1_645 95(2) yes
Cu3c H2a O2b 2_766 . 2_667 102.0(19) yes
Cu3c H2a O2c 2_766 . 2_766 43.7(11) yes
Cu3c H2a O3c 2_766 . 1_656 109(3) yes
Cu3c H2a O3c 2_766 . 2_666 37.2(13) yes
Cu3c H2a H2b 2_766 . 1_645 100(3) yes
Cu3c H2a H2b 2_766 . 2_667 99(2) yes
Cu3c H2a H3c 2_766 . 1_656 113(3) yes
Cu3c H2a H1c 2_766 . 1_656 82(3) yes
Cu3c H2a H2c 2_766 . 1_546 157(4) yes
Cu3c H2a H2c 2_766 . 2_766 49.8(17) yes
Cl1a H2a Cl2b 1_656 . 1_655 93(2) yes
Cl1a H2a O1c 1_656 . 1_656 82(2) yes
Cl1a H2a O2a 1_656 . . 151(6) yes
Cl1a H2a O2b 1_656 . 1_645 65(2) yes
Cl1a H2a O2b 1_656 . 2_667 106(3) yes
Cl1a H2a O2c 1_656 . 2_766 124(3) yes
Cl1a H2a O3c 1_656 . 1_656 76.6(19) yes
Cl1a H2a O3c 1_656 . 2_666 138(3) yes
Cl1a H2a H2b 1_656 . 1_645 57(2) yes
Cl1a H2a H2b 1_656 . 2_667 104(3) yes
Cl1a H2a H3c 1_656 . 1_656 81(2) yes
Cl1a H2a H1c 1_656 . 1_656 77(2) yes
Cl1a H2a H2c 1_656 . 1_546 40.7(16) yes
Cl1a H2a H2c 1_656 . 2_766 130(4) yes
Cl2b H2a O1c 1_655 . 1_656 56.0(12) yes
Cl2b H2a O2a 1_655 . . 106(5) yes
Cl2b H2a O2b 1_655 . 1_645 63.2(13) yes
Cl2b H2a O2b 1_655 . 2_667 154(2) yes
Cl2b H2a O2c 1_655 . 2_766 63.1(13) yes
Cl2b H2a O3c 1_655 . 1_656 100(2) yes
Cl2b H2a O3c 1_655 . 2_666 67.2(15) yes
Cl2b H2a H2b 1_655 . 1_645 60(2) yes
Cl2b H2a H2b 1_655 . 2_667 140(3) yes
Cl2b H2a H3c 1_655 . 1_656 114(3) yes
Cl2b H2a H1c 1_655 . 1_656 43.5(18) yes
Cl2b H2a H2c 1_655 . 1_546 127(2) yes
Cl2b H2a H2c 1_655 . 2_766 81.0(18) yes
O1c H2a O2a 1_656 . . 91(5) yes
O1c H2a O2b 1_656 . 1_645 107.5(17) yes
O1c H2a O2b 1_656 . 2_667 143(3) yes
O1c H2a O2c 1_656 . 2_766 115(2) yes
O1c H2a O3c 1_656 . 1_656 44.0(11) yes
O1c H2a O3c 1_656 . 2_666 56.7(15) yes
O1c H2a H2b 1_656 . 1_645 99(3) yes
O1c H2a H2b 1_656 . 2_667 160(3) yes
O1c H2a H3c 1_656 . 1_656 58.4(19) yes
O1c H2a H1c 1_656 . 1_656 14.9(18) yes
O1c H2a H2c 1_656 . 1_546 119(2) yes
O1c H2a H2c 1_656 . 2_766 130(2) yes
O2a H2a O2b . . 1_645 143(5) yes
O2a H2a O2b . . 2_667 64(4) yes
O2a H2a O2c . . 2_766 85(4) yes
O2a H2a O3c . . 1_656 79(5) yes
O2a H2a O3c . . 2_666 42(4) yes
O2a H2a H2b . . 1_645 152(5) yes
O2a H2a H2b . . 2_667 74(4) yes
O2a H2a H3c . . 1_656 72(4) yes
O2a H2a H1c . . 1_656 103(6) yes
O2a H2a H2c . . 1_546 127(5) yes
O2a H2a H2c . . 2_766 75(4) yes
O2b H2a O2b 1_645 . 2_667 108(3) yes
O2b H2a O2c 1_645 . 2_766 58.4(15) yes
O2b H2a O3c 1_645 . 1_656 136.4(18) yes
O2b H2a O3c 1_645 . 2_666 126(2) yes
O2b H2a H2b 1_645 . 1_645 10.8(15) yes
O2b H2a H2b 1_645 . 2_667 92(3) yes
O2b H2a H3c 1_645 . 1_656 145(2) yes
O2b H2a H1c 1_645 . 1_656 93(3) yes
O2b H2a H2c 1_645 . 1_546 72(2) yes
O2b H2a H2c 1_645 . 2_766 67.6(18) yes
O2b H2a O2b 2_667 . 1_645 108(3) yes
O2b H2a O2c 2_667 . 2_766 91.0(18) yes
O2b H2a O3c 2_667 . 1_656 101.8(18) yes
O2b H2a O3c 2_667 . 2_666 106.4(18) yes
O2b H2a H2b 2_667 . 1_645 116(4) yes
O2b H2a H2b 2_667 . 2_667 17.3(14) yes
O2b H2a H3c 2_667 . 1_656 87(2) yes
O2b H2a H1c 2_667 . 1_656 158(4) yes
O2b H2a H2c 2_667 . 1_546 66.4(16) yes
O2b H2a H2c 2_667 . 2_766 73.0(17) yes
O2c H2a O3c 2_766 . 1_656 152(3) yes
O2c H2a O3c 2_766 . 2_666 80.9(16) yes
O2c H2a H2b 2_766 . 1_645 67(2) yes
O2c H2a H2b 2_766 . 2_667 78(2) yes
O2c H2a H3c 2_766 . 1_656 155(3) yes
O2c H2a H1c 2_766 . 1_656 106(3) yes
O2c H2a H2c 2_766 . 1_546 114(3) yes
O2c H2a H2c 2_766 . 2_766 18.1(10) yes
O3c H2a O3c 1_656 . 2_666 71.9(18) yes
O3c H2a H2b 1_656 . 1_645 126(3) yes
O3c H2a H2b 1_656 . 2_667 119(2) yes
O3c H2a H3c 1_656 . 1_656 14.8(11) yes
O3c H2a H1c 1_656 . 1_656 57(2) yes
O3c H2a H2c 1_656 . 1_546 93.3(18) yes
O3c H2a H2c 1_656 . 2_766 154(3) yes
O3c H2a O3c 2_666 . 1_656 71.9(18) yes
O3c H2a H2b 2_666 . 1_645 127(3) yes
O3c H2a H2b 2_666 . 2_667 114(2) yes
O3c H2a H3c 2_666 . 1_656 76(2) yes
O3c H2a H1c 2_666 . 1_656 64(2) yes
O3c H2a H2c 2_666 . 1_546 162(3) yes
O3c H2a H2c 2_666 . 2_766 84.8(19) yes
H2b H2a H2b 1_645 . 2_667 100(3) yes
H2b H2a H3c 1_645 . 1_656 135(3) yes
H2b H2a H1c 1_645 . 1_656 84(3) yes
H2b H2a H2c 1_645 . 1_546 70(3) yes
H2b H2a H2c 1_645 . 2_766 78(3) yes
H2b H2a H2b 2_667 . 1_645 100(3) yes
H2b H2a H3c 2_667 . 1_656 104(2) yes
H2b H2a H1c 2_667 . 1_656 175(4) yes
H2b H2a H2c 2_667 . 1_546 64(2) yes
H2b H2a H2c 2_667 . 2_766 60.3(19) yes
H3c H2a H1c 1_656 . 1_656 72(3) yes
H3c H2a H2c 1_656 . 1_546 87(2) yes
H3c H2a H2c 1_656 . 2_766 147(3) yes
H1c H2a H2c 1_656 . 1_546 117(2) yes
H1c H2a H2c 1_656 . 2_766 123(3) yes
H2c H2a H2c 1_546 . 2_766 107(3) yes
H2c H2a H2c 2_766 . 1_546 107(3) yes
Cu2c H3c Cu3a . . 1_454 75.0(16) yes
Cu2c H3c Cu3c . . 1_455 81.1(18) yes
Cu2c H3c Cu4c . . . 80(2) yes
Cu2c H3c Cl1a . . . 91(2) yes
Cu2c H3c Cl2a . . 1_455 137(3) yes
Cu2c H3c Cl2b . . 2_566 88.5(19) yes
Cu2c H3c O1b . . 2_566 117(2) yes
Cu2c H3c O1c . . . 41.2(11) yes
Cu2c H3c O1c . . 2_565 50.6(13) yes
Cu2c H3c O2a . . 1_454 53.9(13) yes
Cu2c H3c O2a . . 2_666 44.6(11) yes
Cu2c H3c O3c . . . 75(4) yes
Cu2c H3c O4c . . . 116(2) yes
Cu2c H3c H4c . . . 122(2) yes
Cu2c H3c H4c . . 2_566 155(3) yes
Cu2c H3c H2a . . 1_454 63(2) yes
Cu2c H3c H1c . . . 45.0(17) yes
Cu2c H3c H1c . . 2_565 55(2) yes
Cu2c H3c H1b . . . 160(3) yes
Cu2c H3c H1b . . 2_566 128(2) yes
Cu3a H3c Cu3c 1_454 . 1_455 133(2) yes
Cu3a H3c Cu4c 1_454 . . 132(2) yes
Cu3a H3c Cl1a 1_454 . . 85.8(13) yes
Cu3a H3c Cl2a 1_454 . 1_455 62.2(12) yes
Cu3a H3c Cl2b 1_454 . 2_566 87.4(14) yes
Cu3a H3c O1b 1_454 . 2_566 138(2) yes
Cu3a H3c O1c 1_454 . . 107.7(18) yes
Cu3a H3c O1c 1_454 . 2_565 41.6(8) yes
Cu3a H3c O2a 1_454 . 1_454 39.1(7) yes
Cu3a H3c O2a 1_454 . 2_666 111.0(18) yes
Cu3a H3c O3c 1_454 . . 150(5) yes
Cu3a H3c O4c 1_454 . . 140.0(18) yes
Cu3a H3c H4c 1_454 . . 152(2) yes
Cu3a H3c H4c 1_454 . 2_566 95.8(18) yes
Cu3a H3c H2a 1_454 . 1_454 54.2(15) yes
Cu3a H3c H1c 1_454 . . 96.7(18) yes
Cu3a H3c H1c 1_454 . 2_565 60.4(14) yes
Cu3a H3c H1b 1_454 . . 103.1(19) yes
Cu3a H3c H1b 1_454 . 2_566 145(2) yes
Cu3c H3c Cu4c 1_455 . . 81.2(14) yes
Cu3c H3c Cl1a 1_455 . . 135.2(19) yes
Cu3c H3c Cl2a 1_455 . 1_455 126(3) yes
Cu3c H3c Cl2b 1_455 . 2_566 51.7(10) yes
Cu3c H3c O1b 1_455 . 2_566 35.7(7) yes
Cu3c H3c O1c 1_455 . . 76.4(14) yes
Cu3c H3c O1c 1_455 . 2_565 92.3(18) yes
Cu3c H3c O2a 1_455 . 1_454 135(2) yes
Cu3c H3c O2a 1_455 . 2_666 36.7(7) yes
Cu3c H3c O3c 1_455 . . 39(3) yes
Cu3c H3c O4c 1_455 . . 87.0(13) yes
Cu3c H3c H4c 1_455 . . 74.6(15) yes
Cu3c H3c H4c 1_455 . 2_566 89.1(18) yes
Cu3c H3c H2a 1_455 . 1_454 141(3) yes
Cu3c H3c H1c 1_455 . . 94.1(17) yes
Cu3c H3c H1c 1_455 . 2_565 72.6(16) yes
Cu3c H3c H1b 1_455 . . 112(2) yes
Cu3c H3c H1b 1_455 . 2_566 48.7(14) yes
Cu4c H3c Cl1a . . . 54.0(11) yes
Cu4c H3c Cl2a . . 1_455 131(3) yes
Cu4c H3c Cl2b . . 2_566 132.8(18) yes
Cu4c H3c O1b . . 2_566 90.0(14) yes
Cu4c H3c O1c . . . 39.3(8) yes
Cu4c H3c O1c . . 2_565 131(2) yes
Cu4c H3c O2a . . 1_454 93.5(18) yes
Cu4c H3c O2a . . 2_666 75.1(13) yes
Cu4c H3c O3c . . . 43(3) yes
Cu4c H3c O4c . . . 35.4(7) yes
Cu4c H3c H4c . . . 45.1(15) yes
Cu4c H3c H4c . . 2_566 121(2) yes
Cu4c H3c H2a . . 1_454 78.0(19) yes
Cu4c H3c H1c . . . 40.4(14) yes
Cu4c H3c H1c . . 2_565 130(3) yes
Cu4c H3c H1b . . . 87(2) yes
Cu4c H3c H1b . . 2_566 81.2(18) yes
Cl1a H3c Cl2a . . 1_455 88.5(17) yes
Cl1a H3c Cl2b . . 2_566 173.0(16) yes
Cl1a H3c O1b . . 2_566 131.1(17) yes
Cl1a H3c O1c . . . 69.5(12) yes
Cl1a H3c O1c . . 2_565 116.4(18) yes
Cl1a H3c O2a . . 1_454 58.4(10) yes
Cl1a H3c O2a . . 2_666 118.7(18) yes
Cl1a H3c O3c . . . 97(4) yes
Cl1a H3c O4c . . . 56.9(9) yes
Cl1a H3c H4c . . . 72.8(16) yes
Cl1a H3c H4c . . 2_566 112(2) yes
Cl1a H3c H2a . . 1_454 39.3(14) yes
Cl1a H3c H1c . . . 53.6(13) yes
Cl1a H3c H1c . . 2_565 136(2) yes
Cl1a H3c H1b . . . 68.5(17) yes
Cl1a H3c H1b . . 2_566 115(2) yes
Cl2a H3c Cl2b 1_455 . 2_566 86.9(18) yes
Cl2a H3c O1b 1_455 . 2_566 95(2) yes
Cl2a H3c O1c 1_455 . . 157(2) yes
Cl2a H3c O1c 1_455 . 2_565 91.9(18) yes
Cl2a H3c O2a 1_455 . 1_454 90.9(16) yes
Cl2a H3c O2a 1_455 . 2_666 152(2) yes
Cl2a H3c O3c 1_455 . . 148(5) yes
Cl2a H3c O4c 1_455 . . 100(2) yes
Cl2a H3c H4c 1_455 . . 98(2) yes
Cl2a H3c H4c 1_455 . 2_566 39.2(14) yes
Cl2a H3c H2a 1_455 . 1_454 92(2) yes
Cl2a H3c H1c 1_455 . . 139(2) yes
Cl2a H3c H1c 1_455 . 2_565 98(2) yes
Cl2a H3c H1b 1_455 . . 46.9(16) yes
Cl2a H3c H1b 1_455 . 2_566 89(2) yes
Cl2b H3c O1b 2_566 . 2_566 54.7(9) yes
Cl2b H3c O1c 2_566 . . 114.3(17) yes
Cl2b H3c O1c 2_566 . 2_565 58.6(11) yes
Cl2b H3c O2a 2_566 . 1_454 116.3(17) yes
Cl2b H3c O2a 2_566 . 2_666 65.4(10) yes
Cl2b H3c O3c 2_566 . . 90(4) yes
Cl2b H3c O4c 2_566 . . 129.1(16) yes
Cl2b H3c H4c 2_566 . . 113.1(18) yes
Cl2b H3c H4c 2_566 . 2_566 67.5(16) yes
Cl2b H3c H2a 2_566 . 1_454 136(2) yes
Cl2b H3c H1c 2_566 . . 129(2) yes
Cl2b H3c H1c 2_566 . 2_565 40.2(15) yes
Cl2b H3c H1b 2_566 . . 112(2) yes
Cl2b H3c H1b 2_566 . 2_566 70.4(16) yes
O1b H3c O1c 2_566 . . 104.9(14) yes
O1b H3c O1c 2_566 . 2_565 112.3(18) yes
O1b H3c O2a 2_566 . 1_454 169(2) yes
O1b H3c O2a 2_566 . 2_666 72.4(10) yes
O1b H3c O3c 2_566 . . 58(3) yes
O1b H3c O4c 2_566 . . 74.4(11) yes
O1b H3c H4c 2_566 . . 58.4(14) yes
O1b H3c H4c 2_566 . 2_566 55.6(13) yes
O1b H3c H2a 2_566 . 1_454 168(2) yes
O1b H3c H1c 2_566 . . 120.7(17) yes
O1b H3c H1c 2_566 . 2_565 92.1(18) yes
O1b H3c H1b 2_566 . . 78.6(17) yes
O1b H3c H1b 2_566 . 2_566 17.0(12) yes
O1c H3c O1c . . 2_565 91.8(18) yes
O1c H3c O2a . . 1_454 72.0(14) yes
O1c H3c O2a . . 2_666 49.3(9) yes
O1c H3c O3c . . . 47(3) yes
O1c H3c O4c . . . 74.7(12) yes
O1c H3c H4c . . . 82.2(17) yes
O1c H3c H4c . . 2_566 156(2) yes
O1c H3c H2a . . 1_454 66.4(19) yes
O1c H3c H1c . . . 17.8(8) yes
O1c H3c H1c . . 2_565 93(2) yes
O1c H3c H1b . . . 125(2) yes
O1c H3c H1b . . 2_566 105.8(19) yes
O1c H3c O1c 2_565 . . 91.8(18) yes
O1c H3c O2a 2_565 . 1_454 57.9(11) yes
O1c H3c O2a 2_565 . 2_666 71.5(14) yes
O1c H3c O3c 2_565 . . 114(4) yes
O1c H3c O4c 2_565 . . 166(2) yes
O1c H3c H4c 2_565 . . 167(2) yes
O1c H3c H4c 2_565 . 2_566 107(2) yes
O1c H3c H2a 2_565 . 1_454 77.1(19) yes
O1c H3c H1c 2_565 . . 92(2) yes
O1c H3c H1c 2_565 . 2_565 20.7(10) yes
O1c H3c H1b 2_565 . . 139(2) yes
O1c H3c H1b 2_565 . 2_566 129(2) yes
O2a H3c O2a 1_454 . 2_666 98.5(18) yes
O2a H3c O3c 1_454 . . 119(4) yes
O2a H3c O4c 1_454 . . 114.0(18) yes
O2a H3c H4c 1_454 . . 130(2) yes
O2a H3c H4c 1_454 . 2_566 130(2) yes
O2a H3c H2a 1_454 . 1_454 19.3(13) yes
O2a H3c H1c 1_454 . . 58.3(14) yes
O2a H3c H1c 1_454 . 2_565 77.7(18) yes
O2a H3c H1b 1_454 . . 112(2) yes
O2a H3c H1b 1_454 . 2_566 173(2) yes
O2a H3c O2a 2_666 . 1_454 98.5(18) yes
O2a H3c O3c 2_666 . . 42(3) yes
O2a H3c O4c 2_666 . . 100.4(13) yes
O2a H3c H4c 2_666 . . 95.6(16) yes
O2a H3c H4c 2_666 . 2_566 123.6(19) yes
O2a H3c H2a 2_666 . 1_454 105(2) yes
O2a H3c H1c 2_666 . . 65.9(14) yes
O2a H3c H1c 2_666 . 2_565 58.7(17) yes
O2a H3c H1b 2_666 . . 145(2) yes
O2a H3c H1b 2_666 . 2_566 84.2(16) yes
O3c H3c O4c . . . 59(3) yes
O3c H3c H4c . . . 54(3) yes
O3c H3c H4c . . 2_566 111(4) yes
O3c H3c H2a . . 1_454 112(4) yes
O3c H3c H1c . . . 62(3) yes
O3c H3c H1c . . 2_565 100(4) yes
O3c H3c H1b . . . 106(4) yes
O3c H3c H1b . . 2_566 59(3) yes
O4c H3c H4c . . . 16.2(12) yes
O4c H3c H4c . . 2_566 86.4(18) yes
O4c H3c H2a . . 1_454 94.8(19) yes
O4c H3c H1c . . . 73.8(17) yes
O4c H3c H1c . . 2_565 158(2) yes
O4c H3c H1b . . . 52.9(15) yes
O4c H3c H1b . . 2_566 59.4(15) yes
H4c H3c H4c . . 2_566 76(2) yes
H4c H3c H2a . . 1_454 111(2) yes
H4c H3c H1c . . . 85(2) yes
H4c H3c H1c . . 2_565 147(2) yes
H4c H3c H1b . . . 52.4(18) yes
H4c H3c H1b . . 2_566 43.3(18) yes
H4c H3c H4c 2_566 . . 76(2) yes
H4c H3c H2a 2_566 . 1_454 130(2) yes
H4c H3c H1c 2_566 . . 160(3) yes
H4c H3c H1c 2_566 . 2_565 100(3) yes
H4c H3c H1b 2_566 . . 44.5(19) yes
H4c H3c H1b 2_566 . 2_566 51.6(18) yes
H2a H3c H1c 1_454 . . 49.5(18) yes
H2a H3c H1c 1_454 . 2_565 97(2) yes
H2a H3c H1b 1_454 . . 99(2) yes
H2a H3c H1b 1_454 . 2_566 154(3) yes
H1c H3c H1c . . 2_565 100(3) yes
H1c H3c H1b . . . 117(2) yes
H1c H3c H1b . . 2_566 118(2) yes
H1c H3c H1c 2_565 . . 100(3) yes
H1c H3c H1b 2_565 . . 142(3) yes
H1c H3c H1b 2_565 . 2_566 109(2) yes
H1b H3c H1b . . 2_566 63.8(19) yes
H1b H3c H1b 2_566 . . 63.8(19) yes
Cu2c H1c Cu3a . . 2_666 71.0(16) yes
Cu2c H1c Cu3c . . 2_665 63.4(18) yes
Cu2c H1c Cu4c . . . 83(3) yes
Cu2c H1c Cl1a . . . 94(3) yes
Cu2c H1c Cl2b . . 1_554 118(3) yes
Cu2c H1c O1c . . . 60(5) yes
Cu2c H1c O2a . . 1_454 49.0(16) yes
Cu2c H1c O3c . . . 41.1(13) yes
Cu2c H1c O3c . . 2_565 38.4(12) yes
Cu2c H1c O4a . . . 128(3) yes
Cu2c H1c H4a . . . 129(2) yes
Cu2c H1c H3a . . . 157(3) yes
Cu2c H1c H2b . . 1_544 110(3) yes
Cu2c H1c H2a . . 1_454 65(3) yes
Cu2c H1c H3c . . . 36.6(16) yes
Cu2c H1c H3c . . 2_565 43.5(18) yes
Cu3a H1c Cu3c 2_666 . 2_665 112(2) yes
Cu3a H1c Cu4c 2_666 . . 82.6(14) yes
Cu3a H1c Cl1a 2_666 . . 144(2) yes
Cu3a H1c Cl2b 2_666 . 1_554 118(2) yes
Cu3a H1c O1c 2_666 . . 20(3) yes
Cu3a H1c O2a 2_666 . 1_454 119(3) yes
Cu3a H1c O3c 2_666 . . 73.8(15) yes
Cu3a H1c O3c 2_666 . 2_565 77.2(16) yes
Cu3a H1c O4a 2_666 . . 97.8(16) yes
Cu3a H1c H4a 2_666 . . 85.9(17) yes
Cu3a H1c H3a 2_666 . . 131(4) yes
Cu3a H1c H2b 2_666 . 1_544 177(3) yes
Cu3a H1c H2a 2_666 . 1_454 136(4) yes
Cu3a H1c H3c 2_666 . . 87(2) yes
Cu3a H1c H3c 2_666 . 2_565 61.4(15) yes
Cu3c H1c Cu4c 2_665 . . 134(4) yes
Cu3c H1c Cl1a 2_665 . . 87.6(14) yes
Cu3c H1c Cl2b 2_665 . 1_554 56.8(12) yes
Cu3c H1c O1c 2_665 . . 115(5) yes
Cu3c H1c O2a 2_665 . 1_454 35.8(8) yes
Cu3c H1c O3c 2_665 . . 98(3) yes
Cu3c H1c O3c 2_665 . 2_565 36.2(8) yes
Cu3c H1c O4a 2_665 . . 150.1(16) yes
Cu3c H1c H4a 2_665 . . 162(2) yes
Cu3c H1c H3a 2_665 . . 97.9(19) yes
Cu3c H1c H2b 2_665 . 1_544 66.3(15) yes
Cu3c H1c H2a 2_665 . 1_454 45.1(17) yes
Cu3c H1c H3c 2_665 . . 85(2) yes
Cu3c H1c H3c 2_665 . 2_565 50.7(15) yes
Cu4c H1c Cl1a . . . 63.0(14) yes
Cu4c H1c Cl2b . . 1_554 153(4) yes
Cu4c H1c O1c . . . 66(3) yes
Cu4c H1c O2a . . 1_454 98(3) yes
Cu4c H1c O3c . . . 41.8(15) yes
Cu4c H1c O3c . . 2_565 121(4) yes
Cu4c H1c O4a . . . 45.1(13) yes
Cu4c H1c H4a . . . 48.3(18) yes
Cu4c H1c H3a . . . 104(3) yes
Cu4c H1c H2b . . 1_544 101(2) yes
Cu4c H1c H2a . . 1_454 93(3) yes
Cu4c H1c H3c . . . 51(2) yes
Cu4c H1c H3c . . 2_565 121(3) yes
Cl1a H1c Cl2b . . 1_554 97.5(14) yes
Cl1a H1c O1c . . . 125(5) yes
Cl1a H1c O2a . . 1_454 61.2(12) yes
Cl1a H1c O3c . . . 74.0(17) yes
Cl1a H1c O3c . . 2_565 111(2) yes
Cl1a H1c O4a . . . 65.4(13) yes
Cl1a H1c H4a . . . 78.6(18) yes
Cl1a H1c H3a . . . 71(2) yes
Cl1a H1c H2b . . 1_544 39.2(13) yes
Cl1a H1c H2a . . 1_454 44.5(17) yes
Cl1a H1c H3c . . . 64.4(18) yes
Cl1a H1c H3c . . 2_565 128(3) yes
Cl2b H1c O1c 1_554 . . 137(5) yes
Cl2b H1c O2a 1_554 . 1_454 86.2(17) yes
Cl2b H1c O3c 1_554 . . 155(3) yes
Cl2b H1c O3c 1_554 . 2_565 81.7(18) yes
Cl2b H1c O4a 1_554 . . 112(3) yes
Cl2b H1c H4a 1_554 . . 113(3) yes
Cl2b H1c H3a 1_554 . . 50(2) yes
Cl2b H1c H2b 1_554 . 1_544 58.4(15) yes
Cl2b H1c H2a 1_554 . 1_454 82(2) yes
Cl2b H1c H3c 1_554 . . 139(3) yes
Cl2b H1c H3c 1_554 . 2_565 85(2) yes
O1c H1c O2a . . 1_454 109(6) yes
O1c H1c O3c . . . 54(4) yes
O1c H1c O3c . . 2_565 79(5) yes
O1c H1c O4a . . . 92(4) yes
O1c H1c H4a . . . 83(4) yes
O1c H1c H3a . . . 143(6) yes
O1c H1c H2b . . 1_544 163(6) yes
O1c H1c H2a . . 1_454 123(7) yes
O1c H1c H3c . . . 68(5) yes
O1c H1c H3c . . 2_565 66(4) yes
O2a H1c O3c 1_454 . . 69(2) yes
O2a H1c O3c 1_454 . 2_565 50.4(13) yes
O2a H1c O4a 1_454 . . 125(2) yes
O2a H1c H4a 1_454 . . 138(2) yes
O2a H1c H3a 1_454 . . 108(2) yes
O2a H1c H2b 1_454 . 1_544 61.7(18) yes
O2a H1c H2a 1_454 . 1_454 18.5(18) yes
O2a H1c H3c 1_454 . . 52.9(17) yes
O2a H1c H3c 1_454 . 2_565 67(2) yes
O3c H1c O3c . . 2_565 80(2) yes
O3c H1c O4a . . . 86.8(16) yes
O3c H1c H4a . . . 89.2(17) yes
O3c H1c H3a . . . 140(3) yes
O3c H1c H2b . . 1_544 109(2) yes
O3c H1c H2a . . 1_454 75(3) yes
O3c H1c H3c . . . 16.3(10) yes
O3c H1c H3c . . 2_565 82(3) yes
O3c H1c O3c 2_565 . . 80(2) yes
O3c H1c O4a 2_565 . . 166(3) yes
O3c H1c H4a 2_565 . . 162(2) yes
O3c H1c H3a 2_565 . . 131(2) yes
O3c H1c H2b 2_565 . 1_544 102(2) yes
O3c H1c H2a 2_565 . 1_454 68(2) yes
O3c H1c H3c 2_565 . . 73(2) yes
O3c H1c H3c 2_565 . 2_565 17.1(11) yes
O4a H1c H4a . . . 13.2(11) yes
O4a H1c H3a . . . 62(2) yes
O4a H1c H2b . . 1_544 84(2) yes
O4a H1c H2a . . 1_454 110(2) yes
O4a H1c H3c . . . 94(2) yes
O4a H1c H3c . . 2_565 158(2) yes
H4a H1c H3a . . . 67(2) yes
H4a H1c H2b . . 1_544 96(2) yes
H4a H1c H2a . . 1_454 123(3) yes
H4a H1c H3c . . . 100(2) yes
H4a H1c H3c . . 2_565 147(2) yes
H3a H1c H2b . . 1_544 47(2) yes
H3a H1c H2a . . 1_454 92(3) yes
H3a H1c H3c . . . 135(3) yes
H3a H1c H3c . . 2_565 135(3) yes
H2b H1c H2a 1_544 . 1_454 45(2) yes
H2b H1c H3c 1_544 . . 96(2) yes
H2b H1c H3c 1_544 . 2_565 117(2) yes
H2a H1c H3c 1_454 . . 59(2) yes
H2a H1c H3c 1_454 . 2_565 85(3) yes
H3c H1c H3c . . 2_565 80(3) yes
H3c H1c H3c 2_565 . . 80(3) yes
Cu2b H3b Cu3b . . . 70.9(17) yes
Cu2b H3b Cu4b . . . 72.9(17) yes
Cu2b H3b Cl1a . . . 80.2(16) yes
Cu2b H3b Cl2c . . 1_545 110(2) yes
Cu2b H3b O1a . . . 146(2) yes
Cu2b H3b O1a . . 2_656 112(2) yes
Cu2b H3b O2c . . 1_445 38.4(8) yes
Cu2b H3b O2c . . 2_666 36.0(8) yes
Cu2b H3b O3b . . . 40(3) yes
Cu2b H3b O4b . . . 114(2) yes
Cu2b H3b H4b . . . 128(3) yes
Cu2b H3b H4b . . 2_656 140(3) yes
Cu2b H3b H1a . . . 152(3) yes
Cu2b H3b H1a . . 2_656 127(3) yes
Cu2b H3b H2c . . 1_445 47.9(17) yes
Cu3b H3b Cu4b . . . 84.7(19) yes
Cu3b H3b Cl1a . . . 135(2) yes
Cu3b H3b Cl2c . . 1_545 132(3) yes
Cu3b H3b O1a . . . 139(2) yes
Cu3b H3b O1a . . 2_656 42.3(10) yes
Cu3b H3b O2c . . 1_445 109(2) yes
Cu3b H3b O2c . . 2_666 35.4(9) yes
Cu3b H3b O3b . . . 48(3) yes
Cu3b H3b O4b . . . 100.8(18) yes
Cu3b H3b H4b . . . 92(2) yes
Cu3b H3b H4b . . 2_656 97(2) yes
Cu3b H3b H1a . . . 137(3) yes
Cu3b H3b H1a . . 2_656 56.6(18) yes
Cu3b H3b H2c . . 1_445 118(3) yes
Cu4b H3b Cl1a . . . 53.3(12) yes
Cu4b H3b Cl2c . . 1_545 143(3) yes
Cu4b H3b O1a . . . 91.6(18) yes
Cu4b H3b O1a . . 2_656 104.6(19) yes
Cu4b H3b O2c . . 1_445 81.4(17) yes
Cu4b H3b O2c . . 2_666 71.8(15) yes
Cu4b H3b O3b . . . 48(3) yes
Cu4b H3b O4b . . . 41.3(9) yes
Cu4b H3b H4b . . . 56.2(19) yes
Cu4b H3b H4b . . 2_656 146(3) yes
Cu4b H3b H1a . . . 104(2) yes
Cu4b H3b H1a . . 2_656 94(2) yes
Cu4b H3b H2c . . 1_445 72(2) yes
Cl1a H3b Cl2c . . 1_545 90(2) yes
Cl1a H3b O1a . . . 66.4(12) yes
Cl1a H3b O1a . . 2_656 152(2) yes
Cl1a H3b O2c . . 1_445 54.7(10) yes
Cl1a H3b O2c . . 2_666 106.5(17) yes
Cl1a H3b O3b . . . 88(4) yes
Cl1a H3b O4b . . . 60.4(12) yes
Cl1a H3b H4b . . . 79(2) yes
Cl1a H3b H4b . . 2_656 127(3) yes
Cl1a H3b H1a . . . 76(2) yes
Cl1a H3b H1a . . 2_656 133(2) yes
Cl1a H3b H2c . . 1_445 39.9(16) yes
Cl2c H3b O1a 1_545 . . 65.1(16) yes
Cl2c H3b O1a 1_545 . 2_656 108(2) yes
Cl2c H3b O2c 1_545 . 1_445 80.7(16) yes
Cl2c H3b O2c 1_545 . 2_666 133(2) yes
Cl2c H3b O3b 1_545 . . 150(5) yes
Cl2c H3b O4b 1_545 . . 120(3) yes
Cl2c H3b H4b 1_545 . . 118(3) yes
Cl2c H3b H4b 1_545 . 2_656 50.3(18) yes
Cl2c H3b H1a 1_545 . . 56.0(19) yes
Cl2c H3b H1a 1_545 . 2_656 110(3) yes
Cl2c H3b H2c 1_545 . 1_445 83(2) yes
O1a H3b O1a . . 2_656 101.0(18) yes
O1a H3b O2c . . 1_445 110.5(18) yes
O1a H3b O2c . . 2_666 162.1(19) yes
O1a H3b O3b . . . 139(4) yes
O1a H3b O4b . . . 55.3(11) yes
O1a H3b H4b . . . 54.3(18) yes
O1a H3b H4b . . 2_656 65(2) yes
O1a H3b H1a . . . 12.5(13) yes
O1a H3b H1a . . 2_656 83(2) yes
O1a H3b H2c . . 1_445 99(2) yes
O1a H3b O1a 2_656 . . 101.0(18) yes
O1a H3b O2c 2_656 . 1_445 148(2) yes
O1a H3b O2c 2_656 . 2_666 77.6(15) yes
O1a H3b O3b 2_656 . . 87(4) yes
O1a H3b O4b 2_656 . . 91.6(16) yes
O1a H3b H4b 2_656 . . 73(2) yes
O1a H3b H4b 2_656 . 2_656 59.7(18) yes
O1a H3b H1a 2_656 . . 95(2) yes
O1a H3b H1a 2_656 . 2_656 20.6(13) yes
O1a H3b H2c 2_656 . 1_445 160(3) yes
O2c H3b O2c 1_445 . 2_666 74.4(13) yes
O2c H3b O3b 1_445 . . 74(3) yes
O2c H3b O4b 1_445 . . 111.4(19) yes
O2c H3b H4b 1_445 . . 131(3) yes
O2c H3b H4b 1_445 . 2_656 129(2) yes
O2c H3b H1a 1_445 . . 114(2) yes
O2c H3b H1a 1_445 . 2_656 165(3) yes
O2c H3b H2c 1_445 . 1_445 14.8(14) yes
O2c H3b O2c 2_666 . 1_445 74.4(13) yes
O2c H3b O3b 2_666 . . 24(3) yes
O2c H3b O4b 2_666 . . 106.8(17) yes
O2c H3b H4b 2_666 . . 109(2) yes
O2c H3b H4b 2_666 . 2_656 126(3) yes
O2c H3b H1a 2_666 . . 170(2) yes
O2c H3b H1a 2_666 . 2_656 91(2) yes
O2c H3b H2c 2_666 . 1_445 83(2) yes
O3b H3b O4b . . . 85(3) yes
O3b H3b H4b . . . 91(4) yes
O3b H3b H4b . . 2_656 144(5) yes
O3b H3b H1a . . . 151(5) yes
O3b H3b H1a . . 2_656 93(4) yes
O3b H3b H2c . . 1_445 76(4) yes
O4b H3b H4b . . . 19.8(15) yes
O4b H3b H4b . . 2_656 106(2) yes
O4b H3b H1a . . . 66.1(18) yes
O4b H3b H1a . . 2_656 72.6(18) yes
O4b H3b H2c . . 1_445 98(2) yes
H4b H3b H4b . . 2_656 90(3) yes
H4b H3b H1a . . . 62(2) yes
H4b H3b H1a . . 2_656 53(2) yes
H4b H3b H2c . . 1_445 117(3) yes
H4b H3b H4b 2_656 . . 90(3) yes
H4b H3b H1a 2_656 . . 53(2) yes
H4b H3b H1a 2_656 . 2_656 60(2) yes
H4b H3b H2c 2_656 . 1_445 133(3) yes
H1a H3b H1a . . 2_656 80(3) yes
H1a H3b H2c . . 1_445 104(3) yes
H1a H3b H1a 2_656 . . 80(3) yes
H1a H3b H2c 2_656 . 1_445 166(3) yes
Cu2b H2c Cu3b 1_665 . 2_666 72.9(14) yes
Cu2b H2c Cu3c 1_665 . . 85(2) yes
Cu2b H2c Cu4b 1_665 . 1_665 71.8(16) yes
Cu2b H2c Cl1a 1_665 . 1_665 133(3) yes
Cu2b H2c Cl2c 1_665 . 1_655 95(2) yes
Cu2b H2c O1b 1_665 . 1_665 47.9(12) yes
Cu2b H2c O1b 1_665 . 2_666 46.7(12) yes
Cu2b H2c O2a 1_665 . 2_766 124(2) yes
Cu2b H2c O2c 1_665 . . 70(3) yes
Cu2b H2c O3b 1_665 . 1_665 50.3(13) yes
Cu2b H2c O3b 1_665 . 2_666 36.4(8) yes
Cu2b H2c H2b 1_665 . 1_654 166(2) yes
Cu2b H2c H2a 1_665 . 1_564 145(3) yes
Cu2b H2c H2a 1_665 . 2_766 126(3) yes
Cu2b H2c H3b 1_665 . 1_665 68(2) yes
Cu2b H2c H1b 1_665 . 1_665 59.8(18) yes
Cu3b H2c Cu3c 2_666 . . 80.2(13) yes
Cu3b H2c Cu4b 2_666 . 1_665 120(2) yes
Cu3b H2c Cl1a 2_666 . 1_665 122(2) yes
Cu3b H2c Cl2c 2_666 . 1_655 137(2) yes
Cu3b H2c O1b 2_666 . 1_665 83.4(15) yes
Cu3b H2c O1b 2_666 . 2_666 73.6(12) yes
Cu3b H2c O2a 2_666 . 2_766 91.6(14) yes
Cu3b H2c O2c 2_666 . . 28(2) yes
Cu3b H2c O3b 2_666 . 1_665 123(2) yes
Cu3b H2c O3b 2_666 . 2_666 37.0(6) yes
Cu3b H2c H2b 2_666 . 1_654 121(2) yes
Cu3b H2c H2a 2_666 . 1_564 86.6(18) yes
Cu3b H2c H2a 2_666 . 2_766 76.8(16) yes
Cu3b H2c H3b 2_666 . 1_665 140(3) yes
Cu3b H2c H1b 2_666 . 1_665 74.5(17) yes
Cu3c H2c Cu4b . . 1_665 141(2) yes
Cu3c H2c Cl1a . . 1_665 139(3) yes
Cu3c H2c Cl2c . . 1_655 57.5(12) yes
Cu3c H2c O1b . . 1_665 132(2) yes
Cu3c H2c O1b . . 2_666 37.9(9) yes
Cu3c H2c O2a . . 2_766 39.1(9) yes
Cu3c H2c O2c . . . 52(3) yes
Cu3c H2c O3b . . 1_665 99(2) yes
Cu3c H2c O3b . . 2_666 75.8(14) yes
Cu3c H2c H2b . . 1_654 100(2) yes
Cu3c H2c H2a . . 1_564 120(2) yes
Cu3c H2c H2a . . 2_766 46.9(18) yes
Cu3c H2c H3b . . 1_665 89(2) yes
Cu3c H2c H1b . . 1_665 141(3) yes
Cu4b H2c Cl1a 1_665 . 1_665 62.1(12) yes
Cu4b H2c Cl2c 1_665 . 1_655 93.3(13) yes
Cu4b H2c O1b 1_665 . 1_665 37.2(7) yes
Cu4b H2c O1b 1_665 . 2_666 111.2(19) yes
Cu4b H2c O2a 1_665 . 2_766 148.7(17) yes
Cu4b H2c O2c 1_665 . . 137(4) yes
Cu4b H2c O3b 1_665 . 1_665 41.7(8) yes
Cu4b H2c O3b 1_665 . 2_666 99.8(17) yes
Cu4b H2c H2b 1_665 . 1_654 97.1(18) yes
Cu4b H2c H2a 1_665 . 1_564 96(2) yes
Cu4b H2c H2a 1_665 . 2_766 160(2) yes
Cu4b H2c H3b 1_665 . 1_665 53.6(16) yes
Cu4b H2c H1b 1_665 . 1_665 45.5(14) yes
Cl1a H2c Cl2c 1_665 . 1_655 96.7(16) yes
Cl1a H2c O1b 1_665 . 1_665 86.9(18) yes
Cl1a H2c O1b 1_665 . 2_666 165(2) yes
Cl1a H2c O2a 1_665 . 2_766 102(2) yes
Cl1a H2c O2c 1_665 . . 144(5) yes
Cl1a H2c O3b 1_665 . 1_665 96.0(17) yes
Cl1a H2c O3b 1_665 . 2_666 143(2) yes
Cl1a H2c H2b 1_665 . 1_654 39.9(13) yes
Cl1a H2c H2a 1_665 . 1_564 40.7(16) yes
Cl1a H2c H2a 1_665 . 2_766 101(3) yes
Cl1a H2c H3b 1_665 . 1_665 91(2) yes
Cl1a H2c H1b 1_665 . 1_665 80(2) yes
Cl2c H2c O1b 1_655 . 1_665 119.4(17) yes
Cl2c H2c O1b 1_655 . 2_666 69.3(13) yes
Cl2c H2c O2a 1_655 . 2_766 60.3(11) yes
Cl2c H2c O2c 1_655 . . 109(4) yes
Cl2c H2c O3b 1_655 . 1_665 64.5(12) yes
Cl2c H2c O3b 1_655 . 2_666 117(2) yes
Cl2c H2c H2b 1_655 . 1_654 75.6(18) yes
Cl2c H2c H2a 1_655 . 1_564 118(2) yes
Cl2c H2c H2a 1_655 . 2_766 78.2(19) yes
Cl2c H2c H3b 1_655 . 1_665 43.4(16) yes
Cl2c H2c H1b 1_655 . 1_665 135(2) yes
O1b H2c O1b 1_665 . 2_666 94.6(17) yes
O1b H2c O2a 1_665 . 2_766 171(2) yes
O1b H2c O2c 1_665 . . 101(4) yes
O1b H2c O3b 1_665 . 1_665 55.0(12) yes
O1b H2c O3b 1_665 . 2_666 64.7(11) yes
O1b H2c H2b 1_665 . 1_654 127(2) yes
O1b H2c H2a 1_665 . 1_564 103(2) yes
O1b H2c H2a 1_665 . 2_766 160(2) yes
O1b H2c H3b 1_665 . 1_665 76(2) yes
O1b H2c H1b 1_665 . 1_665 16.9(12) yes
O1b H2c O1b 2_666 . 1_665 94.6(17) yes
O1b H2c O2a 2_666 . 2_766 76.9(14) yes
O1b H2c O2c 2_666 . . 50(3) yes
O1b H2c O3b 2_666 . 1_665 72.8(16) yes
O1b H2c O3b 2_666 . 2_666 48.6(9) yes
O1b H2c H2b 2_666 . 1_654 135(2) yes
O1b H2c H2a 2_666 . 1_564 151(2) yes
O1b H2c H2a 2_666 . 2_766 83(2) yes
O1b H2c H3b 2_666 . 1_665 75(2) yes
O1b H2c H1b 2_666 . 1_665 105(2) yes
O2a H2c O2c 2_766 . . 72(3) yes
O2a H2c O3b 2_766 . 1_665 123(2) yes
O2a H2c O3b 2_766 . 2_666 107.1(15) yes
O2a H2c H2b 2_766 . 1_654 62.1(14) yes
O2a H2c H2a 2_766 . 1_564 84(2) yes
O2a H2c H2a 2_766 . 2_766 17.9(14) yes
O2a H2c H3b 2_766 . 1_665 104(2) yes
O2a H2c H1b 2_766 . 1_665 164(2) yes
O2c H2c O3b . . 1_665 117(5) yes
O2c H2c O3b . . 2_666 38(3) yes
O2c H2c H2b . . 1_654 123(4) yes
O2c H2c H2a . . 1_564 104(4) yes
O2c H2c H2a . . 2_766 62(3) yes
O2c H2c H3b . . 1_665 125(5) yes
O2c H2c H1b . . 1_665 97(4) yes
O3b H2c O3b 1_665 . 2_666 86.7(18) yes
O3b H2c H2b 1_665 . 1_654 115(2) yes
O3b H2c H2a 1_665 . 1_564 136(2) yes
O3b H2c H2a 1_665 . 2_766 141(3) yes
O3b H2c H3b 1_665 . 1_665 22.4(15) yes
O3b H2c H1b 1_665 . 1_665 71.4(18) yes
O3b H2c O3b 2_666 . 1_665 86.7(18) yes
O3b H2c H2b 2_666 . 1_654 158(2) yes
O3b H2c H2a 2_666 . 1_564 121.1(19) yes
O3b H2c H2a 2_666 . 2_766 99.9(17) yes
O3b H2c H3b 2_666 . 1_665 103(3) yes
O3b H2c H1b 2_666 . 1_665 66.0(16) yes
H2b H2c H2a 1_654 . 1_564 42(2) yes
H2b H2c H2a 1_654 . 2_766 64(2) yes
H2b H2c H3b 1_654 . 1_665 98(3) yes
H2b H2c H1b 1_654 . 1_665 119(2) yes
H2a H2c H2a 1_564 . 2_766 73(2) yes
H2a H2c H3b 1_564 . 1_665 131(3) yes
H2a H2c H1b 1_564 . 1_665 88(2) yes
H2a H2c H2a 2_766 . 1_564 73(2) yes
H2a H2c H3b 2_766 . 1_665 121(3) yes
H2a H2c H1b 2_766 . 1_665 147(2) yes
H3b H2c H1b 1_665 . 1_665 92(2) yes
Cu2b H1b Cu3c . . 2_666 69.1(15) yes
Cu2b H1b Cu4b . . . 69.5(16) yes
Cu2b H1b Cl2a . . 1_455 99.6(19) yes
Cu2b H1b O1b . . . 43(3) yes
Cu2b H1b O2c . . 2_666 35.3(7) yes
Cu2b H1b O3b . . . 35.2(8) yes
Cu2b H1b O3c . . . 131(2) yes
Cu2b H1b O3c . . 2_566 112(2) yes
Cu2b H1b O4c . . . 112(2) yes
Cu2b H1b O4c . . 2_566 133(2) yes
Cu2b H1b H4c . . . 128(3) yes
Cu2b H1b H4c . . 2_566 128(3) yes
Cu2b H1b H3c . . . 122(2) yes
Cu2b H1b H3c . . 2_566 121(2) yes
Cu2b H1b H2c . . 1_445 39.0(13) yes
Cu2b H1b H1b . . 2_566 174(3) yes
Cu3c H1b Cu4b 2_666 . . 87(2) yes
Cu3c H1b Cl2a 2_666 . 1_455 136(3) yes
Cu3c H1b O1b 2_666 . . 45(3) yes
Cu3c H1b O2c 2_666 . 2_666 34.3(8) yes
Cu3c H1b O3b 2_666 . . 71.3(15) yes
Cu3c H1b O3c 2_666 . . 157(2) yes
Cu3c H1b O3c 2_666 . 2_566 42.9(10) yes
Cu3c H1b O4c 2_666 . . 109(2) yes
Cu3c H1b O4c 2_666 . 2_566 92(2) yes
Cu3c H1b H4c 2_666 . . 105(2) yes
Cu3c H1b H4c 2_666 . 2_566 98(3) yes
Cu3c H1b H3c 2_666 . . 169(3) yes
Cu3c H1b H3c 2_666 . 2_566 52.9(15) yes
Cu3c H1b H2c 2_666 . 1_445 106(2) yes
Cu3c H1b H1b 2_666 . 2_566 109(2) yes
Cu4b H1b Cl2a . . 1_455 131(3) yes
Cu4b H1b O1b . . . 47(3) yes
Cu4b H1b O2c . . 2_666 71.4(16) yes
Cu4b H1b O3b . . . 34.8(9) yes
Cu4b H1b O3c . . . 90.2(19) yes
Cu4b H1b O3c . . 2_566 107(2) yes
Cu4b H1b O4c . . . 43.0(11) yes
Cu4b H1b O4c . . 2_566 154(2) yes
Cu4b H1b H4c . . . 59(2) yes
Cu4b H1b H4c . . 2_566 162(3) yes
Cu4b H1b H3c . . . 98(2) yes
Cu4b H1b H3c . . 2_566 97(2) yes
Cu4b H1b H2c . . 1_445 60.3(16) yes
Cu4b H1b H1b . . 2_566 105(2) yes
Cl2a H1b O1b 1_455 . . 143(4) yes
Cl2a H1b O2c 1_455 . 2_666 127(2) yes
Cl2a H1b O3b 1_455 . . 124(2) yes
Cl2a H1b O3c 1_455 . . 60.2(14) yes
Cl2a H1b O3c 1_455 . 2_566 121(3) yes
Cl2a H1b O4c 1_455 . . 114(2) yes
Cl2a H1b O4c 1_455 . 2_566 64.5(17) yes
Cl2a H1b H4c 1_455 . . 114(3) yes
Cl2a H1b H4c 1_455 . 2_566 55(2) yes
Cl2a H1b H3c 1_455 . . 45.7(15) yes
Cl2a H1b H3c 1_455 . 2_566 127(3) yes
Cl2a H1b H2c 1_455 . 1_445 80.8(19) yes
Cl2a H1b H1b 1_455 . 2_566 86(2) yes
O1b H1b O2c . . 2_666 25(3) yes
O1b H1b O3b . . . 27(3) yes
O1b H1b O3c . . . 138(5) yes
O1b H1b O3c . . 2_566 83(4) yes
O1b H1b O4c . . . 86(4) yes
O1b H1b O4c . . 2_566 137(5) yes
O1b H1b H4c . . . 95(4) yes
O1b H1b H4c . . 2_566 142(6) yes
O1b H1b H3c . . . 143(5) yes
O1b H1b H3c . . 2_566 85(4) yes
O1b H1b H2c . . 1_445 68(3) yes
O1b H1b H1b . . 2_566 131(4) yes
O2c H1b O3b 2_666 . . 43.0(8) yes
O2c H1b O3c 2_666 . . 160(2) yes
O2c H1b O3c 2_666 . 2_566 77.2(15) yes
O2c H1b O4c 2_666 . . 110(2) yes
O2c H1b O4c 2_666 . 2_566 119(2) yes
O2c H1b H4c 2_666 . . 117(2) yes
O2c H1b H4c 2_666 . 2_566 121(3) yes
O2c H1b H3c 2_666 . . 157(2) yes
O2c H1b H3c 2_666 . 2_566 86.0(18) yes
O2c H1b H2c 2_666 . 1_445 72.2(17) yes
O2c H1b H1b 2_666 . 2_566 141(2) yes
O3b H1b O3c . . . 117(2) yes
O3b H1b O3c . . 2_566 109.1(19) yes
O3b H1b O4c . . . 77.8(16) yes
O3b H1b O4c . . 2_566 162(2) yes
O3b H1b H4c . . . 93(2) yes
O3b H1b H4c . . 2_566 162(3) yes
O3b H1b H3c . . . 118(2) yes
O3b H1b H3c . . 2_566 109(2) yes
O3b H1b H2c . . 1_445 43.4(13) yes
O3b H1b H1b . . 2_566 139(2) yes
O3c H1b O3c . . 2_566 117.1(18) yes
O3c H1b O4c . . . 55.6(11) yes
O3c H1b O4c . . 2_566 81.0(14) yes
O3c H1b H4c . . . 54.9(16) yes
O3c H1b H4c . . 2_566 79(2) yes
O3c H1b H3c . . . 15.2(10) yes
O3c H1b H3c . . 2_566 104.7(19) yes
O3c H1b H2c . . 1_445 92.1(19) yes
O3c H1b H1b . . 2_566 50.1(14) yes
O3c H1b O3c 2_566 . . 117.1(18) yes
O3c H1b O4c 2_566 . . 98.8(17) yes
O3c H1b O4c 2_566 . 2_566 57.9(12) yes
O3c H1b H4c 2_566 . . 83.2(19) yes
O3c H1b H4c 2_566 . 2_566 67(2) yes
O3c H1b H3c 2_566 . . 126(2) yes
O3c H1b H3c 2_566 . 2_566 16.4(11) yes
O3c H1b H2c 2_566 . 1_445 149(3) yes
O3c H1b H1b 2_566 . 2_566 67.0(16) yes
O4c H1b O4c . . 2_566 114.9(18) yes
O4c H1b H4c . . . 19.1(14) yes
O4c H1b H4c . . 2_566 120(3) yes
O4c H1b H3c . . . 69.0(17) yes
O4c H1b H3c . . 2_566 82.7(17) yes
O4c H1b H2c . . 1_445 89(2) yes
O4c H1b H1b . . 2_566 63.1(17) yes
O4c H1b O4c 2_566 . . 114.9(18) yes
O4c H1b H4c 2_566 . . 97(2) yes
O4c H1b H4c 2_566 . 2_566 9.9(13) yes
O4c H1b H3c 2_566 . . 79.3(19) yes
O4c H1b H3c 2_566 . 2_566 62.5(15) yes
O4c H1b H2c 2_566 . 1_445 143(2) yes
O4c H1b H1b 2_566 . 2_566 51.7(15) yes
H4c H1b H4c . . 2_566 103(3) yes
H4c H1b H3c . . . 70(2) yes
H4c H1b H3c . . 2_566 67(2) yes
H4c H1b H2c . . 1_445 108(3) yes
H4c H1b H1b . . 2_566 46(2) yes
H4c H1b H4c 2_566 . . 103(3) yes
H4c H1b H3c 2_566 . . 74(2) yes
H4c H1b H3c 2_566 . 2_566 72(2) yes
H4c H1b H2c 2_566 . 1_445 133(3) yes
H4c H1b H1b 2_566 . 2_566 57(2) yes
H3c H1b H3c . . 2_566 116(2) yes
H3c H1b H2c . . 1_445 85(2) yes
H3c H1b H1b . . 2_566 60.5(18) yes
H3c H1b H3c 2_566 . . 116(2) yes
H3c H1b H2c 2_566 . 1_445 152(3) yes
H3c H1b H1b 2_566 . 2_566 55.7(17) yes
H2c H1b H1b 1_445 . 2_566 141(3) yes

loop_
_geom_bond_atom_site_label_1
_geom_bond_atom_site_label_2
_geom_bond_site_symmetry_1
_geom_bond_site_symmetry_2
_geom_bond_distance
_geom_bond_publ_flag
Cu1a Cu4a . . 3.0719(11) yes
Cu1a Cu4a . 2_666 3.0719(11) yes
Cu1a Cu4b . . 3.0148(7) yes
Cu1a Cu4b . 2_666 3.0148(7) yes
Cu1a Cu4c . . 3.1286(9) yes
Cu1a Cu4c . 2_666 3.1286(9) yes
Cu1a O4a . . 2.306(5) yes
Cu1a O4a . 2_666 2.306(5) yes
Cu1a O4b . . 2.001(5) yes
Cu1a O4b . 2_666 2.001(5) yes
Cu1a O4c . . 2.069(5) yes
Cu1a O4c . 2_666 2.069(5) yes
Cu1a H4b . . 2.68(6) yes
Cu1a H4b . 2_666 2.68(6) yes
Cu1a H4a . . 2.09(6) yes
Cu1a H4a . 2_666 2.09(6) yes
Cu1a H4c . . 2.55(8) yes
Cu1a H4c . 2_666 2.55(8) yes
Cu2a Cu3a . 1_554 2.9912(7) yes
Cu2a Cu3a . 2_656 2.9912(7) yes
Cu2a Cu3b . 1_554 3.1283(9) yes
Cu2a Cu3b . 2_656 3.1283(9) yes
Cu2a Cu4a . . 3.0971(10) yes
Cu2a Cu4a . 2_655 3.0971(10) yes
Cu2a O1a . . 2.398(5) yes
Cu2a O1a . 2_655 2.398(5) yes
Cu2a O2b . 1_544 2.019(4) yes
Cu2a O2b . 2_666 2.019(4) yes
Cu2a O3a . . 2.004(5) yes
Cu2a O3a . 2_655 2.004(5) yes
Cu2a H3a . . 2.53(8) yes
Cu2a H3a . 2_655 2.53(8) yes
Cu2a H1a . . 2.97(6) yes
Cu2a H1a . 2_655 2.97(6) yes
Cu2a H2b . 1_544 2.48(10) yes
Cu2a H2b . 2_666 2.48(10) yes
Cu2b Cu3b . . 3.0042(9) yes
Cu2b Cu3b . 2_556 3.0042(9) yes
Cu2b Cu3c . 1_445 3.0965(10) yes
Cu2b Cu3c . 2_666 3.0965(10) yes
Cu2b Cu4b . . 3.1029(7) yes
Cu2b Cu4b . 2_556 3.1029(7) yes
Cu2b O1b . . 2.308(6) yes
Cu2b O1b . 2_556 2.308(6) yes
Cu2b O2c . 1_445 2.023(5) yes
Cu2b O2c . 2_666 2.023(5) yes
Cu2b O3b . . 2.013(4) yes
Cu2b O3b . 2_556 2.013(4) yes
Cu2b H3b . . 2.66(6) yes
Cu2b H3b . 2_556 2.66(6) yes
Cu2b H2c . 1_445 2.13(6) yes
Cu2b H2c . 2_666 2.13(6) yes
Cu2b H1b . . 2.92(6) yes
Cu2b H1b . 2_556 2.92(6) yes
Cu2c Cu3a . 1_454 3.1251(7) yes
Cu2c Cu3a . 2_666 3.1251(7) yes
Cu2c Cu3c . 1_455 3.0724(11) yes
Cu2c Cu3c . 2_665 3.0724(11) yes
Cu2c Cu4c . . 3.0040(9) yes
Cu2c Cu4c . 2_565 3.0040(9) yes
Cu2c O1c . . 2.064(5) yes
Cu2c O1c . 2_565 2.064(5) yes
Cu2c O2a . 1_454 2.319(6) yes
Cu2c O2a . 2_666 2.319(6) yes
Cu2c O3c . . 1.979(4) yes
Cu2c O3c . 2_565 1.979(4) yes
Cu2c H2a . 1_454 2.73(9) yes
Cu2c H2a . 2_666 2.73(9) yes
Cu2c H3c . . 2.00(6) yes
Cu2c H3c . 2_565 2.00(6) yes
Cu2c H1c . . 2.38(9) yes
Cu2c H1c . 2_565 2.38(9) yes
Cu3a Cu3b . 2_657 3.4204(11) yes
Cu3a Cu3c . 2_766 3.4262(11) yes
Cu3a Cu4a . 1_556 3.4188(11) yes
Cu3a Cu4c . 2_666 3.4162(11) yes
Cu3a Cl2a . 1_556 2.7563(19) yes
Cu3a Cl2c . 2_666 2.8378(18) yes
Cu3a O1c . 2_666 2.017(5) yes
Cu3a O2a . . 1.949(6) yes
Cu3a O2b . 2_667 2.034(5) yes
Cu3a O3a . 1_556 1.990(6) yes
Cu3a H3a . 1_556 2.67(7) yes
Cu3a H2b . 2_667 2.85(5) yes
Cu3a H2a . . 2.71(7) yes
Cu3a H3c . 1_656 2.97(5) yes
Cu3a H1c . 2_666 2.94(4) yes
Cu3b Cu3c . 2_666 3.4252(16) yes
Cu3b Cu4a . 2_656 3.4315(16) yes
Cu3b Cu4b . . 3.4134(11) yes
Cu3b Cl2a . 2_656 2.8165(19) yes
Cu3b Cl2b . . 2.7604(18) yes
Cu3b O1a . 2_656 1.943(5) yes
Cu3b O2b . 1_545 1.986(5) yes
Cu3b O2c . 2_666 2.009(5) yes
Cu3b O3b . . 1.986(5) yes
Cu3b H3a . 1_556 3.42(7) yes
Cu3b H1a . 2_656 2.42(6) yes
Cu3b H2b . 1_545 2.39(6) yes
Cu3b H3b . . 2.51(7) yes
Cu3b H2c . 2_666 2.84(4) yes
Cu3c Cu4b . 2_666 3.4297(10) yes
Cu3c Cu4c . 1_655 3.4223(16) yes
Cu3c Cl2b . 2_666 2.7874(16) yes
Cu3c Cl2c . 1_655 2.7709(16) yes
Cu3c O1b . 2_666 1.946(5) yes
Cu3c O2a . 2_766 1.955(6) yes
Cu3c O2c . . 2.005(6) yes
Cu3c O3c . 1_655 2.010(5) yes
Cu3c H2a . 2_766 2.35(6) yes
Cu3c H3c . 1_655 2.66(5) yes
Cu3c H1c . 2_665 3.28(6) yes
Cu3c H2c . . 2.46(6) yes
Cu3c H1b . 2_666 2.51(6) yes
Cu4a Cu4b . . 3.4173(11) yes
Cu4a Cu4c . . 3.4316(16) yes
Cu4a Cl1a . . 2.7751(17) yes
Cu4a Cl2a . . 2.7875(17) yes
Cu4a O1a . . 1.951(5) yes
Cu4a O3a . . 2.022(5) yes
Cu4a O4a . . 1.955(6) yes
Cu4a O4b . . 2.010(5) yes
Cu4a H4b . . 2.55(7) yes
Cu4a H4a . . 2.56(6) yes
Cu4a H4c . 2_666 3.39(6) yes
Cu4a H3a . . 2.45(7) yes
Cu4a H1a . . 2.62(5) yes
Cu4a H2b . 1_544 3.30(7) yes
Cu4b Cu4c . . 3.4255(10) yes
Cu4b Cl1a . . 2.7779(17) yes
Cu4b Cl2b . . 2.8252(17) yes
Cu4b O1b . . 1.957(6) yes
Cu4b O3b . . 2.030(5) yes
Cu4b O4b . . 1.990(5) yes
Cu4b O4c . . 2.018(5) yes
Cu4b H4b . . 2.49(7) yes
Cu4b H4a . 2_666 3.01(5) yes
Cu4b H4c . . 2.67(6) yes
Cu4b H3b . . 2.55(6) yes
Cu4b H2c . 1_445 3.02(5) yes
Cu4b H1b . . 2.48(7) yes
Cu4c Cl1a . . 2.8101(19) yes
Cu4c Cl2c . . 2.7635(18) yes
Cu4c O1c . . 1.970(5) yes
Cu4c O3c . . 2.004(5) yes
Cu4c O4a . . 1.957(5) yes
Cu4c O4c . . 1.986(5) yes
Cu4c H4a . . 2.59(6) yes
Cu4c H4c . . 2.45(6) yes
Cu4c H3c . . 2.60(6) yes
Cu4c H1c . . 2.15(6) yes
Cl1a O2a . 1_454 3.082(6) yes
Cl1a O2b . 1_544 3.099(5) yes
Cl1a O2c . 1_445 3.058(5) yes
Cl1a O4a . . 3.130(5) yes
Cl1a O4b . . 3.227(5) yes
Cl1a O4c . . 3.244(4) yes
Cl1a H3a . . 3.32(7) yes
Cl1a H2b . 1_544 2.19(7) yes
Cl1a H2a . 1_454 2.18(6) yes
Cl1a H3c . . 3.39(6) yes
Cl1a H1c . . 3.03(5) yes
Cl1a H3b . . 3.40(6) yes
Cl1a H2c . 1_445 2.18(6) yes
Cl2a O1a . . 3.115(5) yes
Cl2a O1b . 1_655 3.096(6) yes
Cl2a O2b . 2_666 3.257(5) yes
Cl2a O3a . . 3.230(5) yes
Cl2a O3c . 1_655 3.067(5) yes
Cl2a O4c . 2_666 3.103(5) yes
Cl2a H4a . . 3.40(6) yes
Cl2a H4c . 2_666 2.20(6) yes
Cl2a H3c . 1_655 2.22(6) yes
Cl2a H1b . 1_655 2.27(6) yes
Cl2b O1b . . 3.142(5) yes
Cl2b O1c . 1_556 3.095(5) yes
Cl2b O2b . 1_545 3.439(5) yes
Cl2b O2c . 2_666 3.227(5) yes
Cl2b O3a . 1_556 3.062(6) yes
Cl2b O3b . . 3.269(5) yes
Cl2b O4a . 2_666 3.086(5) yes
Cl2b H4b . . 3.46(7) yes
Cl2b H4a . 2_666 2.26(6) yes
Cl2b H3a . 1_556 2.13(7) yes
Cl2b H2b . 1_545 2.94(6) yes
Cl2b H2a . 1_455 3.26(7) yes
Cl2b H3c . 2_566 3.50(6) yes
Cl2b H1c . 1_556 2.27(6) yes
Cl2c O1a . 1_565 3.091(5) yes
Cl2c O1c . . 3.247(5) yes
Cl2c O2a . 2_666 3.143(6) yes
Cl2c O3b . 1_565 3.085(5) yes
Cl2c O3c . . 3.223(5) yes
Cl2c O4b . 2_666 3.074(6) yes
Cl2c O4c . . 3.452(5) yes
Cl2c H4b . 2_666 2.18(7) yes
Cl2c H4a . . 3.47(6) yes
Cl2c H4c . . 3.15(6) yes
Cl2c H1a . 1_565 2.23(5) yes
Cl2c H3b . 1_565 2.19(6) yes
Cl2c H2c . 1_455 3.16(6) yes
O1a O2b . 2_666 2.660(7) yes
O1a O3a . . 2.701(8) yes
O1a O3a . 2_655 3.498(7) yes
O1a O3b . 2_656 2.935(7) yes
O1a O4b . . 2.921(7) yes
O1a H4b . . 2.79(6) yes
O1a H4b . 2_656 3.31(7) yes
O1a H3a . . 3.46(8) yes
O1a H1a . . 0.99(6) yes
O1a H2b . 2_666 3.36(8) yes
O1a H3b . . 3.29(7) yes
O1a H3b . 2_656 2.82(6) yes
O1b O2c . 1_445 3.445(7) yes
O1b O2c . 2_666 2.640(8) yes
O1b O3b . . 2.655(8) yes
O1b O3b . 2_556 3.422(7) yes
O1b O3c . 2_566 2.946(7) yes
O1b O4c . . 3.007(8) yes
O1b H4c . . 3.15(6) yes
O1b H4c . 2_566 3.31(7) yes
O1b H3c . 2_566 3.33(5) yes
O1b H2c . 1_445 3.11(6) yes
O1b H2c . 2_666 3.17(6) yes
O1b H1b . . 0.98(7) yes
O1c O2a . 1_454 3.494(7) yes
O1c O2a . 2_666 2.660(9) yes
O1c O3a . 2_665 3.041(7) yes
O1c O3c . . 2.543(7) yes
O1c O3c . 2_565 3.144(6) yes
O1c O4a . . 2.965(7) yes
O1c H4a . . 3.48(6) yes
O1c H3a . 2_665 3.19(7) yes
O1c H2a . 1_454 3.33(8) yes
O1c H3c . . 3.09(6) yes
O1c H3c . 2_565 2.64(6) yes
O1c H1c . . 1.02(5) yes
O2a O2b . 2_667 3.000(8) yes
O2a O2c . 2_766 2.948(8) yes
O2a O3c . 1_656 3.404(7) yes
O2a O3c . 2_666 2.646(8) yes
O2a H2b . 1_645 3.32(9) yes
O2a H2b . 2_667 3.34(6) yes
O2a H2a . . 0.99(7) yes
O2a H3c . 1_656 2.84(5) yes
O2a H3c . 2_666 3.27(6) yes
O2a H1c . 1_656 3.03(8) yes
O2a H2c . 2_766 3.10(6) yes
O2b O2c . 2_676 3.033(7) yes
O2b O3a . 1_566 3.093(7) yes
O2b O3a . 2_666 2.572(8) yes
O2b H3a . 1_566 2.99(8) yes
O2b H3a . 2_666 3.46(8) yes
O2b H1a . 2_666 3.44(6) yes
O2b H2b . . 1.03(6) yes
O2b H2a . 1_465 3.30(8) yes
O2b H2a . 2_667 3.29(7) yes
O2c O3b . 1_665 3.122(6) yes
O2c O3b . 2_666 2.557(7) yes
O2c H2b . 2_676 2.96(7) yes
O2c H2a . 2_766 2.87(7) yes
O2c H3b . 1_665 3.25(6) yes
O2c H3b . 2_666 3.43(7) yes
O2c H2c . . 1.01(5) yes
O2c H1b . 2_666 3.49(6) yes
O3a O4a . . 2.944(8) yes
O3a H4a . . 3.46(6) yes
O3a H3a . . 0.98(8) yes
O3a H2b . 1_544 2.85(9) yes
O3a H2b . 2_666 3.49(8) yes
O3b O4b . . 3.051(7) yes
O3b H4b . . 2.92(7) yes
O3b H1a . . 3.42(6) yes
O3b H1a . 2_656 2.83(6) yes
O3b H3b . . 0.99(6) yes
O3b H2c . 1_445 2.53(6) yes
O3b H2c . 2_666 3.28(5) yes
O3b H1b . . 3.49(7) yes
O3c O4c . . 3.027(6) yes
O3c H4c . . 2.99(6) yes
O3c H2a . 1_454 3.45(8) yes
O3c H2a . 2_666 3.29(8) yes
O3c H3c . . 0.95(5) yes
O3c H1c . . 3.00(8) yes
O3c H1c . 2_565 3.18(8) yes
O3c H1b . . 3.48(6) yes
O3c H1b . 2_566 2.90(6) yes
O4a O4b . . 2.650(8) yes
O4a O4b . 2_666 3.409(7) yes
O4a O4c . . 2.636(7) yes
O4a O4c . 2_666 3.500(6) yes
O4a H4a . . 1.00(5) yes
O4a H4c . . 3.39(7) yes
O4a H4c . 2_666 3.49(7) yes
O4a H3a . . 2.81(7) yes
O4a H1c . . 2.75(7) yes
O4b O4c . . 2.571(8) yes
O4b O4c . 2_666 3.156(7) yes
O4b H4b . . 1.01(7) yes
O4b H4a . . 3.03(6) yes
O4b H4a . 2_666 2.75(6) yes
O4b H4c . . 3.42(7) yes
O4b H4c . 2_666 3.06(7) yes
O4b H1a . . 3.02(5) yes
O4b H1a . 2_656 3.31(6) yes
O4b H3b . . 2.97(6) yes
O4c H4b . . 3.46(7) yes
O4c H4b . 2_666 3.31(6) yes
O4c H4a . . 3.03(6) yes
O4c H4a . 2_666 2.85(6) yes
O4c H4c . . 0.97(7) yes
O4c H3c . . 3.41(6) yes
O4c H1b . . 2.92(7) yes
O4c H1b . 2_566 3.31(7) yes
H4b H4a . 2_666 2.89(9) yes
H4b H4c . 2_666 3.08(9) yes
H4b H1a . . 2.70(8) yes
H4b H1a . 2_656 2.39(9) yes
H4b H3b . . 2.72(8) yes
H4b H3b . 2_656 2.79(9) yes
H4a H4c . 2_666 2.94(9) yes
H4a H3a . . 3.43(9) yes
H4a H3a . 2_665 3.27(10) yes
H4a H1c . . 3.46(9) yes
H4c H3c . . 3.45(8) yes
H4c H3c . 2_566 3.41(9) yes
H4c H1b . . 2.91(9) yes
H4c H1b . 2_566 2.48(10) yes
H3a H2b . 1_544 2.54(11) yes
H3a H1c . . 2.69(11) yes
H1a H1a . 2_656 3.30(8) yes
H1a H3b . . 2.52(9) yes
H1a H3b . 2_656 2.59(8) yes
H2b H2a . 1_465 2.41(12) yes
H2b H2a . 2_667 3.47(10) yes
H2b H1c . 1_566 3.41(7) yes
H2b H2c . 1_456 3.36(10) yes
H2a H3c . 1_656 2.98(10) yes
H2a H1c . 1_656 2.66(10) yes
H2a H2c . 1_546 3.31(10) yes
H2a H2c . 2_766 3.20(9) yes
H3c H1c . . 3.32(11) yes
H3c H1c . 2_565 2.88(9) yes
H3c H1b . . 3.10(9) yes
H3c H1b . 2_566 3.27(8) yes
H3b H2c . 1_445 2.57(8) yes
H2c H1b . 1_665 3.34(9) yes
H1b H1b . 2_566 3.37(8) yes
